data_4330004
loop_
_publ_author_name
'Alexander E. Anderson'
'Michael P. Weberski'
'Craig C. McLauchlan'

_publ_contact_author_address
; Department of Chemistry
  Illinois State University
  Campus Box 4160
  Normal, IL 61790-4160, USA
;
_publ_contact_author_email mclauchlan@ilstu.edu
_publ_contact_author_fax +(309)438-5538
_publ_contact_author_name 'Craig C. McLauchlan'
_publ_contact_author_phone +(309)438-7019
_publ_section_title
;
 Phosph(on/in)ate-Bridged Vanadium(IV) Dimers: Synthesis and
 Characterization
;
_journal_name_full 'Inorganic Chemistry'
_journal_page_first 8719
_journal_page_last 8728
_journal_paper_doi 10.1021/ic3002306
_journal_volume 51
_journal_year 2012
_chemical_formula_moiety 'C111 H207 Co6 O98 P27 V12, 6(K), 6(H2 O)'
_chemical_formula_sum 'C111 H219 Co6 K6 O104 P27 V12'
_chemical_formula_weight 5219.41
_chemical_name_systematic
; 
 ? 
;
_space_group_IT_number 2
_symmetry_cell_setting triclinic
_symmetry_space_group_name_Hall '-P 1'
_symmetry_space_group_name_H-M 'P -1'
_atom_sites_solution_hydrogens geom
_atom_sites_solution_primary direct
_atom_sites_solution_secondary difmap
_audit_creation_method SHELXL-97
_cell_angle_alpha 109.582(2)
_cell_angle_beta 90.397(2)
_cell_angle_gamma 118.739(2)
_cell_formula_units_Z 1
_cell_length_a 17.116(2)
_cell_length_b 17.308(2)
_cell_length_c 23.670(3)
_cell_measurement_reflns_used 8493
_cell_measurement_temperature 100(2)
_cell_measurement_theta_max 30.524
_cell_measurement_theta_min 3.325
_cell_volume 5671.6(12)
_computing_cell_refinement 'Apex2 v2008.2-4'
_computing_data_collection 'Apex2 v2008.2-4 (Bruker, 2008)'
_computing_data_reduction 'Apex2 v2008.2-4'
_computing_molecular_graphics 'SHELXTL 6.14'
_computing_publication_material 'SHELXTL 6.14'
_computing_structure_refinement 'SHELXTL 6.14'
_computing_structure_solution 'SHELXTL 6.14 (Sheldrick, 2008)'
_diffrn_ambient_temperature 100(2)
_diffrn_measured_fraction_theta_full 0.944
_diffrn_measured_fraction_theta_max 0.944
_diffrn_measurement_device_type 'Bruker AXS SMART APEX CCD diffractometer'
_diffrn_measurement_method '\w scans'
_diffrn_radiation_monochromator graphite
_diffrn_radiation_source 'fine-focus sealed tube'
_diffrn_radiation_type MoK\a
_diffrn_radiation_wavelength 0.71073
_diffrn_reflns_av_R_equivalents 0.0919
_diffrn_reflns_av_sigmaI/netI 0.2092
_diffrn_reflns_limit_h_max 23
_diffrn_reflns_limit_h_min -23
_diffrn_reflns_limit_k_max 24
_diffrn_reflns_limit_k_min -24
_diffrn_reflns_limit_l_max 33
_diffrn_reflns_limit_l_min -33
_diffrn_reflns_number 64789
_diffrn_reflns_theta_full 30.59
_diffrn_reflns_theta_max 30.59
_diffrn_reflns_theta_min 0.93
_exptl_absorpt_coefficient_mu 1.280
_exptl_absorpt_correction_T_max 0.7461
_exptl_absorpt_correction_T_min 0.6054
_exptl_absorpt_correction_type multi-scan
_exptl_absorpt_process_details 'Apex2 v2008.2-2 (Bruker, 2008)'
_exptl_crystal_colour green
_exptl_crystal_density_diffrn 1.528
_exptl_crystal_description plate
_exptl_crystal_F_000 2652
_exptl_crystal_size_max 0.550
_exptl_crystal_size_mid 0.450
_exptl_crystal_size_min 0.150
_refine_diff_density_max 2.281
_refine_diff_density_min -1.041
_refine_diff_density_rms 0.156
_refine_ls_extinction_method none
_refine_ls_goodness_of_fit_ref 1.015
_refine_ls_hydrogen_treatment constr
_refine_ls_matrix_type full
_refine_ls_number_parameters 1221
_refine_ls_number_reflns 32949
_refine_ls_number_restraints 0
_refine_ls_restrained_S_all 1.015
_refine_ls_R_factor_all 0.2996
_refine_ls_R_factor_gt 0.1338
_refine_ls_shift/su_max 2.200
_refine_ls_shift/su_mean 0.034
_refine_ls_structure_factor_coef Fsqd
_refine_ls_weighting_details 'calc w=1/[\s^2^(Fo^2^)+(0.1983P)^2^+22.9571P] where P=(Fo^2^+2Fc^2^)/3'
_refine_ls_weighting_scheme calc
_refine_ls_wR_factor_gt 0.3621
_refine_ls_wR_factor_ref 0.4558
_reflns_number_gt 10413
_reflns_number_total 32949
_reflns_threshold_expression >2sigma(I)
_cod_data_source_file ic3002306_si_002_6.cif
_cod_data_source_block 8bisu127
_cod_original_cell_volume 5671.4(13)
_cod_database_code 4330004

loop_
_symmetry_equiv_pos_as_xyz
'x, y, z'
'-x, -y, -z'

loop_
_atom_site_label
_atom_site_type_symbol
_atom_site_fract_x
_atom_site_fract_y
_atom_site_fract_z
_atom_site_U_iso_or_equiv
_atom_site_adp_type
_atom_site_occupancy
_atom_site_symmetry_multiplicity
_atom_site_calc_flag
_atom_site_refinement_flags
_atom_site_disorder_assembly
_atom_site_disorder_group
V1 V 1.17547(16) 0.93783(14) 1.23305(8) 0.0573(6) Uani 1 1 d . A .
V2 V 1.04795(13) 0.63075(14) 1.31011(7) 0.0470(5) Uani 1 1 d . A .
V3 V 1.37695(12) 0.75880(13) 1.22965(8) 0.0444(5) Uani 1 1 d . A .
V4 V 1.0747(2) 0.68963(16) 0.95410(10) 0.0854(9) Uani 1 1 d . . .
V5 V 1.20009(16) 0.5787(2) 0.94850(9) 0.0841(9) Uani 1 1 d . . .
V6 V 0.87102(19) 0.60511(18) 1.00239(11) 0.0853(10) Uani 1 1 d . . .
Co1 Co 1.3613(2) 1.20105(17) 1.24180(15) 0.1348(12) Uani 1 1 d . . .
Co2 Co 0.87876(16) 0.6577(2) 1.42425(10) 0.0910(7) Uani 1 1 d . . .
Co3 Co 1.51776(14) 0.67826(15) 1.30988(10) 0.0800(6) Uani 1 1 d . . .
P1 P 1.3518(5) 1.0743(4) 1.1773(3) 0.121(2) Uani 1 1 d . . .
P2 P 1.2162(4) 1.1371(3) 1.2224(2) 0.113(2) Uani 1 1 d . . .
P3 P 1.3540(4) 1.1485(3) 1.3138(2) 0.1045(17) Uani 1 1 d . . .
P4 P 0.8955(3) 0.5365(4) 1.38513(18) 0.0821(12) Uani 1 1 d . . .
P5 P 0.8680(3) 0.6665(3) 1.3351(2) 0.0787(11) Uani 1 1 d . . .
P6 P 1.0233(3) 0.7540(4) 1.44174(18) 0.0891(14) Uani 1 1 d . . .
P7 P 1.3811(3) 0.5761(3) 1.2540(2) 0.0896(14) Uani 1 1 d . . .
P8 P 1.5533(3) 0.7337(4) 1.23998(19) 0.0872(13) Uani 1 1 d . . .
P9 P 1.4739(3) 0.7749(3) 1.35574(16) 0.0724(11) Uani 1 1 d . . .
P10 P 1.2161(2) 0.7980(2) 1.27815(12) 0.0427(7) Uani 1 1 d . . .
P11 P 1.2831(3) 0.6088(3) 1.07816(13) 0.0658(10) Uani 1 1 d . . .
P12 P 0.9269(2) 0.4597(3) 1.16835(15) 0.0650(9) Uani 1 1 d . . .
P14 P 1.0511(3) 0.7906(3) 1.08630(14) 0.0721(12) Uani 1 1 d . . .
P15 P 0.9797(4) 0.4736(4) 0.9752(2) 0.0432(13) Uani 0.50 1 d P A -1
O14 O 1.0601(9) 0.5602(9) 0.9727(6) 0.040(4) Uani 0.490(13) 1 d P A -1
O17 O 0.9167(11) 0.4994(12) 1.0090(6) 0.050(5) Uani 0.490(13) 1 d P . -1
O18 O 1.0107(11) 0.4279(11) 1.0055(6) 0.054(5) Uani 0.490(13) 1 d P . -1
C15P C 0.9203(8) 0.3898(9) 0.8977(5) 0.007(2) Uiso 0.50 1 d P . -1
O1T O 1.0981(7) 0.9109(6) 1.2726(4) 0.071(3) Uani 1 1 d . . .
O1P O 1.2894(8) 0.9835(7) 1.1807(5) 0.093(3) Uani 1 1 d . . .
O1A O 1.4542(13) 1.0913(17) 1.1846(12) 0.227(11) Uani 1 1 d . . .
O1B O 1.337(2) 1.0681(14) 1.1090(9) 0.225(13) Uani 1 1 d . . .
O2P O 1.1558(8) 1.0318(6) 1.2118(4) 0.084(3) Uani 1 1 d . . .
O2A O 1.1886(11) 1.1534(9) 1.1651(6) 0.132(5) Uani 1 1 d . . .
O2B O 1.1831(12) 1.1942(8) 1.2743(6) 0.138(6) Uani 1 1 d . . .
O2T O 1.1223(5) 0.6053(6) 1.3207(3) 0.056(2) Uani 1 1 d . . .
O3P O 1.2755(7) 1.0506(6) 1.3054(4) 0.081(3) Uani 1 1 d . . .
O3T O 1.4143(6) 0.8588(7) 1.2254(4) 0.074(3) Uani 1 1 d . . .
O3A O 1.4451(10) 1.1545(9) 1.3373(7) 0.133(5) Uani 1 1 d . . .
O3B O 1.3502(12) 1.2216(9) 1.3759(8) 0.156(6) Uani 1 1 d . . .
O4 O 1.0264(6) 0.5890(6) 0.8719(4) 0.066(2) Uani 1 1 d . . .
O4P O 1.0779(6) 0.7265(7) 1.3977(3) 0.065(2) Uani 1 1 d . . .
O4B O 0.9445(9) 0.5235(10) 1.4373(5) 0.110(4) Uani 1 1 d . . .
O4T O 1.1069(10) 0.7771(7) 0.9336(5) 0.119(5) Uani 1 1 d . A .
O4A O 0.7964(9) 0.4451(11) 1.3650(6) 0.110(4) Uani 1 1 d . . .
O5 O 1.1192(6) 0.5112(7) 0.8671(4) 0.073(3) Uani 1 1 d . . .
O5P O 0.9393(6) 0.6661(7) 1.2986(4) 0.067(2) Uani 1 1 d . . .
O5B O 0.8613(9) 0.7561(10) 1.3440(7) 0.126(5) Uani 1 1 d . . .
O5T O 1.2580(5) 0.7366(5) 1.2521(3) 0.0430(16) Uani 1 1 d . . .
O5A O 0.7704(7) 0.5868(11) 1.2954(6) 0.117(5) Uani 1 1 d . . .
O6 O 0.9977(6) 0.5459(6) 1.2217(3) 0.058(2) Uani 1 1 d . A .
O6P O 0.9467(6) 0.5328(6) 1.3331(3) 0.064(2) Uani 1 1 d . . .
O6T O 0.8110(8) 0.6540(8) 1.0049(4) 0.100(4) Uani 1 1 d . A .
O6A O 1.0591(12) 0.7599(15) 1.5070(5) 0.175(8) Uani 1 1 d . . .
O6B O 1.0531(11) 0.8630(10) 1.4525(8) 0.163(7) Uani 1 1 d . . .
O7P O 1.3298(5) 0.6145(5) 1.2336(4) 0.058(2) Uani 1 1 d . . .
O7A O 1.3866(12) 0.5005(10) 1.1969(8) 0.197(11) Uani 1 1 d . . .
O7B O 1.3238(10) 0.5101(11) 1.2882(11) 0.194(10) Uani 1 1 d . . .
O7T O 1.2926(7) 0.6187(10) 0.9244(5) 0.127(5) Uani 1 1 d . A .
O8 O 1.2213(6) 0.8541(5) 1.2398(3) 0.056(2) Uani 1 1 d . . .
O8P O 1.4842(5) 0.7428(6) 1.2067(4) 0.062(2) Uani 1 1 d . . .
O8A O 1.6435(8) 0.8299(15) 1.2651(8) 0.160(7) Uani 1 1 d . . .
O8B O 1.5795(11) 0.6633(14) 1.1918(7) 0.149(6) Uani 1 1 d . . .
O9 O 1.1168(5) 0.7354(5) 1.2812(3) 0.0495(18) Uani 1 1 d . . .
O9P O 1.4319(5) 0.8073(5) 1.3184(3) 0.056(2) Uani 1 1 d . . .
O9A O 1.4100(12) 0.7374(18) 1.3974(8) 0.199(10) Uani 1 1 d . . .
O9B O 1.5565(12) 0.8641(11) 1.4052(6) 0.167(8) Uani 1 1 d . . .
O10 O 0.9596(7) 0.7029(7) 1.0794(3) 0.074(3) Uani 1 1 d . A .
O11 O 1.1068(7) 0.7647(6) 1.0431(4) 0.076(3) Uani 1 1 d . A .
O12 O 1.1013(7) 0.8343(5) 1.1526(3) 0.071(3) Uani 1 1 d . A .
O13 O 0.9532(8) 0.6568(8) 0.9576(4) 0.109(4) Uani 1 1 d . A .
H13 H 0.9283 0.6704 0.9288 0.130 Uiso 1 1 calc R . .
O15 O 0.7944(6) 0.4894(6) 0.9288(3) 0.067(2) Uani 1 1 d . . .
O19 O 1.1746(8) 0.6796(8) 0.9590(4) 0.102(4) Uani 1 1 d . A .
H19 H 1.2289 0.7397 0.9696 0.122 Uiso 1 1 calc R . .
O20 O 1.2548(7) 0.6479(6) 1.0372(3) 0.075(3) Uani 1 1 d . A .
O21 O 1.3066(5) 0.6801(6) 1.1434(3) 0.060(2) Uani 1 1 d . A .
O22 O 0.8145(9) 0.5295(7) 1.0497(4) 0.109(4) Uani 1 1 d . . .
H22 H 0.7879 0.5562 1.0793 0.130 Uiso 1 1 calc R . .
C1Q C 1.3317(9) 0.7288(11) 1.4088(8) 0.080(4) Uani 1 1 d . A .
H1QA H 1.2861 0.6870 1.3699 0.096 Uiso 1 1 calc R . .
H1QB H 1.3385 0.7926 1.4211 0.096 Uiso 1 1 calc R . .
C1N C 1.2359(14) 0.4770(14) 1.2937(9) 0.111(6) Uani 1 1 d . A .
H1NA H 1.1948 0.4312 1.2534 0.133 Uiso 1 1 calc R . .
H1NB H 1.2243 0.5305 1.3090 0.133 Uiso 1 1 calc R . .
C1D C 1.127(3) 1.153(2) 1.3173(10) 0.159(13) Uani 1 1 d . A .
H1DA H 1.1195 1.0886 1.3075 0.191 Uiso 1 1 calc R . .
H1DB H 1.1640 1.1931 1.3595 0.191 Uiso 1 1 calc R . .
C1G C 0.7861(16) 0.3510(15) 1.3424(10) 0.120(7) Uani 1 1 d . . .
H1GA H 0.8090 0.3415 1.3038 0.144 Uiso 1 1 calc R . .
H1GB H 0.8252 0.3495 1.3725 0.144 Uiso 1 1 calc R . .
C1P C 1.6124(12) 0.6775(16) 1.1396(9) 0.121(7) Uani 1 1 d . A .
H1PA H 1.6766 0.7303 1.1540 0.146 Uiso 1 1 calc R . .
H1PB H 1.5784 0.7010 1.1233 0.146 Uiso 1 1 calc R . .
C1J C 0.8898(13) 0.8144(14) 1.3118(11) 0.113(7) Uani 1 1 d . A .
H1JA H 0.8548 0.7774 1.2691 0.136 Uiso 1 1 calc R . .
H1JB H 0.9550 0.8378 1.3109 0.136 Uiso 1 1 calc R . .
C1M C 1.3297(16) 0.4400(17) 1.1417(9) 0.126(8) Uani 1 1 d . A .
H1MA H 1.3117 0.4769 1.1263 0.151 Uiso 1 1 calc R . .
H1MB H 1.2740 0.3910 1.1489 0.151 Uiso 1 1 calc R . .
C1C C 1.1024(15) 1.1355(14) 1.1468(10) 0.136(9) Uani 1 1 d . A .
H1CA H 1.0931 1.1848 1.1766 0.164 Uiso 1 1 calc R . .
H1CB H 1.0563 1.0727 1.1469 0.164 Uiso 1 1 calc R . .
C1E C 1.4632(13) 1.0757(15) 1.3157(11) 0.134(8) Uani 1 1 d . A .
H1EA H 1.4051 1.0144 1.2959 0.160 Uiso 1 1 calc R . .
H1EB H 1.5020 1.0843 1.2849 0.160 Uiso 1 1 calc R . .
C1O C 1.664(3) 0.921(3) 1.267(2) 0.28(3) Uani 1 1 d . A .
H1OA H 1.6402 0.9096 1.2245 0.340 Uiso 1 1 calc R . .
H1OB H 1.6252 0.9383 1.2926 0.340 Uiso 1 1 calc R . .
C1L C 1.146(2) 0.803(3) 1.5342(9) 0.207(17) Uani 1 1 d . A .
H1LA H 1.1744 0.7733 1.5058 0.249 Uiso 1 1 calc R . .
H1LB H 1.1749 0.8703 1.5375 0.249 Uiso 1 1 calc R . .
C1B C 1.281(3) 1.014(3) 1.0667(15) 0.199(15) Uani 1 1 d . A .
H1BA H 1.2255 0.9859 1.0829 0.239 Uiso 1 1 calc R . .
H1BB H 1.2953 0.9628 1.0489 0.239 Uiso 1 1 calc R . .
C1H C 1.0323(13) 0.5362(15) 1.4377(7) 0.097(5) Uani 1 1 d . . .
H1HA H 1.0643 0.5633 1.4807 0.116 Uiso 1 1 calc R . .
H1HB H 1.0670 0.5829 1.4192 0.116 Uiso 1 1 calc R . .
C1F C 1.357(3) 1.224(2) 1.4330(12) 0.26(2) Uani 1 1 d . A .
H1FA H 1.3732 1.1781 1.4366 0.307 Uiso 1 1 calc R . .
H1FB H 1.3005 1.2137 1.4489 0.307 Uiso 1 1 calc R . .
C1I C 0.7432(15) 0.536(2) 1.2374(13) 0.189(15) Uani 1 1 d . A .
H1IA H 0.7701 0.5842 1.2189 0.226 Uiso 1 1 calc R . .
H1IB H 0.7789 0.5036 1.2296 0.226 Uiso 1 1 calc R . .
C1R C 1.582(2) 0.9513(19) 1.4284(13) 0.219(18) Uani 1 1 d . A .
H1RA H 1.5274 0.9556 1.4229 0.263 Uiso 1 1 calc R . .
H1RB H 1.6218 0.9807 1.4024 0.263 Uiso 1 1 calc R . .
C2A C 1.562(3) 0.984(7) 1.135(4) 1.74(16) Uani 1 1 d . . .
H2AA H 1.5237 0.9153 1.1236 2.613 Uiso 1 1 calc R . .
H2AB H 1.6148 1.0095 1.1673 2.613 Uiso 1 1 calc R . .
H2AC H 1.5838 0.9979 1.0996 2.613 Uiso 1 1 calc R . .
C2M C 1.3602(17) 0.3877(16) 1.0903(11) 0.163(12) Uani 1 1 d . . .
H2M1 H 1.3923 0.4282 1.0678 0.245 Uiso 1 1 calc R A .
H2M2 H 1.3069 0.3283 1.0624 0.245 Uiso 1 1 calc R . .
H2M3 H 1.4011 0.3729 1.1075 0.245 Uiso 1 1 calc R . .
C2Q C 1.2965(19) 0.694(2) 1.4523(11) 0.188(14) Uani 1 1 d . . .
H2Q1 H 1.2880 0.6297 1.4408 0.281 Uiso 1 1 calc R A .
H2Q2 H 1.2378 0.6898 1.4551 0.281 Uiso 1 1 calc R . .
H2Q3 H 1.3386 0.7360 1.4920 0.281 Uiso 1 1 calc R . .
C2N C 1.217(3) 0.424(2) 1.3425(14) 0.215(16) Uani 1 1 d . . .
H2N1 H 1.1527 0.3755 1.3341 0.323 Uiso 1 1 calc R A .
H2N2 H 1.2353 0.4712 1.3844 0.323 Uiso 1 1 calc R . .
H2N3 H 1.2535 0.3927 1.3380 0.323 Uiso 1 1 calc R . .
C2G C 0.699(3) 0.276(4) 1.332(4) 0.52(7) Uani 1 1 d . . .
H2G1 H 0.6981 0.2389 1.3553 0.785 Uiso 1 1 calc R . .
H2G2 H 0.6797 0.2353 1.2879 0.785 Uiso 1 1 calc R . .
H2G3 H 0.6585 0.3006 1.3438 0.785 Uiso 1 1 calc R . .
C2B C 1.251(5) 1.027(3) 1.0127(17) 0.51(6) Uani 1 1 d . . .
H2B1 H 1.1990 1.0354 1.0187 0.771 Uiso 1 1 calc R A .
H2B2 H 1.2340 0.9702 0.9756 0.771 Uiso 1 1 calc R . .
H2B3 H 1.3013 1.0832 1.0084 0.771 Uiso 1 1 calc R . .
C2H C 1.0315(16) 0.4515(18) 1.4060(9) 0.130(8) Uani 1 1 d . . .
H2H1 H 1.0265 0.4187 1.4336 0.195 Uiso 1 1 calc R . .
H2H2 H 1.0880 0.4664 1.3907 0.195 Uiso 1 1 calc R . .
H2H3 H 0.9794 0.4101 1.3714 0.195 Uiso 1 1 calc R . .
C2E C 1.5076(14) 1.0730(15) 1.3654(12) 0.151(10) Uani 1 1 d . . .
H2E1 H 1.5701 1.1276 1.3795 0.226 Uiso 1 1 calc R A .
H2E2 H 1.5086 1.0135 1.3518 0.226 Uiso 1 1 calc R . .
H2E3 H 1.4746 1.0762 1.3990 0.226 Uiso 1 1 calc R . .
C2O C 1.750(5) 1.006(6) 1.285(4) 0.52(7) Uani 1 1 d . . .
H2O1 H 1.7503 1.0469 1.2647 0.779 Uiso 1 1 calc R A .
H2O2 H 1.7971 0.9899 1.2737 0.779 Uiso 1 1 calc R . .
H2O3 H 1.7634 1.0401 1.3296 0.779 Uiso 1 1 calc R . .
C2C C 1.0881(16) 1.1354(17) 1.0829(10) 0.149(9) Uani 1 1 d . . .
H2C1 H 1.0604 1.1737 1.0836 0.224 Uiso 1 1 calc R A .
H2C2 H 1.0478 1.0696 1.0536 0.224 Uiso 1 1 calc R . .
H2C3 H 1.1468 1.1627 1.0706 0.224 Uiso 1 1 calc R . .
C2J C 0.8771(17) 0.896(2) 1.3399(15) 0.177(12) Uani 1 1 d . . .
H2J1 H 0.8240 0.8769 1.3592 0.266 Uiso 1 1 calc R A .
H2J2 H 0.8673 0.9171 1.3084 0.266 Uiso 1 1 calc R . .
H2J3 H 0.9314 0.9484 1.3710 0.266 Uiso 1 1 calc R . .
C2L C 1.1684(18) 0.806(3) 1.5879(15) 0.27(2) Uani 1 1 d . . .
H2L1 H 1.1438 0.7412 1.5859 0.403 Uiso 1 1 calc R A .
H2L2 H 1.1436 0.8386 1.6179 0.403 Uiso 1 1 calc R . .
H2L3 H 1.2349 0.8417 1.6002 0.403 Uiso 1 1 calc R . .
C2P C 1.610(3) 0.604(3) 1.0902(13) 0.30(3) Uani 1 1 d . . .
H2P1 H 1.5821 0.5454 1.0982 0.444 Uiso 1 1 calc R A .
H2P2 H 1.6723 0.6217 1.0846 0.444 Uiso 1 1 calc R . .
H2P3 H 1.5744 0.5937 1.0530 0.444 Uiso 1 1 calc R . .
C2R C 1.625(3) 1.007(2) 1.4849(16) 0.30(3) Uani 1 1 d . . .
H2R1 H 1.5908 0.9787 1.5126 0.448 Uiso 1 1 calc R A .
H2R2 H 1.6304 1.0695 1.4941 0.448 Uiso 1 1 calc R . .
H2R3 H 1.6859 1.0159 1.4905 0.448 Uiso 1 1 calc R . .
C2I C 0.6665(19) 0.472(2) 1.2003(13) 0.209(17) Uani 1 1 d . . .
C2D C 1.049(2) 1.144(3) 1.318(2) 0.27(2) Uani 1 1 d . . .
H2D1 H 1.0391 1.1718 1.2905 0.407 Uiso 1 1 calc R A .
H2D2 H 1.0460 1.1770 1.3593 0.407 Uiso 1 1 calc R . .
H2D3 H 1.0025 1.0760 1.3029 0.407 Uiso 1 1 calc R . .
C2F C 1.443(5) 1.338(5) 1.4661(18) 0.84(13) Uani 1 1 d . . .
H2F1 H 1.4712 1.3603 1.4344 1.267 Uiso 1 1 calc R A .
H2F2 H 1.4886 1.3424 1.4942 1.267 Uiso 1 1 calc R . .
H2F3 H 1.4197 1.3786 1.4890 1.267 Uiso 1 1 calc R . .
C6 C 0.8641(16) 0.7489(18) 1.4996(8) 0.116(7) Uani 1 1 d . . .
H6 H 0.9090 0.8144 1.5210 0.139 Uiso 1 1 calc R . .
C7 C 0.8562(18) 0.669(2) 1.5109(10) 0.117(7) Uani 1 1 d . . .
H7 H 0.8968 0.6742 1.5415 0.141 Uiso 1 1 calc R . .
C8 C 0.779(3) 0.580(3) 1.470(2) 0.21(2) Uani 1 1 d . . .
H8 H 0.7576 0.5164 1.4666 0.255 Uiso 1 1 calc R . .
C9 C 0.744(2) 0.617(3) 1.4348(17) 0.165(13) Uani 1 1 d . . .
H9 H 0.6908 0.5780 1.4031 0.198 Uiso 1 1 calc R . .
C10 C 0.795(2) 0.713(3) 1.4529(10) 0.145(11) Uani 1 1 d . . .
H10 H 0.7845 0.7493 1.4352 0.174 Uiso 1 1 calc R . .
C10P C 1.2766(9) 0.8787(8) 1.3538(5) 0.057(3) Uani 1 1 d . . .
H10A H 1.3421 0.9059 1.3552 0.085 Uiso 1 1 calc R A .
H10B H 1.2583 0.8447 1.3815 0.085 Uiso 1 1 calc R . .
H10C H 1.2628 0.9301 1.3664 0.085 Uiso 1 1 calc R . .
C11P C 1.3821(12) 0.6064(14) 1.0567(7) 0.104(6) Uani 1 1 d . A .
C11 C 1.579(3) 0.705(3) 1.3976(13) 0.20(2) Uani 1 1 d . . .
H11 H 1.5733 0.7398 1.4362 0.246 Uiso 1 1 calc R . .
C12P C 0.8448(14) 0.3722(14) 1.1961(9) 0.142(9) Uani 1 1 d . A .
H12A H 0.8772 0.3616 1.2242 0.213 Uiso 1 1 calc R . .
H12B H 0.8056 0.3118 1.1613 0.213 Uiso 1 1 calc R . .
H12C H 0.8073 0.3961 1.2176 0.213 Uiso 1 1 calc R . .
C12 C 1.6468(15) 0.7378(19) 1.3631(12) 0.123(9) Uani 1 1 d . . .
H12 H 1.6949 0.8020 1.3742 0.147 Uiso 1 1 calc R . .
C13 C 1.6312(12) 0.6629(14) 1.3119(10) 0.098(6) Uani 1 1 d . . .
H13 H 1.6699 0.6673 1.2831 0.117 Uiso 1 1 calc R . .
C14P C 1.0241(18) 0.8722(14) 1.0724(7) 0.137(9) Uani 1 1 d . A .
H14A H 1.0011 0.8493 1.0285 0.205 Uiso 1 1 calc R . .
H14B H 1.0790 0.9357 1.0860 0.205 Uiso 1 1 calc R . .
H14C H 0.9775 0.8758 1.0952 0.205 Uiso 1 1 calc R . .
C14 C 1.5499(13) 0.5761(15) 1.3059(9) 0.096(6) Uani 1 1 d . . .
H14 H 1.5218 0.5145 1.2738 0.116 Uiso 1 1 calc R . .
C15 C 1.5237(18) 0.608(2) 1.3612(12) 0.141(9) Uani 1 1 d . . .
H15 H 1.4717 0.5668 1.3728 0.169 Uiso 0.50 1 calc PR . .
K1 K 1.15342(18) 0.54902(19) 1.18264(15) 0.0702(9) Uani 1 1 d . . .
K2 K 0.9842(2) 0.6882(3) 1.19105(14) 0.0766(9) Uani 1 1 d . . .
K3 K 1.2521(3) 0.7993(3) 1.12370(15) 0.0965(13) Uani 1 1 d . . .
O1W O 0.8355(17) 0.715(3) 1.1589(10) 0.308(18) Uani 1 1 d . . .
O2W O 1.091(2) 0.3454(13) 1.1630(17) 0.39(3) Uani 1 1 d . . .
O3W O 1.390(2) 0.8467(17) 1.0364(18) 0.40(3) Uani 1 1 d . . .
C1 C 1.422(2) 1.3433(12) 1.2961(12) 0.31(4) Uani 1 1 d G . .
C2 C 1.4914(19) 1.3185(15) 1.2890(16) 0.26(3) Uani 1 1 d G . .
C3 C 1.4923(16) 1.2835(18) 1.225(2) 0.38(5) Uani 1 1 d G . .
C4 C 1.423(2) 1.2866(14) 1.1917(12) 0.197(15) Uani 1 1 d G . .
C5 C 1.3793(17) 1.3235(12) 1.2359(14) 0.166(12) Uani 1 1 d G . .
C1A C 1.518(6) 1.023(6) 1.155(2) 0.49(5) Uani 1 1 d . . .
C1K C 1.0968(18) 0.9141(19) 1.4171(12) 0.136(8) Uiso 1 1 d . A .
C2K C 1.141(2) 1.014(3) 1.4464(16) 0.203(13) Uiso 1 1 d . . .

loop_
_atom_site_aniso_label
_atom_site_aniso_U_11
_atom_site_aniso_U_22
_atom_site_aniso_U_33
_atom_site_aniso_U_23
_atom_site_aniso_U_13
_atom_site_aniso_U_12
V1 0.0905(16) 0.0457(11) 0.0360(10) 0.0003(8) -0.0130(10) 0.0455(11)
V2 0.0559(12) 0.0666(12) 0.0261(8) 0.0129(8) 0.0013(8) 0.0403(10)
V3 0.0451(10) 0.0447(10) 0.0359(9) 0.0016(8) -0.0070(8) 0.0268(9)
V4 0.146(3) 0.0484(13) 0.0373(11) 0.0100(10) -0.0028(13) 0.0369(15)
V5 0.0578(14) 0.135(2) 0.0282(10) 0.0174(12) -0.0013(9) 0.0362(15)
V6 0.1035(19) 0.0892(17) 0.0569(13) -0.0266(12) -0.0391(13) 0.0810(16)
Co1 0.163(3) 0.0622(14) 0.161(3) 0.0475(16) -0.036(2) 0.0427(16)
Co2 0.0937(16) 0.148(2) 0.0683(13) 0.0462(14) 0.0322(12) 0.0853(16)
Co3 0.0706(12) 0.0900(14) 0.0823(13) 0.0127(11) -0.0180(10) 0.0570(12)
P1 0.157(5) 0.099(4) 0.132(5) 0.077(4) 0.023(4) 0.063(4)
P2 0.185(5) 0.057(2) 0.094(3) 0.009(2) -0.036(3) 0.075(3)
P3 0.132(4) 0.055(2) 0.097(3) 0.008(2) -0.036(3) 0.041(3)
P4 0.096(3) 0.118(3) 0.063(2) 0.054(2) 0.026(2) 0.065(3)
P5 0.068(2) 0.116(3) 0.087(3) 0.056(3) 0.027(2) 0.061(2)
P6 0.093(3) 0.129(4) 0.053(2) 0.007(2) 0.007(2) 0.080(3)
P7 0.070(2) 0.063(2) 0.134(4) 0.020(2) -0.023(2) 0.045(2)
P8 0.054(2) 0.125(4) 0.073(3) 0.013(2) -0.0015(19) 0.056(2)
P9 0.078(2) 0.091(3) 0.0483(18) 0.0076(18) -0.0152(17) 0.056(2)
P10 0.0550(17) 0.0450(15) 0.0332(13) 0.0058(11) -0.0048(12) 0.0356(14)
P11 0.086(3) 0.078(2) 0.0320(15) 0.0005(15) -0.0066(16) 0.054(2)
P12 0.058(2) 0.073(2) 0.0436(17) 0.0116(16) -0.0032(15) 0.0261(18)
P14 0.116(3) 0.058(2) 0.0355(16) -0.0011(14) -0.0258(18) 0.053(2)
P15 0.050(3) 0.044(3) 0.040(3) 0.009(2) -0.002(2) 0.033(3)
O14 0.044(9) 0.041(8) 0.029(7) 0.007(6) 0.005(6) 0.022(7)
O17 0.065(11) 0.071(11) 0.042(9) 0.022(8) 0.011(8) 0.055(10)
O18 0.061(10) 0.054(10) 0.037(8) -0.005(7) -0.028(7) 0.037(9)
O1T 0.090(7) 0.079(6) 0.069(6) 0.025(5) 0.004(5) 0.063(6)
O1P 0.128(9) 0.082(7) 0.107(8) 0.056(6) 0.019(7) 0.069(7)
O1A 0.122(14) 0.24(2) 0.29(3) 0.19(2) 0.042(16) 0.021(15)
O1B 0.34(3) 0.142(16) 0.113(13) 0.081(12) -0.047(16) 0.050(17)
O2P 0.139(9) 0.051(5) 0.065(5) -0.002(4) -0.030(6) 0.067(6)
O2A 0.184(14) 0.113(10) 0.137(11) 0.062(9) -0.004(10) 0.095(10)
O2B 0.251(17) 0.079(8) 0.087(8) -0.012(7) -0.032(10) 0.116(10)
O2T 0.069(5) 0.076(5) 0.042(4) 0.025(4) 0.008(4) 0.050(5)
O3P 0.098(7) 0.055(5) 0.068(6) -0.005(4) -0.022(5) 0.043(5)
O3T 0.061(5) 0.080(6) 0.094(7) 0.048(6) 0.020(5) 0.037(5)
O3A 0.131(11) 0.081(8) 0.141(11) 0.033(8) -0.049(9) 0.028(8)
O3B 0.194(16) 0.073(8) 0.130(12) -0.021(8) -0.042(12) 0.058(9)
O4 0.072(6) 0.067(5) 0.045(4) 0.007(4) -0.009(4) 0.036(5)
O4P 0.076(6) 0.107(7) 0.031(4) 0.017(4) 0.009(4) 0.067(6)
O4B 0.153(11) 0.181(12) 0.065(7) 0.085(8) 0.041(7) 0.111(10)
O4T 0.188(13) 0.052(6) 0.072(7) 0.031(5) -0.012(7) 0.026(7)
O4A 0.106(9) 0.163(12) 0.111(9) 0.092(9) 0.054(8) 0.079(9)
O5 0.071(6) 0.093(7) 0.044(5) 0.003(4) -0.010(4) 0.049(5)
O5P 0.056(5) 0.105(7) 0.061(5) 0.039(5) 0.016(4) 0.052(5)
O5B 0.113(9) 0.163(12) 0.210(15) 0.125(12) 0.089(10) 0.114(10)
O5T 0.041(4) 0.039(4) 0.044(4) 0.008(3) -0.006(3) 0.022(3)
O5A 0.055(7) 0.186(13) 0.084(8) 0.075(9) 0.021(6) 0.029(8)
O6 0.068(5) 0.069(5) 0.027(4) 0.014(4) 0.003(4) 0.032(4)
O6P 0.077(6) 0.085(6) 0.045(4) 0.038(4) 0.013(4) 0.045(5)
O6T 0.135(9) 0.121(8) 0.068(6) -0.010(6) -0.021(6) 0.115(8)
O6A 0.172(15) 0.32(2) 0.039(6) 0.022(10) 0.035(8) 0.164(16)
O6B 0.143(12) 0.100(10) 0.207(17) -0.006(10) 0.072(12) 0.077(9)
O7P 0.054(5) 0.046(4) 0.072(5) 0.006(4) -0.009(4) 0.035(4)
O7A 0.206(16) 0.123(10) 0.209(16) -0.086(11) -0.138(14) 0.144(12)
O7B 0.094(10) 0.145(13) 0.41(3) 0.202(19) 0.021(14) 0.047(9)
O7T 0.052(6) 0.175(12) 0.072(7) 0.008(7) 0.007(5) 0.025(7)
O8 0.079(6) 0.046(4) 0.042(4) 0.007(3) -0.005(4) 0.039(4)
O8P 0.047(5) 0.078(6) 0.055(5) 0.016(4) 0.001(4) 0.033(4)
O8A 0.047(7) 0.216(18) 0.160(14) 0.084(14) -0.013(8) 0.020(9)
O8B 0.154(13) 0.260(19) 0.100(10) 0.055(11) 0.039(9) 0.164(14)
O9 0.056(5) 0.059(5) 0.043(4) 0.019(4) 0.003(3) 0.037(4)
O9P 0.060(5) 0.054(5) 0.047(4) 0.009(4) -0.013(4) 0.031(4)
O9A 0.203(16) 0.44(3) 0.224(18) 0.27(2) 0.155(15) 0.26(2)
O9B 0.188(15) 0.133(11) 0.115(10) -0.063(9) -0.121(11) 0.110(12)
O10 0.096(7) 0.091(7) 0.031(4) -0.005(4) -0.017(4) 0.063(6)
O11 0.096(7) 0.056(5) 0.036(4) 0.003(4) -0.018(5) 0.020(5)
O12 0.112(7) 0.048(5) 0.044(4) -0.002(4) -0.031(4) 0.048(5)
O13 0.119(9) 0.115(9) 0.035(5) -0.013(5) -0.001(5) 0.045(7)
O15 0.093(7) 0.072(6) 0.030(4) 0.000(4) -0.012(4) 0.051(5)
O19 0.094(8) 0.117(9) 0.060(6) -0.010(6) -0.036(5) 0.058(7)
O20 0.106(7) 0.078(6) 0.027(4) 0.007(4) -0.007(4) 0.047(6)
O21 0.065(5) 0.074(5) 0.037(4) 0.001(4) -0.005(4) 0.047(5)
O22 0.152(11) 0.083(7) 0.049(5) -0.005(5) -0.042(6) 0.051(7)
C1Q 0.051(8) 0.070(9) 0.109(13) 0.028(9) -0.009(8) 0.030(7)
C1N 0.112(15) 0.097(13) 0.100(13) 0.001(11) 0.019(11) 0.059(12)
C1D 0.33(4) 0.17(2) 0.080(13) 0.039(15) 0.06(2) 0.20(3)
C1G 0.16(2) 0.118(16) 0.153(18) 0.100(15) 0.083(16) 0.089(16)
C1P 0.084(12) 0.17(2) 0.095(14) 0.003(13) -0.003(10) 0.091(14)
C1J 0.085(12) 0.105(14) 0.17(2) 0.077(15) 0.017(12) 0.051(11)
C1M 0.153(19) 0.18(2) 0.101(14) 0.043(14) 0.005(13) 0.130(18)
C1C 0.153(19) 0.108(15) 0.16(2) 0.052(14) -0.043(15) 0.080(14)
C1E 0.073(12) 0.101(15) 0.17(2) 0.024(15) -0.017(13) 0.023(11)
C1O 0.26(4) 0.19(3) 0.27(4) -0.16(3) -0.17(4) 0.19(3)
C1L 0.21(3) 0.40(5) 0.050(11) 0.015(18) -0.007(14) 0.24(3)
C1B 0.29(5) 0.20(4) 0.14(3) 0.11(3) 0.06(3) 0.11(3)
C1H 0.121(15) 0.158(17) 0.048(8) 0.051(10) 0.013(9) 0.091(14)
C1F 0.26(4) 0.17(3) 0.097(19) -0.013(19) 0.00(2) -0.02(3)
C1I 0.070(14) 0.21(3) 0.17(3) -0.05(2) 0.015(16) 0.065(16)
C1R 0.19(3) 0.13(2) 0.18(3) 0.025(19) -0.15(2) -0.013(19)
C2A 0.50(6) 2.0(2) 2.0(2) 0.29(16) 1.06(10) 0.42(9)
C2M 0.18(2) 0.150(19) 0.16(2) -0.030(15) -0.056(17) 0.142(19)
C2Q 0.17(3) 0.20(3) 0.115(18) 0.029(19) 0.082(19) 0.06(2)
C2N 0.34(5) 0.20(3) 0.19(3) 0.10(3) 0.12(3) 0.18(3)
C2G 0.14(3) 0.42(7) 1.22(19) 0.64(11) 0.13(6) 0.09(4)
C2B 0.77(12) 0.21(4) 0.17(3) 0.13(3) -0.19(5) -0.07(5)
C2H 0.147(19) 0.20(2) 0.103(15) 0.078(16) 0.056(14) 0.122(19)
C2E 0.102(15) 0.109(16) 0.22(3) 0.070(17) -0.046(16) 0.033(13)
C2O 0.52(13) 0.59(14) 0.49(12) -0.01(11) -0.05(10) 0.46(13)
C2C 0.15(2) 0.142(19) 0.129(18) 0.075(16) -0.011(15) 0.038(16)
C2J 0.13(2) 0.18(3) 0.28(4) 0.14(3) 0.08(2) 0.09(2)
C2L 0.11(2) 0.38(5) 0.21(3) 0.22(4) -0.03(2) -0.01(3)
C2P 0.30(5) 0.51(7) 0.12(2) -0.01(3) 0.03(3) 0.33(5)
C2R 0.26(4) 0.21(3) 0.24(4) -0.12(3) -0.11(3) 0.12(3)
C2I 0.12(2) 0.26(3) 0.16(2) -0.07(2) -0.015(18) 0.13(2)
C2D 0.12(3) 0.23(4) 0.41(7) 0.14(4) 0.04(3) 0.04(3)
C2F 0.60(11) 0.54(10) 0.15(3) -0.17(5) 0.17(5) -0.40(9)
C6 0.176(19) 0.21(2) 0.078(11) 0.081(14) 0.072(13) 0.169(19)
C7 0.15(2) 0.17(2) 0.121(16) 0.088(17) 0.087(16) 0.131(19)
C8 0.21(4) 0.15(3) 0.26(4) 0.07(3) 0.19(4) 0.09(3)
C9 0.15(3) 0.17(3) 0.18(3) 0.05(3) 0.09(2) 0.10(2)
C10 0.17(2) 0.31(4) 0.090(15) 0.12(2) 0.093(16) 0.19(3)
C10P 0.070(8) 0.041(6) 0.046(6) -0.003(5) -0.009(6) 0.032(6)
C11P 0.083(11) 0.135(15) 0.074(10) 0.002(10) 0.015(9) 0.067(11)
C11 0.31(5) 0.25(4) 0.098(19) -0.02(2) -0.09(3) 0.23(4)
C12P 0.107(15) 0.116(15) 0.093(13) 0.015(12) 0.029(12) -0.006(12)
C12 0.099(15) 0.136(18) 0.120(19) 0.000(16) -0.037(13) 0.083(15)
C13 0.061(10) 0.104(13) 0.137(17) 0.038(13) -0.006(10) 0.055(10)
C14P 0.25(3) 0.128(15) 0.062(10) 0.013(10) -0.037(13) 0.135(18)
C14 0.107(14) 0.138(16) 0.094(13) 0.039(11) 0.015(10) 0.102(14)
C15 0.16(2) 0.25(3) 0.112(17) 0.10(2) 0.021(16) 0.16(2)
K1 0.0449(15) 0.0513(15) 0.090(2) -0.0051(14) -0.0025(14) 0.0278(13)
K2 0.0644(18) 0.114(3) 0.0620(18) 0.0440(18) -0.0017(14) 0.0476(19)
K3 0.175(4) 0.098(3) 0.0626(19) 0.0292(18) 0.019(2) 0.105(3)
O1W 0.27(3) 0.57(5) 0.159(17) 0.02(2) -0.024(17) 0.35(3)
O2W 0.41(4) 0.100(13) 0.51(5) -0.01(2) -0.30(4) 0.107(19)
O3W 0.33(4) 0.128(18) 0.45(5) 0.01(2) 0.11(4) -0.02(2)
C1 0.47(8) 0.046(13) 0.28(4) 0.051(18) -0.18(5) 0.04(2)
C2 0.25(5) 0.10(2) 0.30(5) 0.13(3) -0.11(4) -0.04(2)
C3 0.14(3) 0.28(5) 0.91(16) 0.46(8) 0.11(5) 0.10(3)
C4 0.20(3) 0.099(19) 0.33(5) 0.13(3) 0.08(3) 0.07(2)
C5 0.23(3) 0.053(11) 0.19(3) 0.053(14) -0.02(2) 0.052(15)
C1A 0.62(13) 0.80(16) 0.17(4) 0.10(7) 0.15(6) 0.50(13)

loop_
_atom_type_symbol
_atom_type_description
_atom_type_scat_dispersion_real
_atom_type_scat_dispersion_imag
_atom_type_scat_source
C C 0.0033 0.0016 'International Tables Vol C Tables 4.2.6.8 and 6.1.1.4'
H H 0.0000 0.0000 'International Tables Vol C Tables 4.2.6.8 and 6.1.1.4'
O O 0.0106 0.0060 'International Tables Vol C Tables 4.2.6.8 and 6.1.1.4'
P P 0.1023 0.0942 'International Tables Vol C Tables 4.2.6.8 and 6.1.1.4'
V V 0.3005 0.5294 'International Tables Vol C Tables 4.2.6.8 and 6.1.1.4'
Co Co 0.3494 0.9721 'International Tables Vol C Tables 4.2.6.8 and 6.1.1.4'
K K 0.2009 0.2494 'International Tables Vol C Tables 4.2.6.8 and 6.1.1.4'

loop_
_geom_angle_atom_site_label_1
_geom_angle_atom_site_label_2
_geom_angle_atom_site_label_3
_geom_angle
_geom_angle_site_symmetry_1
_geom_angle_site_symmetry_3
O1T V1 O12 97.9(5) . .
O1T V1 O8 98.7(4) . .
O12 V1 O8 86.1(3) . .
O1T V1 O2P 97.4(5) . .
O12 V1 O2P 91.4(3) . .
O8 V1 O2P 163.9(4) . .
O1T V1 O3P 95.1(5) . .
O12 V1 O3P 167.0(5) . .
O8 V1 O3P 90.6(3) . .
O2P V1 O3P 88.4(4) . .
O1T V1 O1P 177.1(5) . .
O12 V1 O1P 84.8(4) . .
O8 V1 O1P 82.3(3) . .
O2P V1 O1P 81.6(4) . .
O3P V1 O1P 82.2(4) . .
O1T V1 K3 133.1(3) . .
O12 V1 K3 54.8(3) . .
O8 V1 K3 48.4(2) . .
O2P V1 K3 118.1(3) . .
O3P V1 K3 114.3(3) . .
O1P V1 K3 49.4(3) . .
O1T V1 K2 58.1(3) . .
O12 V1 K2 48.2(3) . .
O8 V1 K2 69.2(3) . .
O2P V1 K2 120.0(3) . .
O3P V1 K2 141.2(3) . .
O1P V1 K2 124.7(3) . .
K3 V1 K2 77.14(10) . .
O2T V2 O9 100.7(4) . .
O2T V2 O6P 97.9(4) . .
O9 V2 O6P 161.4(3) . .
O2T V2 O6 97.7(4) . .
O9 V2 O6 85.9(3) . .
O6P V2 O6 90.4(3) . .
O2T V2 O4P 95.7(4) . .
O9 V2 O4P 91.2(4) . .
O6P V2 O4P 88.2(4) . .
O6 V2 O4P 166.6(3) . .
O2T V2 O5P 177.5(4) . .
O9 V2 O5P 81.3(3) . .
O6P V2 O5P 80.2(3) . .
O6 V2 O5P 83.9(3) . .
O4P V2 O5P 82.8(3) . .
O2T V2 K2 132.6(3) . .
O9 V2 K2 47.9(2) . .
O6P V2 K2 116.4(2) . .
O6 V2 K2 53.3(2) . .
O4P V2 K2 116.0(3) . .
O5P V2 K2 49.9(2) . .
O2T V2 K1 58.2(3) . .
O9 V2 K1 71.2(2) . .
O6P V2 K1 118.6(3) . .
O6 V2 K1 47.4(2) . .
O4P V2 K1 143.1(3) . .
O5P V2 K1 124.0(2) . .
K2 V2 K1 76.28(8) . .
O3T V3 O5T 99.8(4) . .
O3T V3 O9P 97.3(4) . .
O5T V3 O9P 89.7(3) . .
O3T V3 O21 96.5(4) . .
O5T V3 O21 85.8(3) . .
O9P V3 O21 166.1(4) . .
O3T V3 O8P 96.9(4) . .
O5T V3 O8P 163.3(3) . .
O9P V3 O8P 89.1(3) . .
O21 V3 O8P 91.4(3) . .
O3T V3 O7P 176.8(4) . .
O5T V3 O7P 83.4(3) . .
O9P V3 O7P 83.2(3) . .
O21 V3 O7P 83.2(3) . .
O8P V3 O7P 79.9(3) . .
O3T V3 K1 132.1(3) . .
O5T V3 K1 47.60(19) . .
O9P V3 K1 113.4(3) . .
O21 V3 K1 54.6(3) . .
O8P V3 K1 118.4(3) . .
O7P V3 K1 50.03(19) . .
O3T V3 K3 57.4(3) . .
O5T V3 K3 69.8(2) . .
O9P V3 K3 141.8(2) . .
O21 V3 K3 47.6(2) . .
O8P V3 K3 119.5(3) . .
O7P V3 K3 123.8(2) . .
K1 V3 K3 76.59(10) . .
O4T V4 O19 103.2(7) . .
O4T V4 O13 100.1(7) . .
O19 V4 O13 156.6(6) . .
O4T V4 O4 97.0(5) . .
O19 V4 O4 89.9(4) . .
O13 V4 O4 86.4(4) . .
O4T V4 O11 96.6(5) . .
O19 V4 O11 90.2(4) . .
O13 V4 O11 87.9(4) . .
O4 V4 O11 166.0(4) . .
O4T V4 O14 164.4(7) . .
O19 V4 O14 62.4(6) . .
O13 V4 O14 94.3(6) . .
O4 V4 O14 77.9(4) . .
O11 V4 O14 89.7(4) . .
O4T V4 O18 161.0(7) . 2_767
O19 V4 O18 94.8(6) . 2_767
O13 V4 O18 62.1(5) . 2_767
O4 V4 O18 89.1(4) . 2_767
O11 V4 O18 77.0(4) . 2_767
O14 V4 O18 34.6(5) . 2_767
O7T V5 O22 101.8(8) . 2_767
O7T V5 O5 95.7(5) . .
O22 V5 O5 92.2(4) 2_767 .
O7T V5 O19 100.0(7) . .
O22 V5 O19 158.2(6) 2_767 .
O5 V5 O19 86.6(4) . .
O7T V5 O20 97.1(5) . .
O22 V5 O20 91.6(4) 2_767 .
O5 V5 O20 165.7(4) . .
O19 V5 O20 84.8(4) . .
O7T V5 O17 164.6(7) . 2_767
O22 V5 O17 64.2(6) 2_767 2_767
O5 V5 O17 91.4(5) . 2_767
O19 V5 O17 94.0(5) . 2_767
O20 V5 O17 77.8(5) . 2_767
O7T V5 O14 159.0(7) . .
O22 V5 O14 98.3(6) 2_767 .
O5 V5 O14 77.4(4) . .
O19 V5 O14 60.2(5) . .
O20 V5 O14 88.4(4) . .
O17 V5 O14 36.4(5) 2_767 .
O6T V6 O13 101.9(7) . .
O6T V6 O22 100.9(7) . .
O13 V6 O22 157.1(6) . .
O6T V6 O15 97.0(4) . .
O13 V6 O15 90.8(4) . .
O22 V6 O15 87.4(4) . .
O6T V6 O10 96.1(4) . .
O13 V6 O10 90.6(5) . .
O22 V6 O10 86.0(4) . .
O15 V6 O10 166.3(4) . .
O6T V6 O17 160.8(7) . .
O13 V6 O17 96.6(6) . .
O22 V6 O17 60.8(6) . .
O15 V6 O17 77.3(5) . .
O10 V6 O17 88.9(5) . .
O6T V6 O18 163.8(7) . 2_767
O13 V6 O18 63.4(6) . 2_767
O22 V6 O18 93.8(6) . 2_767
O15 V6 O18 90.4(4) . 2_767
O10 V6 O18 78.0(4) . 2_767
O17 V6 O18 35.4(5) . 2_767
C1 Co1 C2 40.7(5) . .
C1 Co1 C5 41.4(5) . .
C2 Co1 C5 68.6(7) . .
C1 Co1 C3 67.9(7) . .
C2 Co1 C3 39.8(4) . .
C5 Co1 C3 68.0(7) . .
C1 Co1 C4 68.6(7) . .
C2 Co1 C4 67.6(7) . .
C5 Co1 C4 40.8(5) . .
C3 Co1 C4 39.9(4) . .
C1 Co1 P1 157.0(11) . .
C2 Co1 P1 118.3(12) . .
C5 Co1 P1 133.5(9) . .
C3 Co1 P1 89.3(9) . .
C4 Co1 P1 96.2(7) . .
C1 Co1 P2 110.1(11) . .
C2 Co1 P2 150.4(12) . .
C5 Co1 P2 91.1(8) . .
C3 Co1 P2 150.7(9) . .
C4 Co1 P2 111.1(9) . .
P1 Co1 P2 91.3(3) . .
C1 Co1 P3 97.9(8) . .
C2 Co1 P3 89.7(7) . .
C5 Co1 P3 136.3(9) . .
C3 Co1 P3 118.1(9) . .
C4 Co1 P3 156.7(9) . .
P1 Co1 P3 90.0(2) . .
P2 Co1 P3 91.2(2) . .
C8 Co2 C7 39.9(11) . .
C8 Co2 C10 67.4(12) . .
C7 Co2 C10 65.5(7) . .
C8 Co2 C6 68.7(11) . .
C7 Co2 C6 41.0(7) . .
C10 Co2 C6 38.0(8) . .
C8 Co2 P4 88.4(10) . .
C7 Co2 P4 107.6(6) . .
C10 Co2 P4 149.6(11) . .
C6 Co2 P4 148.3(5) . .
C8 Co2 P6 138.3(15) . .
C7 Co2 P6 101.9(8) . .
C10 Co2 P6 119.2(11) . .
C6 Co2 P6 92.3(7) . .
P4 Co2 P6 91.01(19) . .
C8 Co2 P5 132.8(15) . .
C7 Co2 P5 158.3(6) . .
C10 Co2 P5 92.8(5) . .
C6 Co2 P5 120.8(5) . .
P4 Co2 P5 90.72(17) . .
P6 Co2 P5 88.95(18) . .
C8 Co2 C9 40.6(13) . .
C7 Co2 C9 64.7(13) . .
C10 Co2 C9 37.5(10) . .
C6 Co2 C9 64.1(11) . .
P4 Co2 C9 112.1(11) . .
P6 Co2 C9 155.6(10) . .
P5 Co2 C9 98.1(12) . .
C15 Co3 C14 40.4(8) . .
C15 Co3 C12 64.7(12) . .
C14 Co3 C12 67.6(9) . .
C15 Co3 C13 64.1(9) . .
C14 Co3 C13 40.4(7) . .
C12 Co3 C13 37.7(7) . .
C15 Co3 P9 111.0(8) . .
C14 Co3 P9 151.4(6) . .
C12 Co3 P9 103.7(7) . .
C13 Co3 P9 141.0(6) . .
C15 Co3 P8 154.3(7) . .
C14 Co3 P8 115.4(6) . .
C12 Co3 P8 101.4(9) . .
C13 Co3 P8 91.5(6) . .
P9 Co3 P8 92.83(18) . .
C15 Co3 C11 39.1(11) . .
C14 Co3 C11 68.8(9) . .
C12 Co3 C11 39.4(12) . .
C13 Co3 C11 64.9(11) . .
P9 Co3 C11 87.2(8) . .
P8 Co3 C11 138.6(15) . .
C15 Co3 P7 100.2(9) . .
C14 Co3 P7 95.0(6) . .
C12 Co3 P7 162.3(7) . .
C13 Co3 P7 128.8(6) . .
P9 Co3 P7 90.03(16) . .
P8 Co3 P7 88.87(19) . .
C11 Co3 P7 132.6(15) . .
O1P P1 O1B 110.3(10) . .
O1P P1 O1A 108.8(9) . .
O1B P1 O1A 99.5(15) . .
O1P P1 Co1 118.9(6) . .
O1B P1 Co1 111.2(10) . .
O1A P1 Co1 106.2(11) . .
O2P P2 O2A 108.6(7) . .
O2P P2 O2B 106.5(9) . .
O2A P2 O2B 101.1(7) . .
O2P P2 Co1 119.1(4) . .
O2A P2 Co1 108.5(7) . .
O2B P2 Co1 111.5(6) . .
O3P P3 O3B 105.5(9) . .
O3P P3 O3A 107.2(6) . .
O3B P3 O3A 98.9(9) . .
O3P P3 Co1 119.3(4) . .
O3B P3 Co1 109.0(7) . .
O3A P3 Co1 114.6(7) . .
O6P P4 O4A 110.9(6) . .
O6P P4 O4B 106.9(6) . .
O4A P4 O4B 102.7(7) . .
O6P P4 Co2 118.2(4) . .
O4A P4 Co2 106.1(5) . .
O4B P4 Co2 111.0(5) . .
O5P P5 O5B 110.0(6) . .
O5P P5 O5A 110.2(7) . .
O5B P5 O5A 99.2(8) . .
O5P P5 Co2 118.6(4) . .
O5B P5 Co2 107.9(6) . .
O5A P5 Co2 109.2(4) . .
O4P P6 O6A 107.1(6) . .
O4P P6 O6B 106.9(7) . .
O6A P6 O6B 105.0(11) . .
O4P P6 Co2 118.8(4) . .
O6A P6 Co2 103.5(7) . .
O6B P6 Co2 114.5(6) . .
O7P P7 O7A 110.0(6) . .
O7P P7 O7B 110.5(7) . .
O7A P7 O7B 100.0(11) . .
O7P P7 Co3 117.7(4) . .
O7A P7 Co3 108.5(6) . .
O7B P7 Co3 108.7(7) . .
O8P P8 O8A 109.6(9) . .
O8P P8 O8B 109.6(6) . .
O8A P8 O8B 103.6(11) . .
O8P P8 Co3 119.0(4) . .
O8A P8 Co3 109.6(6) . .
O8B P8 Co3 104.2(7) . .
O9P P9 O9A 108.9(6) . .
O9P P9 O9B 109.2(7) . .
O9A P9 O9B 99.6(12) . .
O9P P9 Co3 119.3(4) . .
O9A P9 Co3 110.5(8) . .
O9B P9 Co3 107.5(6) . .
O8 P10 O5T 110.8(4) . .
O8 P10 O9 110.0(4) . .
O5T P10 O9 110.4(4) . .
O8 P10 C10P 109.0(5) . .
O5T P10 C10P 109.0(5) . .
O9 P10 C10P 107.7(5) . .
O8 P10 K2 72.5(3) . .
O5T P10 K2 111.5(3) . .
O9 P10 K2 40.4(3) . .
C10P P10 K2 135.6(4) . .
O8 P10 K3 39.9(3) . .
O5T P10 K3 72.5(3) . .
O9 P10 K3 114.5(3) . .
C10P P10 K3 134.2(5) . .
K2 P10 K3 76.29(10) . .
O8 P10 K1 112.2(3) . .
O5T P10 K1 38.2(3) . .
O9 P10 K1 74.7(3) . .
C10P P10 K1 134.8(4) . .
K2 P10 K1 75.60(9) . .
K3 P10 K1 75.26(9) . .
O21 P11 O15 110.4(5) . 2_767
O21 P11 O20 105.9(5) . .
O15 P11 O20 110.8(5) 2_767 .
O21 P11 C11P 110.2(7) . .
O15 P11 C11P 112.2(8) 2_767 .
O20 P11 C11P 107.0(8) . .
O21 P11 K3 53.9(3) . .
O15 P11 K3 120.1(4) 2_767 .
O20 P11 K3 52.4(3) . .
C11P P11 K3 127.6(7) . .
O21 P11 K1 58.7(4) . .
O15 P11 K1 52.1(3) 2_767 .
O20 P11 K1 117.6(4) . .
C11P P11 K1 135.4(7) . .
K3 P11 K1 83.33(11) . .
O6 P12 O5 110.0(5) . 2_767
O6 P12 O4 108.6(5) . 2_767
O5 P12 O4 111.5(5) 2_767 2_767
O6 P12 C12P 109.7(7) . .
O5 P12 C12P 111.0(10) 2_767 .
O4 P12 C12P 105.9(9) 2_767 .
O6 P12 K1 55.4(3) . .
O5 P12 K1 119.9(4) 2_767 .
O4 P12 K1 54.0(3) 2_767 .
C12P P12 K1 129.1(9) . .
O6 P12 K2 57.0(3) . .
O5 P12 K2 53.3(4) 2_767 .
O4 P12 K2 121.6(4) 2_767 .
C12P P12 K2 132.5(8) . .
K1 P12 K2 83.78(11) . .
O11 P14 O12 110.2(5) . .
O11 P14 O10 111.4(5) . .
O12 P14 O10 107.4(5) . .
O11 P14 C14P 112.8(9) . .
O12 P14 C14P 109.4(6) . .
O10 P14 C14P 105.5(10) . .
O11 P14 K2 119.4(4) . .
O12 P14 K2 54.6(4) . .
O10 P14 K2 53.5(3) . .
C14P P14 K2 127.8(8) . .
O11 P14 K3 52.5(3) . .
O12 P14 K3 58.1(4) . .
O10 P14 K3 120.2(4) . .
C14P P14 K3 134.3(9) . .
K2 P14 K3 83.41(10) . .
O18 P15 O17 110.3(9) . .
O18 P15 O14 109.6(9) . .
O17 P15 O14 110.5(9) . .
O18 P15 C15P 108.5(7) . .
O17 P15 C15P 109.3(8) . .
O14 P15 C15P 108.6(7) . .
P15 O14 V4 132.4(8) . .
P15 O14 V5 128.1(8) . .
V4 O14 V5 95.9(5) . .
P15 O17 V5 132.9(9) . 2_767
P15 O17 V6 128.4(9) . .
V5 O17 V6 95.4(5) 2_767 .
P15 O18 V4 129.2(10) . 2_767
P15 O18 V6 133.3(11) . 2_767
V4 O18 V6 93.7(5) 2_767 2_767
P15 C15P K1 118.4(6) . 2_767
P15 C15P K2 120.5(6) . 2_767
K1 C15P K2 98.0(4) 2_767 2_767
P15 C15P K3 119.6(6) . 2_767
K1 C15P K3 97.7(4) 2_767 2_767
K2 C15P K3 97.8(4) 2_767 2_767
V1 O1T K2 96.6(4) . .
P1 O1P V1 132.7(7) . .
P1 O1P K3 135.5(7) . .
V1 O1P K3 91.7(4) . .
C1B O1B P1 133(3) . .
P2 O2P V1 134.1(6) . .
C1C O2A P2 123.4(15) . .
C1D O2B P2 122.6(10) . .
V2 O2T K1 97.1(3) . .
P3 O3P V1 134.5(6) . .
V3 O3T K3 97.9(4) . .
C1E O3A P3 124.9(11) . .
C1F O3B P3 129(2) . .
P12 O4 V4 129.0(5) 2_767 .
P12 O4 K1 99.2(4) 2_767 2_767
V4 O4 K1 128.0(4) . 2_767
P6 O4P V2 135.3(5) . .
C1H O4B P4 121.5(9) . .
C1G O4A P4 119.0(12) . .
P12 O5 V5 132.4(6) 2_767 .
P12 O5 K2 101.3(4) 2_767 2_767
V5 O5 K2 123.4(4) . 2_767
P5 O5P V2 131.2(5) . .
P5 O5P K2 137.3(5) . .
V2 O5P K2 91.3(3) . .
C1J O5B P5 129.7(13) . .
P10 O5T V3 136.0(4) . .
P10 O5T K1 121.3(4) . .
V3 O5T K1 99.2(3) . .
C1I O5A P5 131.3(13) . .
P12 O6 V2 154.5(5) . .
P12 O6 K1 98.5(4) . .
V2 O6 K1 101.2(3) . .
P12 O6 K2 97.1(4) . .
V2 O6 K2 93.1(3) . .
K1 O6 K2 105.5(3) . .
P4 O6P V2 134.6(6) . .
C1L O6A P6 125.8(18) . .
C1K O6B P6 128.5(15) . .
P7 O7P V3 131.2(5) . .
P7 O7P K1 137.7(5) . .
V3 O7P K1 91.0(2) . .
C1M O7A P7 131.9(12) . .
C1N O7B P7 129.4(14) . .
P10 O8 V1 138.9(5) . .
P10 O8 K3 119.3(4) . .
V1 O8 K3 98.5(3) . .
P8 O8P V3 133.5(5) . .
C1O O8A P8 129.6(18) . .
C1P O8B P8 123.0(15) . .
P10 O9 V2 136.9(4) . .
P10 O9 K2 118.1(4) . .
V2 O9 K2 99.2(3) . .
P9 O9P V3 134.8(5) . .
C1Q O9A P9 136.0(11) . .
C1R O9B P9 134.2(14) . .
P14 O10 V6 127.1(6) . .
P14 O10 K2 100.4(4) . .
V6 O10 K2 129.3(5) . .
P14 O11 V4 130.7(6) . .
P14 O11 K3 102.4(4) . .
V4 O11 K3 124.6(5) . .
P14 O12 V1 156.6(5) . .
P14 O12 K2 99.1(4) . .
V1 O12 K2 100.1(3) . .
P14 O12 K3 95.9(4) . .
V1 O12 K3 91.9(3) . .
K2 O12 K3 104.8(2) . .
V4 O13 V6 136.1(7) . .
V4 O13 H13 112.0 . .
V6 O13 H13 111.9 . .
P11 O15 V6 130.9(5) 2_767 .
P11 O15 K1 102.0(4) 2_767 2_767
V6 O15 K1 123.8(5) . 2_767
V4 O19 V5 136.8(7) . .
V4 O19 H19 111.6 . .
V5 O19 H19 111.6 . .
P11 O20 V5 125.5(5) . .
P11 O20 K3 101.2(4) . .
V5 O20 K3 130.8(4) . .
P11 O21 V3 155.9(5) . .
P11 O21 K3 100.0(4) . .
V3 O21 K3 100.6(3) . .
P11 O21 K1 95.1(4) . .
V3 O21 K1 91.6(3) . .
K3 O21 K1 104.7(3) . .
V5 O22 V6 135.5(8) 2_767 .
V5 O22 H22 112.3 2_767 .
V6 O22 H22 112.3 . .
O9A C1Q C2Q 118.5(18) . .
O9A C1Q H1QA 107.7 . .
C2Q C1Q H1QA 107.7 . .
O9A C1Q H1QB 107.7 . .
C2Q C1Q H1QB 107.6 . .
H1QA C1Q H1QB 107.1 . .
O7B C1N C2N 107(2) . .
O7B C1N H1NA 110.2 . .
C2N C1N H1NA 110.2 . .
O7B C1N H1NB 110.3 . .
C2N C1N H1NB 110.2 . .
H1NA C1N H1NB 108.5 . .
C2D C1D O2B 118(3) . .
C2D C1D H1DA 107.4 . .
O2B C1D H1DA 107.8 . .
C2D C1D H1DB 107.9 . .
O2B C1D H1DB 107.8 . .
H1DA C1D H1DB 107.1 . .
C2G C1G O4A 116(3) . .
C2G C1G H1GA 108.8 . .
O4A C1G H1GA 108.3 . .
C2G C1G H1GB 108.1 . .
O4A C1G H1GB 108.3 . .
H1GA C1G H1GB 107.4 . .
O8B C1P C2P 122(3) . .
O8B C1P H1PA 106.9 . .
C2P C1P H1PA 106.9 . .
O8B C1P H1PB 106.9 . .
C2P C1P H1PB 106.8 . .
H1PA C1P H1PB 106.7 . .
O5B C1J C2J 111(2) . .
O5B C1J H1JA 109.5 . .
C2J C1J H1JA 109.3 . .
O5B C1J H1JB 109.4 . .
C2J C1J H1JB 109.6 . .
H1JA C1J H1JB 108.1 . .
O7A C1M C2M 120.5(17) . .
O7A C1M H1MA 107.2 . .
C2M C1M H1MA 107.2 . .
O7A C1M H1MB 107.2 . .
C2M C1M H1MB 107.2 . .
H1MA C1M H1MB 106.8 . .
O2A C1C C2C 112(2) . .
O2A C1C H1CA 109.1 . .
C2C C1C H1CA 109.2 . .
O2A C1C H1CB 109.1 . .
C2C C1C H1CB 109.1 . .
H1CA C1C H1CB 107.8 . .
C2E C1E O3A 111(2) . .
C2E C1E H1EA 109.6 . .
O3A C1E H1EA 109.5 . .
C2E C1E H1EB 109.6 . .
O3A C1E H1EB 109.6 . .
H1EA C1E H1EB 108.1 . .
C2O C1O O8A 127(4) . .
C2O C1O H1OA 105.0 . .
O8A C1O H1OA 105.7 . .
C2O C1O H1OB 105.5 . .
O8A C1O H1OB 105.5 . .
H1OA C1O H1OB 106.1 . .
C2L C1L O6A 122(3) . .
C2L C1L H1LA 106.6 . .
O6A C1L H1LA 106.9 . .
C2L C1L H1LB 107.2 . .
O6A C1L H1LB 107.0 . .
H1LA C1L H1LB 106.7 . .
O1B C1B C2B 130(3) . .
O1B C1B H1BA 104.5 . .
C2B C1B H1BA 106.0 . .
O1B C1B H1BB 104.8 . .
C2B C1B H1BB 103.5 . .
H1BA C1B H1BB 105.7 . .
O4B C1H C2H 113.3(19) . .
O4B C1H H1HA 108.9 . .
C2H C1H H1HA 109.0 . .
O4B C1H H1HB 108.9 . .
C2H C1H H1HB 108.9 . .
H1HA C1H H1HB 107.7 . .
O3B C1F C2F 96(3) . .
O3B C1F H1FA 112.7 . .
C2F C1F H1FA 110.8 . .
O3B C1F H1FB 112.4 . .
C2F C1F H1FB 114.0 . .
H1FA C1F H1FB 110.1 . .
C2I C1I O5A 137(2) . .
C2I C1I H1IA 102.9 . .
O5A C1I H1IA 103.0 . .
C2I C1I H1IB 103.1 . .
O5A C1I H1IB 103.1 . .
H1IA C1I H1IB 105.1 . .
O9B C1R C2R 124(3) . .
O9B C1R H1RA 106.2 . .
C2R C1R H1RA 106.3 . .
O9B C1R H1RB 106.2 . .
C2R C1R H1RB 106.1 . .
H1RA C1R H1RB 106.4 . .
C1A C2A H2AA 111.4 . .
C1A C2A H2AB 110.0 . .
H2AA C2A H2AB 109.5 . .
C1A C2A H2AC 107.1 . .
H2AA C2A H2AC 109.5 . .
H2AB C2A H2AC 109.5 . .
C1M C2M H2M1 109.5 . .
C1M C2M H2M2 109.5 . .
H2M1 C2M H2M2 109.5 . .
C1M C2M H2M3 109.4 . .
H2M1 C2M H2M3 109.5 . .
H2M2 C2M H2M3 109.5 . .
C1Q C2Q H2Q1 109.4 . .
C1Q C2Q H2Q2 109.5 . .
H2Q1 C2Q H2Q2 109.5 . .
C1Q C2Q H2Q3 109.5 . .
H2Q1 C2Q H2Q3 109.5 . .
H2Q2 C2Q H2Q3 109.5 . .
C1N C2N H2N1 109.5 . .
C1N C2N H2N2 109.4 . .
H2N1 C2N H2N2 109.5 . .
C1N C2N H2N3 109.5 . .
H2N1 C2N H2N3 109.5 . .
H2N2 C2N H2N3 109.5 . .
C1G C2G H2G1 116.9 . .
C1G C2G H2G2 117.7 . .
H2G1 C2G H2G2 100.2 . .
C1G C2G H2G3 117.9 . .
H2G1 C2G H2G3 100.7 . .
H2G2 C2G H2G3 100.1 . .
C1B C2B H2B1 110.4 . .
C1B C2B H2B2 111.4 . .
H2B1 C2B H2B2 107.4 . .
C1B C2B H2B3 113.3 . .
H2B1 C2B H2B3 106.6 . .
H2B2 C2B H2B3 107.3 . .
C1H C2H H2H1 109.4 . .
C1H C2H H2H2 109.5 . .
H2H1 C2H H2H2 109.5 . .
C1H C2H H2H3 109.5 . .
H2H1 C2H H2H3 109.5 . .
H2H2 C2H H2H3 109.5 . .
C1E C2E H2E1 109.5 . .
C1E C2E H2E2 109.4 . .
H2E1 C2E H2E2 109.5 . .
C1E C2E H2E3 109.5 . .
H2E1 C2E H2E3 109.5 . .
H2E2 C2E H2E3 109.5 . .
C1O C2O H2O1 122.7 . .
C1O C2O H2O2 124.2 . .
H2O1 C2O H2O2 92.9 . .
C1O C2O H2O3 124.2 . .
H2O1 C2O H2O3 91.9 . .
H2O2 C2O H2O3 91.7 . .
C1C C2C H2C1 109.3 . .
C1C C2C H2C2 109.5 . .
H2C1 C2C H2C2 109.5 . .
C1C C2C H2C3 109.5 . .
H2C1 C2C H2C3 109.5 . .
H2C2 C2C H2C3 109.5 . .
C1J C2J H2J1 109.5 . .
C1J C2J H2J2 109.6 . .
H2J1 C2J H2J2 109.5 . .
C1J C2J H2J3 109.3 . .
H2J1 C2J H2J3 109.5 . .
H2J2 C2J H2J3 109.5 . .
C1L C2L H2L1 110.6 . .
C1L C2L H2L2 110.0 . .
H2L1 C2L H2L2 108.6 . .
C1L C2L H2L3 110.1 . .
H2L1 C2L H2L3 108.8 . .
H2L2 C2L H2L3 108.7 . .
C1P C2P H2P1 109.4 . .
C1P C2P H2P2 109.4 . .
H2P1 C2P H2P2 109.5 . .
C1P C2P H2P3 109.6 . .
H2P1 C2P H2P3 109.5 . .
H2P2 C2P H2P3 109.5 . .
C1R C2R H2R1 109.4 . .
C1R C2R H2R2 109.5 . .
H2R1 C2R H2R2 109.5 . .
C1R C2R H2R3 109.5 . .
H2R1 C2R H2R3 109.5 . .
H2R2 C2R H2R3 109.5 . .
C1D C2D H2D1 109.3 . .
C1D C2D H2D2 109.4 . .
H2D1 C2D H2D2 109.5 . .
C1D C2D H2D3 109.8 . .
H2D1 C2D H2D3 109.5 . .
H2D2 C2D H2D3 109.5 . .
C1F C2F H2F1 120.2 . .
C1F C2F H2F2 123.8 . .
H2F1 C2F H2F2 94.4 . .
C1F C2F H2F3 124.5 . .
H2F1 C2F H2F3 93.3 . .
H2F2 C2F H2F3 92.3 . .
C7 C6 C10 106(3) . .
C7 C6 Co2 69.2(11) . .
C10 C6 Co2 71.5(13) . .
C7 C6 H6 126.9 . .
C10 C6 H6 126.7 . .
Co2 C6 H6 124.1 . .
C8 C7 C6 112(3) . .
C8 C7 Co2 74.3(16) . .
C6 C7 Co2 69.7(10) . .
C8 C7 H7 124.5 . .
C6 C7 H7 123.9 . .
Co2 C7 H7 123.4 . .
C7 C8 C9 99(3) . .
C7 C8 Co2 65.9(14) . .
C9 C8 Co2 67.8(18) . .
C7 C8 H8 130.1 . .
C9 C8 H8 130.7 . .
Co2 C8 H8 127.3 . .
C8 C9 C10 112(4) . .
C8 C9 Co2 71.6(19) . .
C10 C9 Co2 69.6(17) . .
C8 C9 H9 123.6 . .
C10 C9 H9 124.1 . .
Co2 C9 H9 126.6 . .
C9 C10 C6 111(3) . .
C9 C10 Co2 72.9(18) . .
C6 C10 Co2 70.4(11) . .
C9 C10 H10 124.5 . .
C6 C10 H10 125.0 . .
Co2 C10 H10 123.5 . .
P10 C10P H10A 109.5 . .
P10 C10P H10B 109.5 . .
H10A C10P H10B 109.5 . .
P10 C10P H10C 109.5 . .
H10A C10P H10C 109.5 . .
H10B C10P H10C 109.5 . .
C15 C11 C12 103(3) . .
C15 C11 Co3 66.3(12) . .
C12 C11 Co3 69.7(14) . .
C15 C11 H11 128.0 . .
C12 C11 H11 128.8 . .
Co3 C11 H11 127.0 . .
P12 C12P H12A 109.4 . .
P12 C12P H12B 109.5 . .
H12A C12P H12B 109.5 . .
P12 C12P H12C 109.5 . .
H12A C12P H12C 109.5 . .
H12B C12P H12C 109.5 . .
C13 C12 C11 109(3) . .
C13 C12 Co3 70.4(10) . .
C11 C12 Co3 70.9(13) . .
C13 C12 H12 125.9 . .
C11 C12 H12 125.4 . .
Co3 C12 H12 124.7 . .
C12 C13 C14 113(2) . .
C12 C13 Co3 71.9(10) . .
C14 C13 Co3 69.0(8) . .
C12 C13 H13 123.5 . .
C14 C13 H13 123.8 . .
Co3 C13 H13 127.0 . .
P14 C14P H14A 109.5 . .
P14 C14P H14B 109.5 . .
H14A C14P H14B 109.5 . .
P14 C14P H14C 109.4 . .
H14A C14P H14C 109.5 . .
H14B C14P H14C 109.5 . .
C15 C14 C13 100(2) . .
C15 C14 Co3 67.9(11) . .
C13 C14 Co3 70.5(9) . .
C15 C14 H14 130.0 . .
C13 C14 H14 130.1 . .
Co3 C14 H14 123.5 . .
C11 C15 C14 115(3) . .
C11 C15 Co3 74.5(16) . .
C14 C15 Co3 71.7(11) . .
C11 C15 H15 122.6 . .
C14 C15 H15 122.1 . .
Co3 C15 H15 122.8 . .
O5T K1 O7P 62.8(2) . .
O5T K1 O15 109.4(3) . 2_767
O7P K1 O15 85.8(3) . 2_767
O5T K1 O4 140.6(2) . 2_767
O7P K1 O4 154.9(3) . 2_767
O15 K1 O4 91.2(3) 2_767 2_767
O5T K1 O6 91.3(2) . .
O7P K1 O6 138.4(3) . .
O15 K1 O6 135.2(2) 2_767 .
O4 K1 O6 52.7(2) 2_767 .
O5T K1 O21 57.6(2) . .
O7P K1 O21 59.7(2) . .
O15 K1 O21 51.9(2) 2_767 .
O4 K1 O21 134.4(3) 2_767 .
O6 K1 O21 134.2(2) . .
O5T K1 C15P 85.5(3) . 2_767
O7P K1 C15P 131.1(3) . 2_767
O15 K1 C15P 70.0(3) 2_767 2_767
O4 K1 C15P 70.1(3) 2_767 2_767
O6 K1 C15P 72.8(3) . 2_767
O21 K1 C15P 72.0(3) . 2_767
O5T K1 O2W 149.1(5) . .
O7P K1 O2W 93.0(5) . .
O15 K1 O2W 86.1(9) 2_767 .
O4 K1 O2W 61.8(5) 2_767 .
O6 K1 O2W 95.9(9) . .
O21 K1 O2W 128.4(9) . .
C15P K1 O2W 125.4(5) 2_767 .
O5T K1 O2T 66.4(2) . .
O7P K1 O2T 86.0(2) . .
O15 K1 O2T 171.8(2) 2_767 .
O4 K1 O2T 96.3(2) 2_767 .
O6 K1 O2T 52.8(2) . .
O21 K1 O2T 122.9(2) . .
C15P K1 O2T 115.7(3) 2_767 .
O2W K1 O2T 94.5(9) . .
O5T K1 P12 115.17(18) . .
O7P K1 P12 159.4(2) . .
O15 K1 P12 112.9(2) 2_767 .
O4 K1 P12 26.78(19) 2_767 .
O6 K1 P12 26.16(17) . .
O21 K1 P12 138.52(19) . .
C15P K1 P12 66.6(3) 2_767 .
O2W K1 P12 80.3(7) . .
O2T K1 P12 75.21(17) . .
O5T K1 P11 83.54(19) . .
O7P K1 P11 73.2(2) . .
O15 K1 P11 25.8(2) 2_767 .
O4 K1 P11 112.3(2) 2_767 .
O6 K1 P11 139.5(2) . .
O21 K1 P11 26.25(15) . .
C15P K1 P11 66.7(3) 2_767 .
O2W K1 P11 108.9(9) . .
O2T K1 P11 149.07(19) . .
P12 K1 P11 127.41(13) . .
O5T K1 V3 33.18(15) . .
O7P K1 V3 38.99(16) . .
O15 K1 V3 82.8(2) 2_767 .
O4 K1 V3 164.7(2) 2_767 .
O6 K1 V3 124.50(19) . .
O21 K1 V3 33.76(14) . .
C15P K1 V3 94.6(3) 2_767 .
O2W K1 V3 131.2(6) . .
O2T K1 V3 90.75(17) . .
P12 K1 V3 146.99(11) . .
P11 K1 V3 58.69(8) . .
O9 K2 O5P 60.9(2) . .
O9 K2 O10 141.5(3) . .
O5P K2 O10 156.4(3) . .
O9 K2 O5 108.6(3) . 2_767
O5P K2 O5 87.3(3) . 2_767
O10 K2 O5 89.7(3) . 2_767
O9 K2 O12 93.4(2) . .
O5P K2 O12 138.6(3) . .
O10 K2 O12 52.1(3) . .
O5 K2 O12 133.4(3) 2_767 .
O9 K2 O1W 146.0(5) . .
O5P K2 O1W 96.4(6) . .
O10 K2 O1W 60.5(6) . .
O5 K2 O1W 94.0(7) 2_767 .
O12 K2 O1W 88.7(8) . .
O9 K2 O6 57.7(2) . .
O5P K2 O6 60.5(2) . .
O10 K2 O6 132.1(3) . .
O5 K2 O6 51.1(2) 2_767 .
O12 K2 O6 134.4(3) . .
O1W K2 O6 135.6(8) . .
O9 K2 C15P 86.5(3) . 2_767
O5P K2 C15P 130.6(3) . 2_767
O10 K2 C15P 68.8(3) . 2_767
O5 K2 C15P 68.2(3) 2_767 2_767
O12 K2 C15P 73.0(3) . 2_767
O1W K2 C15P 126.2(5) . 2_767
O6 K2 C15P 71.0(3) . 2_767
O9 K2 O1T 66.9(2) . .
O5P K2 O1T 85.7(3) . .
O10 K2 O1T 97.2(3) . .
O5 K2 O1T 172.9(3) 2_767 .
O12 K2 O1T 53.4(2) . .
O1W K2 O1T 87.8(7) . .
O6 K2 O1T 123.8(2) . .
C15P K2 O1T 116.1(3) 2_767 .
O9 K2 P14 117.0(2) . .
O5P K2 P14 160.4(2) . .
O10 K2 P14 26.1(2) . .
O5 K2 P14 110.8(2) 2_767 .
O12 K2 P14 26.23(15) . .
O1W K2 P14 75.5(7) . .
O6 K2 P14 137.0(2) . .
C15P K2 P14 66.0(2) 2_767 .
O1T K2 P14 76.29(19) . .
O9 K2 P12 83.24(18) . .
O5P K2 P12 74.2(2) . .
O10 K2 P12 110.4(2) . .
O5 K2 P12 25.37(18) 2_767 .
O12 K2 P12 138.5(2) . .
O1W K2 P12 116.5(8) . .
O6 K2 P12 25.86(16) . .
C15P K2 P12 65.5(3) 2_767 .
O1T K2 P12 149.59(17) . .
P14 K2 P12 125.41(13) . .
O9 K2 V2 32.86(17) . .
O5P K2 V2 38.79(17) . .
O10 K2 V2 162.6(2) . .
O5 K2 V2 81.87(19) 2_767 .
O12 K2 V2 126.11(18) . .
O1W K2 V2 134.9(6) . .
O6 K2 V2 33.53(15) . .
C15P K2 V2 93.9(2) 2_767 .
O1T K2 V2 92.02(16) . .
P14 K2 V2 147.64(12) . .
P12 K2 V2 58.06(8) . .
O1P K3 O8 61.9(3) . .
O1P K3 O20 157.2(4) . .
O8 K3 O20 140.0(3) . .
O1P K3 O21 138.2(3) . .
O8 K3 O21 92.8(2) . .
O20 K3 O21 52.2(2) . .
O1P K3 O11 88.0(3) . .
O8 K3 O11 107.5(3) . .
O20 K3 O11 89.1(3) . .
O21 K3 O11 133.1(3) . .
O1P K3 O12 60.5(3) . .
O8 K3 O12 56.9(2) . .
O20 K3 O12 131.5(3) . .
O21 K3 O12 134.4(3) . .
O11 K3 O12 51.0(3) . .
O1P K3 C15P 130.5(4) . 2_767
O8 K3 C15P 84.4(3) . 2_767
O20 K3 C15P 68.3(3) . 2_767
O21 K3 C15P 73.1(3) . 2_767
O11 K3 C15P 67.6(3) . 2_767
O12 K3 C15P 70.9(3) . 2_767
O1P K3 O3T 85.6(3) . .
O8 K3 O3T 67.2(2) . .
O20 K3 O3T 97.7(3) . .
O21 K3 O3T 52.9(2) . .
O11 K3 O3T 173.2(3) . .
O12 K3 O3T 123.1(2) . .
C15P K3 O3T 115.0(3) 2_767 .
O1P K3 O3W 94.7(6) . .
O8 K3 O3W 146.5(6) . .
O20 K3 O3W 63.0(5) . .
O21 K3 O3W 90.2(9) . .
O11 K3 O3W 94.2(9) . .
O12 K3 O3W 134.4(9) . .
C15P K3 O3W 128.1(5) 2_767 .
O3T K3 O3W 88.8(9) . .
O1P K3 P11 159.8(3) . .
O8 K3 P11 115.97(19) . .
O20 K3 P11 26.39(18) . .
O21 K3 P11 26.02(15) . .
O11 K3 P11 110.9(2) . .
O12 K3 P11 137.2(2) . .
C15P K3 P11 66.3(2) 2_767 .
O3T K3 P11 75.7(2) . .
O3W K3 P11 77.3(7) . .
O1P K3 P14 74.8(3) . .
O8 K3 P14 82.4(2) . .
O20 K3 P14 109.7(2) . .
O21 K3 P14 138.2(2) . .
O11 K3 P14 25.1(2) . .
O12 K3 P14 25.99(15) . .
C15P K3 P14 65.1(2) 2_767 .
O3T K3 P14 149.1(2) . .
O3W K3 P14 116.1(9) . .
P11 K3 P14 125.43(15) . .
O1P K3 V1 38.9(3) . .
O8 K3 V1 33.09(15) . .
O20 K3 V1 161.6(3) . .
O21 K3 V1 125.90(19) . .
O11 K3 V1 81.8(2) . .
O12 K3 V1 33.27(15) . .
C15P K3 V1 93.4(3) 2_767 .
O3T K3 V1 91.73(19) . .
O3W K3 V1 133.3(6) . .
P11 K3 V1 147.31(13) . .
P14 K3 V1 58.08(9) . .
C2 C1 C5 108.0 . .
C2 C1 C3 36.0 . .
C5 C1 C3 72.0 . .
C2 C1 C4 72.0 . .
C5 C1 C4 36.0 . .
C3 C1 C4 36.0 . .
C2 C1 Co1 71.8(7) . .
C5 C1 Co1 69.2(7) . .
C3 C1 Co1 57.8(7) . .
C4 C1 Co1 56.7(7) . .
C1 C2 C3 108.0 . .
C1 C2 C5 36.0 . .
C3 C2 C5 72.0 . .
C1 C2 C4 72.0 . .
C3 C2 C4 36.0 . .
C5 C2 C4 36.0 . .
C1 C2 Co1 67.5(8) . .
C3 C2 Co1 71.2(8) . .
C5 C2 Co1 54.5(7) . .
C4 C2 Co1 56.1(7) . .
C4 C3 C2 108.0 . .
C4 C3 C5 36.0 . .
C2 C3 C5 72.0 . .
C4 C3 C1 72.0 . .
C2 C3 C1 36.0 . .
C5 C3 C1 36.0 . .
C4 C3 Co1 68.7(7) . .
C2 C3 Co1 68.9(7) . .
C5 C3 Co1 54.1(7) . .
C1 C3 Co1 54.3(8) . .
C3 C4 C5 108.0 . .
C3 C4 C2 36.0 . .
C5 C4 C2 72.0 . .
C3 C4 C1 72.0 . .
C5 C4 C1 36.0 . .
C2 C4 C1 36.0 . .
C3 C4 Co1 71.4(6) . .
C5 C4 Co1 67.6(8) . .
C2 C4 Co1 56.3(6) . .
C1 C4 Co1 54.7(8) . .
C4 C5 C1 108.0 . .
C4 C5 C3 36.0 . .
C1 C5 C3 72.0 . .
C4 C5 C2 72.0 . .
C1 C5 C2 36.0 . .
C3 C5 C2 36.0 . .
C4 C5 Co1 71.6(8) . .
C1 C5 Co1 69.5(7) . .
C3 C5 Co1 57.9(7) . .
C2 C5 Co1 56.9(6) . .
O6B C1K C2K 116(3) . .

loop_
_geom_bond_atom_site_label_1
_geom_bond_atom_site_label_2
_geom_bond_distance
_geom_bond_site_symmetry_2
V1 O1T 1.601(10) .
V1 O12 1.985(7) .
V1 O8 1.996(7) .
V1 O2P 2.022(8) .
V1 O3P 2.045(9) .
V1 O1P 2.274(12) .
V1 K3 3.617(4) .
V1 K2 3.722(4) .
V2 O2T 1.575(7) .
V2 O9 1.982(8) .
V2 O6P 1.995(9) .
V2 O6 1.994(7) .
V2 O4P 2.042(8) .
V2 O5P 2.259(8) .
V2 K2 3.605(3) .
V2 K1 3.746(3) .
V3 O3T 1.572(9) .
V3 O5T 1.994(7) .
V3 O9P 2.008(7) .
V3 O21 1.999(7) .
V3 O8P 2.035(8) .
V3 O7P 2.263(8) .
V3 K1 3.596(3) .
V3 K3 3.727(4) .
V4 O4T 1.588(10) .
V4 O19 1.807(11) .
V4 O13 1.884(13) .
V4 O4 1.955(8) .
V4 O11 1.973(8) .
V4 O14 2.324(14) .
V4 O18 2.377(19) 2_767
V5 O7T 1.593(11) .
V5 O22 1.782(11) 2_767
V5 O5 1.973(8) .
V5 O19 1.935(12) .
V5 O20 1.981(7) .
V5 O17 2.275(17) 2_767
V5 O14 2.362(14) .
V6 O6T 1.606(8) .
V6 O13 1.831(12) .
V6 O22 1.918(13) .
V6 O15 1.967(8) .
V6 O10 1.977(8) .
V6 O17 2.356(14) .
V6 O18 2.345(15) 2_767
Co1 C1 2.048(18) .
Co1 C2 2.10(2) .
Co1 C5 2.044(15) .
Co1 C3 2.14(2) .
Co1 C4 2.10(2) .
Co1 P1 2.139(7) .
Co1 P2 2.146(7) .
Co1 P3 2.164(6) .
Co2 C8 2.16(3) .
Co2 C7 2.052(19) .
Co2 C10 2.07(2) .
Co2 C6 2.059(17) .
Co2 P4 2.150(5) .
Co2 P6 2.151(6) .
Co2 P5 2.179(4) .
Co2 C9 2.11(3) .
Co3 C15 2.02(2) .
Co3 C14 2.065(15) .
Co3 C12 2.104(18) .
Co3 C13 2.085(15) .
Co3 P9 2.130(4) .
Co3 P8 2.132(6) .
Co3 C11 2.12(2) .
Co3 P7 2.181(4) .
P1 O1P 1.445(12) .
P1 O1B 1.593(17) .
P1 O1A 1.63(2) .
P2 O2P 1.525(10) .
P2 O2A 1.587(12) .
P2 O2B 1.594(15) .
P3 O3P 1.514(11) .
P3 O3B 1.612(16) .
P3 O3A 1.595(15) .
P4 O6P 1.519(9) .
P4 O4A 1.583(14) .
P4 O4B 1.622(10) .
P5 O5P 1.502(9) .
P5 O5B 1.553(12) .
P5 O5A 1.572(13) .
P6 O4P 1.515(8) .
P6 O6A 1.611(15) .
P6 O6B 1.623(16) .
P7 O7P 1.488(8) .
P7 O7A 1.575(15) .
P7 O7B 1.576(17) .
P8 O8P 1.514(9) .
P8 O8A 1.537(16) .
P8 O8B 1.609(15) .
P9 O9P 1.525(8) .
P9 O9A 1.533(14) .
P9 O9B 1.555(13) .
P10 O8 1.512(8) .
P10 O5T 1.524(7) .
P10 O9 1.534(8) .
P10 C10P 1.770(11) .
P10 K2 3.691(4) .
P10 K3 3.717(4) .
P10 K1 3.718(4) .
P11 O21 1.519(8) .
P11 O15 1.522(10) 2_767
P11 O20 1.545(9) .
P11 C11P 1.788(16) .
P11 K3 3.409(5) .
P11 K1 3.420(5) .
P12 O6 1.505(8) .
P12 O5 1.496(9) 2_767
P12 O4 1.541(9) 2_767
P12 C12P 1.826(19) .
P12 K1 3.376(5) .
P12 K2 3.425(5) .
P14 O11 1.508(11) .
P14 O12 1.527(8) .
P14 O10 1.526(11) .
P14 C14P 1.802(15) .
P14 K2 3.412(5) .
P14 K3 3.466(6) .
P15 O18 1.484(15) .
P15 O17 1.496(15) .
P15 O14 1.490(15) .
P15 C15P 1.811(13) .
O17 V5 2.275(17) 2_767
O18 V4 2.377(19) 2_767
O18 V6 2.345(15) 2_767
C15P K1 2.988(12) 2_767
C15P K2 3.028(13) 2_767
C15P K3 3.042(13) 2_767
O1T K2 3.181(10) .
O1P K3 2.746(10) .
O1B C1B 1.14(4) .
O2A C1C 1.39(2) .
O2B C1D 1.52(3) .
O2T K1 3.209(8) .
O3T K3 3.170(10) .
O3A C1E 1.47(2) .
O3B C1F 1.34(3) .
O4 P12 1.541(9) 2_767
O4 K1 2.767(9) 2_767
O4B C1H 1.41(2) .
O4A C1G 1.45(2) .
O5 P12 1.497(9) 2_767
O5 K2 2.801(10) 2_767
O5P K2 2.758(9) .
O5B C1J 1.37(2) .
O5T K1 2.690(7) .
O5A C1I 1.29(3) .
O6 K1 2.809(9) .
O6 K2 2.896(9) .
O6A C1L 1.33(3) .
O6B C1K 1.38(3) .
O7P K1 2.756(8) .
O7A C1M 1.36(2) .
O7B C1N 1.35(2) .
O8 K3 2.735(8) .
O8A C1O 1.43(4) .
O8B C1P 1.41(2) .
O9 K2 2.711(7) .
O9A C1Q 1.316(18) .
O9B C1R 1.25(3) .
O10 K2 2.787(9) .
O11 K3 2.814(10) .
O12 K2 2.818(10) .
O12 K3 2.957(10) .
O13 H13 0.9500 .
O15 P11 1.522(10) 2_767
O15 K1 2.761(9) 2_767
O19 H19 0.9500 .
O20 K3 2.753(9) .
O21 K3 2.799(8) .
O21 K1 2.934(10) .
O22 V5 1.782(11) 2_767
O22 H22 0.9500 .
C1Q C2Q 1.37(3) .
C1Q H1QA 0.9900 .
C1Q H1QB 0.9900 .
C1N C2N 1.65(3) .
C1N H1NA 0.9900 .
C1N H1NB 0.9900 .
C1D C2D 1.27(4) .
C1D H1DA 0.9900 .
C1D H1DB 0.9900 .
C1G C2G 1.37(4) .
C1G H1GA 0.9900 .
C1G H1GB 0.9900 .
C1P C2P 1.39(3) .
C1P H1PA 0.9900 .
C1P H1PB 0.9900 .
C1J C2J 1.47(3) .
C1J H1JA 0.9900 .
C1J H1JB 0.9900 .
C1M C2M 1.51(3) .
C1M H1MA 0.9900 .
C1M H1MB 0.9900 .
C1C C2C 1.53(3) .
C1C H1CA 0.9900 .
C1C H1CB 0.9900 .
C1E C2E 1.42(3) .
C1E H1EA 0.9900 .
C1E H1EB 0.9900 .
C1O C2O 1.42(9) .
C1O H1OA 0.9900 .
C1O H1OB 0.9900 .
C1L C2L 1.30(3) .
C1L H1LA 0.9900 .
C1L H1LB 0.9900 .
C1B C2B 1.49(4) .
C1B H1BA 0.9900 .
C1B H1BB 0.9900 .
C1H C2H 1.40(3) .
C1H H1HA 0.9900 .
C1H H1HB 0.9900 .
C1F C2F 1.69(5) .
C1F H1FA 0.9900 .
C1F H1FB 0.9900 .
C1I C2I 1.29(3) .
C1I H1IA 0.9900 .
C1I H1IB 0.9900 .
C1R C2R 1.30(3) .
C1R H1RA 0.9900 .
C1R H1RB 0.9900 .
C2A C1A 1.24(9) .
C2A H2AA 0.9800 .
C2A H2AB 0.9800 .
C2A H2AC 0.9800 .
C2M H2M1 0.9800 .
C2M H2M2 0.9800 .
C2M H2M3 0.9800 .
C2Q H2Q1 0.9800 .
C2Q H2Q2 0.9800 .
C2Q H2Q3 0.9800 .
C2N H2N1 0.9800 .
C2N H2N2 0.9800 .
C2N H2N3 0.9800 .
C2G H2G1 1.0483 .
C2G H2G2 1.0527 .
C2G H2G3 1.0538 .
C2B H2B1 0.9996 .
C2B H2B2 1.0017 .
C2B H2B3 1.0058 .
C2H H2H1 0.9800 .
C2H H2H2 0.9800 .
C2H H2H3 0.9800 .
C2E H2E1 0.9800 .
C2E H2E2 0.9800 .
C2E H2E3 0.9800 .
C2O H2O1 1.1025 .
C2O H2O2 1.1153 .
C2O H2O3 1.1150 .
C2C H2C1 0.9800 .
C2C H2C2 0.9800 .
C2C H2C3 0.9800 .
C2J H2J1 0.9800 .
C2J H2J2 0.9800 .
C2J H2J3 0.9800 .
C2L H2L1 0.9865 .
C2L H2L2 0.9861 .
C2L H2L3 0.9861 .
C2P H2P1 0.9800 .
C2P H2P2 0.9800 .
C2P H2P3 0.9800 .
C2R H2R1 0.9800 .
C2R H2R2 0.9800 .
C2R H2R3 0.9800 .
C2D H2D1 0.9800 .
C2D H2D2 0.9800 .
C2D H2D3 0.9800 .
C2F H2F1 1.1078 .
C2F H2F2 1.1439 .
C2F H2F3 1.1514 .
C6 C7 1.44(3) .
C6 C10 1.35(3) .
C6 H6 0.9500 .
C7 C8 1.44(4) .
C7 H7 0.9500 .
C8 C9 1.49(5) .
C8 H8 0.9500 .
C9 C10 1.35(4) .
C9 H9 0.9500 .
C10 H10 0.9500 .
C10P H10A 0.9800 .
C10P H10B 0.9800 .
C10P H10C 0.9800 .
C11 C15 1.39(4) .
C11 C12 1.42(4) .
C11 H11 0.9500 .
C12P H12A 0.9800 .
C12P H12B 0.9800 .
C12P H12C 0.9800 .
C12 C13 1.35(3) .
C12 H12 0.9500 .
C13 C14 1.43(2) .
C13 H13 0.9500 .
C14P H14A 0.9800 .
C14P H14B 0.9800 .
C14P H14C 0.9800 .
C14 C15 1.41(3) .
C14 H14 0.9500 .
C15 H15 0.9500 .
K1 O15 2.761(9) 2_767
K1 O4 2.767(9) 2_767
K1 C15P 2.988(12) 2_767
K1 O2W 3.011(19) .
K2 O5 2.801(10) 2_767
K2 O1W 2.933(16) .
K2 C15P 3.028(13) 2_767
K3 C15P 3.042(13) 2_767
K3 O3W 3.14(4) .
C1 C2 1.445(17) .
C1 C5 1.445(17) .
C1 C3 2.34(3) .
C1 C4 2.34(3) .
C2 C3 1.445(17) .
C2 C5 2.34(3) .
C2 C4 2.34(3) .
C3 C4 1.445(17) .
C3 C5 2.34(3) .
C4 C5 1.445(17) .
C1K C2K 1.41(4) .

loop_
_geom_torsion_atom_site_label_1
_geom_torsion_atom_site_label_2
_geom_torsion_atom_site_label_3
_geom_torsion_atom_site_label_4
_geom_torsion
_geom_torsion_site_symmetry_1
_geom_torsion_site_symmetry_4
C1 Co1 P1 O1P 151(2) . .
C2 Co1 P1 O1P 130.4(10) . .
C5 Co1 P1 O1P -143.1(11) . .
C3 Co1 P1 O1P 158.8(11) . .
C4 Co1 P1 O1P -161.8(11) . .
P2 Co1 P1 O1P -50.4(6) . .
P3 Co1 P1 O1P 40.7(6) . .
C1 Co1 P1 O1B -79(3) . .
C2 Co1 P1 O1B -99.9(14) . .
C5 Co1 P1 O1B -13.4(16) . .
C3 Co1 P1 O1B -71.4(15) . .
C4 Co1 P1 O1B -32.1(15) . .
P2 Co1 P1 O1B 79.3(12) . .
P3 Co1 P1 O1B 170.5(12) . .
C1 Co1 P1 O1A 28(2) . .
C2 Co1 P1 O1A 7.4(11) . .
C5 Co1 P1 O1A 93.9(13) . .
C3 Co1 P1 O1A 35.9(12) . .
C4 Co1 P1 O1A 75.2(12) . .
P2 Co1 P1 O1A -173.4(8) . .
P3 Co1 P1 O1A -82.2(8) . .
C1 Co1 P2 O2P -150.1(10) . .
C2 Co1 P2 O2P -142.7(15) . .
C5 Co1 P2 O2P 172.3(10) . .
C3 Co1 P2 O2P 130(2) . .
C4 Co1 P2 O2P 135.8(9) . .
P1 Co1 P2 O2P 38.7(5) . .
P3 Co1 P2 O2P -51.3(5) . .
C1 Co1 P2 O2A 85.1(10) . .
C2 Co1 P2 O2A 92.5(16) . .
C5 Co1 P2 O2A 47.5(10) . .
C3 Co1 P2 O2A 5(2) . .
C4 Co1 P2 O2A 11.0(10) . .
P1 Co1 P2 O2A -86.1(6) . .
P3 Co1 P2 O2A -176.1(6) . .
C1 Co1 P2 O2B -25.4(10) . .
C2 Co1 P2 O2B -18.0(16) . .
C5 Co1 P2 O2B -63.0(11) . .
C3 Co1 P2 O2B -106(2) . .
C4 Co1 P2 O2B -99.5(10) . .
P1 Co1 P2 O2B 163.4(6) . .
P3 Co1 P2 O2B 73.4(6) . .
C1 Co1 P3 O3P 147.7(12) . .
C2 Co1 P3 O3P -172.3(13) . .
C5 Co1 P3 O3P 130.0(12) . .
C3 Co1 P3 O3P -143.2(12) . .
C4 Co1 P3 O3P -160(2) . .
P1 Co1 P3 O3P -54.0(6) . .
P2 Co1 P3 O3P 37.3(6) . .
C1 Co1 P3 O3B 26.6(13) . .
C2 Co1 P3 O3B 66.6(14) . .
C5 Co1 P3 O3B 8.9(13) . .
C3 Co1 P3 O3B 95.7(13) . .
C4 Co1 P3 O3B 79(2) . .
P1 Co1 P3 O3B -175.1(8) . .
P2 Co1 P3 O3B -83.9(7) . .
C1 Co1 P3 O3A -83.2(13) . .
C2 Co1 P3 O3A -43.2(14) . .
C5 Co1 P3 O3A -100.9(13) . .
C3 Co1 P3 O3A -14.1(12) . .
C4 Co1 P3 O3A -31(2) . .
P1 Co1 P3 O3A 75.1(6) . .
P2 Co1 P3 O3A 166.3(6) . .
C8 Co2 P4 O6P 167.2(15) . .
C7 Co2 P4 O6P -157.4(9) . .
C10 Co2 P4 O6P 131.1(12) . .
C6 Co2 P4 O6P -150.5(14) . .
P6 Co2 P4 O6P -54.6(5) . .
P5 Co2 P4 O6P 34.4(5) . .
C9 Co2 P4 O6P 133.4(13) . .
C8 Co2 P4 O4A 42.0(15) . .
C7 Co2 P4 O4A 77.4(9) . .
C10 Co2 P4 O4A 5.9(12) . .
C6 Co2 P4 O4A 84.3(14) . .
P6 Co2 P4 O4A -179.8(5) . .
P5 Co2 P4 O4A -90.8(5) . .
C9 Co2 P4 O4A 8.2(13) . .
C8 Co2 P4 O4B -68.9(16) . .
C7 Co2 P4 O4B -33.5(10) . .
C10 Co2 P4 O4B -105.0(12) . .
C6 Co2 P4 O4B -26.6(15) . .
P6 Co2 P4 O4B 69.4(6) . .
P5 Co2 P4 O4B 158.3(6) . .
C9 Co2 P4 O4B -102.7(13) . .
C8 Co2 P5 O5P -138.6(14) . .
C7 Co2 P5 O5P 162(2) . .
C10 Co2 P5 O5P 160.0(12) . .
C6 Co2 P5 O5P 132.8(9) . .
P4 Co2 P5 O5P -50.2(5) . .
P6 Co2 P5 O5P 40.8(5) . .
C9 Co2 P5 O5P -162.6(11) . .
C8 Co2 P5 O5B 95.6(14) . .
C7 Co2 P5 O5B 36(2) . .
C10 Co2 P5 O5B 34.2(12) . .
C6 Co2 P5 O5B 7.0(10) . .
P4 Co2 P5 O5B -176.0(6) . .
P6 Co2 P5 O5B -85.0(6) . .
C9 Co2 P5 O5B 71.6(12) . .
C8 Co2 P5 O5A -11.3(15) . .
C7 Co2 P5 O5A -71(2) . .
C10 Co2 P5 O5A -72.6(13) . .
C6 Co2 P5 O5A -99.8(10) . .
P4 Co2 P5 O5A 77.2(7) . .
P6 Co2 P5 O5A 168.1(7) . .
C9 Co2 P5 O5A -35.3(12) . .
C8 Co2 P6 O4P 121.7(15) . .
C7 Co2 P6 O4P 141.3(7) . .
C10 Co2 P6 O4P -150.2(7) . .
C6 Co2 P6 O4P -178.5(7) . .
P4 Co2 P6 O4P 33.0(5) . .
P5 Co2 P6 O4P -57.7(5) . .
C9 Co2 P6 O4P -165(3) . .
C8 Co2 P6 O6A 3.3(16) . .
C7 Co2 P6 O6A 22.8(9) . .
C10 Co2 P6 O6A 91.3(9) . .
C6 Co2 P6 O6A 63.1(8) . .
P4 Co2 P6 O6A -85.4(7) . .
P5 Co2 P6 O6A -176.1(7) . .
C9 Co2 P6 O6A 77(3) . .
C8 Co2 P6 O6B -110.4(16) . .
C7 Co2 P6 O6B -90.8(10) . .
C10 Co2 P6 O6B -22.4(10) . .
C6 Co2 P6 O6B -50.6(9) . .
P4 Co2 P6 O6B 160.9(8) . .
P5 Co2 P6 O6B 70.2(8) . .
C9 Co2 P6 O6B -37(3) . .
C15 Co3 P7 O7P 148.9(9) . .
C14 Co3 P7 O7P -170.7(7) . .
C12 Co3 P7 O7P 179(3) . .
C13 Co3 P7 O7P -146.3(9) . .
P9 Co3 P7 O7P 37.5(5) . .
P8 Co3 P7 O7P -55.3(5) . .
C11 Co3 P7 O7P 123.7(12) . .
C15 Co3 P7 O7A -85.4(12) . .
C14 Co3 P7 O7A -45.0(10) . .
C12 Co3 P7 O7A -56(3) . .
C13 Co3 P7 O7A -20.6(12) . .
P9 Co3 P7 O7A 163.2(9) . .
P8 Co3 P7 O7A 70.4(9) . .
C11 Co3 P7 O7A -110.6(14) . .
C15 Co3 P7 O7B 22.4(11) . .
C14 Co3 P7 O7B 62.8(10) . .
C12 Co3 P7 O7B 52(3) . .
C13 Co3 P7 O7B 87.2(11) . .
P9 Co3 P7 O7B -89.0(8) . .
P8 Co3 P7 O7B 178.2(8) . .
C11 Co3 P7 O7B -2.7(14) . .
C15 Co3 P8 O8P 150(2) . .
C14 Co3 P8 O8P 133.9(8) . .
C12 Co3 P8 O8P -155.7(8) . .
C13 Co3 P8 O8P 167.7(7) . .
P9 Co3 P8 O8P -51.1(5) . .
C11 Co3 P8 O8P -140.1(13) . .
P7 Co3 P8 O8P 38.9(5) . .
C15 Co3 P8 O8A -82(2) . .
C14 Co3 P8 O8A -98.9(11) . .
C12 Co3 P8 O8A -28.4(11) . .
C13 Co3 P8 O8A -65.0(10) . .
P9 Co3 P8 O8A 76.2(9) . .
C11 Co3 P8 O8A -12.8(15) . .
P7 Co3 P8 O8A 166.1(9) . .
C15 Co3 P8 O8B 28(2) . .
C14 Co3 P8 O8B 11.4(9) . .
C12 Co3 P8 O8B 81.9(9) . .
C13 Co3 P8 O8B 45.3(8) . .
P9 Co3 P8 O8B -173.5(6) . .
C11 Co3 P8 O8B 97.5(13) . .
P7 Co3 P8 O8B -83.6(6) . .
C15 Co3 P9 O9P -157.8(10) . .
C14 Co3 P9 O9P -157.4(13) . .
C12 Co3 P9 O9P 134.4(10) . .
C13 Co3 P9 O9P 127.8(10) . .
P8 Co3 P9 O9P 32.0(5) . .
C11 Co3 P9 O9P 170.5(15) . .
P7 Co3 P9 O9P -56.9(5) . .
C15 Co3 P9 O9A -30.4(12) . .
C14 Co3 P9 O9A -30.0(15) . .
C12 Co3 P9 O9A -98.2(12) . .
C13 Co3 P9 O9A -104.8(12) . .
P8 Co3 P9 O9A 159.4(8) . .
C11 Co3 P9 O9A -62.1(16) . .
P7 Co3 P9 O9A 70.5(8) . .
C15 Co3 P9 O9B 77.3(12) . .
C14 Co3 P9 O9B 77.7(15) . .
C12 Co3 P9 O9B 9.5(12) . .
C13 Co3 P9 O9B 2.9(13) . .
P8 Co3 P9 O9B -92.9(8) . .
C11 Co3 P9 O9B 45.6(17) . .
P7 Co3 P9 O9B 178.2(9) . .
O18 P15 O14 V4 -164.3(10) . .
O17 P15 O14 V4 -42.6(12) . .
C15P P15 O14 V4 77.3(11) . .
O18 P15 O14 V5 42.2(12) . .
O17 P15 O14 V5 164.0(8) . .
C15P P15 O14 V5 -76.1(10) . .
O4T V4 O14 P15 -148.2(17) . .
O19 V4 O14 P15 -172.2(12) . .
O13 V4 O14 P15 9.5(10) . .
O4 V4 O14 P15 -75.9(10) . .
O11 V4 O14 P15 97.4(10) . .
O18 V4 O14 P15 30.4(9) 2_767 .
O4T V4 O14 V5 11(2) . .
O19 V4 O14 V5 -12.9(4) . .
O13 V4 O14 V5 168.8(4) . .
O4 V4 O14 V5 83.4(4) . .
O11 V4 O14 V5 -103.3(5) . .
O18 V4 O14 V5 -170.3(10) 2_767 .
O7T V5 O14 P15 152.0(12) . .
O22 V5 O14 P15 -10.8(10) 2_767 .
O5 V5 O14 P15 79.5(9) . .
O19 V5 O14 P15 172.9(11) . .
O20 V5 O14 P15 -102.2(9) . .
O17 V5 O14 P15 -30.8(9) 2_767 .
O7T V5 O14 V4 -8.7(16) . .
O22 V5 O14 V4 -171.5(4) 2_767 .
O5 V5 O14 V4 -81.1(5) . .
O19 V5 O14 V4 12.3(4) . .
O20 V5 O14 V4 97.1(4) . .
O17 V5 O14 V4 168.5(10) 2_767 .
O18 P15 O17 V5 -42.5(14) . 2_767
O14 P15 O17 V5 -163.8(10) . 2_767
C15P P15 O17 V5 76.7(12) . 2_767
O18 P15 O17 V6 163.5(10) . .
O14 P15 O17 V6 42.2(13) . .
C15P P15 O17 V6 -77.3(12) . .
O6T V6 O17 P15 153.5(12) . .
O13 V6 O17 P15 -10.6(12) . .
O22 V6 O17 P15 173.0(14) . .
O15 V6 O17 P15 78.8(11) . .
O10 V6 O17 P15 -101.0(12) . .
O18 V6 O17 P15 -30.4(9) 2_767 .
O6T V6 O17 V5 -7.7(18) . 2_767
O13 V6 O17 V5 -171.7(5) . 2_767
O22 V6 O17 V5 11.8(4) . 2_767
O15 V6 O17 V5 -82.4(5) . 2_767
O10 V6 O17 V5 97.8(5) . 2_767
O18 V6 O17 V5 168.4(11) 2_767 2_767
O17 P15 O18 V4 43.0(13) . 2_767
O14 P15 O18 V4 164.9(9) . 2_767
C15P P15 O18 V4 -76.7(11) . 2_767
O17 P15 O18 V6 -165.1(11) . 2_767
O14 P15 O18 V6 -43.2(13) . 2_767
C15P P15 O18 V6 75.2(12) . 2_767
O18 P15 C15P K1 -179.2(9) . 2_767
O17 P15 C15P K1 60.4(9) . 2_767
O14 P15 C15P K1 -60.2(9) . 2_767
O18 P15 C15P K2 -59.1(10) . 2_767
O17 P15 C15P K2 -179.4(8) . 2_767
O14 P15 C15P K2 59.9(8) . 2_767
O18 P15 C15P K3 62.0(10) . 2_767
O17 P15 C15P K3 -58.3(9) . 2_767
O14 P15 C15P K3 -179.0(7) . 2_767
O12 V1 O1T K2 28.5(3) . .
O8 V1 O1T K2 -58.7(3) . .
O2P V1 O1T K2 120.9(3) . .
O3P V1 O1T K2 -150.1(3) . .
O1P V1 O1T K2 -169(7) . .
K3 V1 O1T K2 -19.7(5) . .
O1B P1 O1P V1 -118.3(15) . .
O1A P1 O1P V1 133.4(12) . .
Co1 P1 O1P V1 11.8(11) . .
O1B P1 O1P K3 56.8(16) . .
O1A P1 O1P K3 -51.4(14) . .
Co1 P1 O1P K3 -173.1(5) . .
O1T V1 O1P P1 -32(8) . .
O12 V1 O1P P1 129.8(9) . .
O8 V1 O1P P1 -143.4(9) . .
O2P V1 O1P P1 37.7(9) . .
O3P V1 O1P P1 -51.8(9) . .
K3 V1 O1P P1 176.6(11) . .
K2 V1 O1P P1 158.6(7) . .
O1T V1 O1P K3 151(7) . .
O12 V1 O1P K3 -46.8(3) . .
O8 V1 O1P K3 39.9(3) . .
O2P V1 O1P K3 -139.0(4) . .
O3P V1 O1P K3 131.6(4) . .
K2 V1 O1P K3 -18.1(4) . .
O1P P1 O1B C1B 14(5) . .
O1A P1 O1B C1B 129(5) . .
Co1 P1 O1B C1B -120(5) . .
O2A P2 O2P V1 144.9(9) . .
O2B P2 O2P V1 -106.9(10) . .
Co1 P2 O2P V1 20.1(11) . .
O1T V1 O2P P2 121.5(9) . .
O12 V1 O2P P2 -140.3(9) . .
O8 V1 O2P P2 -59.7(16) . .
O3P V1 O2P P2 26.6(9) . .
O1P V1 O2P P2 -55.8(9) . .
K3 V1 O2P P2 -90.2(8) . .
K2 V1 O2P P2 178.8(7) . .
O2P P2 O2A C1C 60.4(16) . .
O2B P2 O2A C1C -51.4(17) . .
Co1 P2 O2A C1C -168.8(14) . .
O2P P2 O2B C1D 19.3(19) . .
O2A P2 O2B C1D 132.6(19) . .
Co1 P2 O2B C1D -112.2(18) . .
O9 V2 O2T K1 -59.8(3) . .
O6P V2 O2T K1 118.9(3) . .
O6 V2 O2T K1 27.4(3) . .
O4P V2 O2T K1 -152.1(3) . .
O5P V2 O2T K1 158(10) . .
K2 V2 O2T K1 -18.6(5) . .
O3B P3 O3P V1 134.0(9) . .
O3A P3 O3P V1 -121.3(9) . .
Co1 P3 O3P V1 11.1(11) . .
O1T V1 O3P P3 -142.1(9) . .
O12 V1 O3P P3 44(2) . .
O8 V1 O3P P3 119.1(9) . .
O2P V1 O3P P3 -44.9(9) . .
O1P V1 O3P P3 36.9(8) . .
K3 V1 O3P P3 75.5(8) . .
K2 V1 O3P P3 175.3(5) . .
O5T V3 O3T K3 -58.3(3) . .
O9P V3 O3T K3 -149.2(3) . .
O21 V3 O3T K3 28.6(4) . .
O8P V3 O3T K3 120.8(3) . .
O7P V3 O3T K3 113(7) . .
K1 V3 O3T K3 -18.3(6) . .
O3P P3 O3A C1E 39(2) . .
O3B P3 O3A C1E 148.3(19) . .
Co1 P3 O3A C1E -95.9(17) . .
O3P P3 O3B C1F 60(3) . .
O3A P3 O3B C1F -51(3) . .
Co1 P3 O3B C1F -171(2) . .
O4T V4 O4 P12 95.7(9) . 2_767
O19 V4 O4 P12 -7.6(8) . 2_767
O13 V4 O4 P12 -164.5(8) . 2_767
O11 V4 O4 P12 -98.2(19) . 2_767
O14 V4 O4 P12 -69.3(7) . 2_767
O18 V4 O4 P12 -102.4(8) 2_767 2_767
O4T V4 O4 K1 -110.9(7) . 2_767
O19 V4 O4 K1 145.8(6) . 2_767
O13 V4 O4 K1 -11.1(6) . 2_767
O11 V4 O4 K1 55(2) . 2_767
O14 V4 O4 K1 84.1(6) . 2_767
O18 V4 O4 K1 51.0(6) 2_767 2_767
O6A P6 O4P V2 134.1(10) . .
O6B P6 O4P V2 -113.8(10) . .
Co2 P6 O4P V2 17.6(10) . .
O2T V2 O4P P6 -143.9(8) . .
O9 V2 O4P P6 115.2(8) . .
O6P V2 O4P P6 -46.2(8) . .
O6 V2 O4P P6 38(2) . .
O5P V2 O4P P6 34.2(8) . .
K2 V2 O4P P6 72.5(9) . .
K1 V2 O4P P6 174.6(5) . .
O6P P4 O4B C1H 16.6(16) . .
O4A P4 O4B C1H 133.4(15) . .
Co2 P4 O4B C1H -113.5(14) . .
O6P P4 O4A C1G 56.6(13) . .
O4B P4 O4A C1G -57.3(13) . .
Co2 P4 O4A C1G -173.9(11) . .
O7T V5 O5 P12 -92.8(10) . 2_767
O22 V5 O5 P12 165.1(9) 2_767 2_767
O19 V5 O5 P12 6.9(9) . 2_767
O20 V5 O5 P12 60(2) . 2_767
O17 V5 O5 P12 100.9(9) 2_767 2_767
O14 V5 O5 P12 67.1(8) . 2_767
O7T V5 O5 K2 110.2(7) . 2_767
O22 V5 O5 K2 8.1(6) 2_767 2_767
O19 V5 O5 K2 -150.1(6) . 2_767
O20 V5 O5 K2 -97.0(17) . 2_767
O17 V5 O5 K2 -56.1(5) 2_767 2_767
O14 V5 O5 K2 -89.9(5) . 2_767
O5B P5 O5P V2 137.7(8) . .
O5A P5 O5P V2 -114.0(8) . .
Co2 P5 O5P V2 12.9(9) . .
O5B P5 O5P K2 -49.3(11) . .
O5A P5 O5P K2 59.1(10) . .
Co2 P5 O5P K2 -174.1(5) . .
O2T V2 O5P P5 -1(10) . .
O9 V2 O5P P5 -143.9(8) . .
O6P V2 O5P P5 37.9(7) . .
O6 V2 O5P P5 129.3(8) . .
O4P V2 O5P P5 -51.5(8) . .
K2 V2 O5P P5 175.3(9) . .
K1 V2 O5P P5 155.9(6) . .
O2T V2 O5P K2 -176(100) . .
O9 V2 O5P K2 40.8(3) . .
O6P V2 O5P K2 -137.4(3) . .
O6 V2 O5P K2 -45.9(3) . .
O4P V2 O5P K2 133.2(4) . .
K1 V2 O5P K2 -19.4(4) . .
O5P P5 O5B C1J 19.3(19) . .
O5A P5 O5B C1J -96.2(17) . .
Co2 P5 O5B C1J 150.0(16) . .
O8 P10 O5T V3 54.3(7) . .
O9 P10 O5T V3 176.3(5) . .
C10P P10 O5T V3 -65.7(8) . .
K2 P10 O5T V3 133.0(5) . .
K3 P10 O5T V3 66.0(5) . .
K1 P10 O5T V3 154.1(9) . .
O8 P10 O5T K1 -99.8(5) . .
O9 P10 O5T K1 22.2(5) . .
C10P P10 O5T K1 140.2(5) . .
K2 P10 O5T K1 -21.2(5) . .
K3 P10 O5T K1 -88.2(4) . .
O3T V3 O5T P10 -18.0(7) . .
O9P V3 O5T P10 79.3(6) . .
O21 V3 O5T P10 -113.8(6) . .
O8P V3 O5T P10 165.2(8) . .
O7P V3 O5T P10 162.5(6) . .
K1 V3 O5T P10 -157.8(7) . .
K3 V3 O5T P10 -67.8(6) . .
O3T V3 O5T K1 139.8(4) . .
O9P V3 O5T K1 -122.8(3) . .
O21 V3 O5T K1 44.0(3) . .
O8P V3 O5T K1 -36.9(11) . .
O7P V3 O5T K1 -39.7(3) . .
K3 V3 O5T K1 90.1(2) . .
O5P P5 O5A C1I -13(3) . .
O5B P5 O5A C1I 102(3) . .
Co2 P5 O5A C1I -145(3) . .
O5 P12 O6 V2 106.8(13) 2_767 .
O4 P12 O6 V2 -130.9(12) 2_767 .
C12P P12 O6 V2 -15.6(17) . .
K1 P12 O6 V2 -140.1(14) . .
K2 P12 O6 V2 113.0(14) . .
O5 P12 O6 K1 -113.1(5) 2_767 .
O4 P12 O6 K1 9.2(5) 2_767 .
C12P P12 O6 K1 124.5(10) . .
K2 P12 O6 K1 -106.9(3) . .
O5 P12 O6 K2 -6.2(5) 2_767 .
O4 P12 O6 K2 116.1(4) 2_767 .
C12P P12 O6 K2 -128.6(10) . .
K1 P12 O6 K2 106.9(3) . .
O2T V2 O6 P12 107.6(13) . .
O9 V2 O6 P12 -152.2(13) . .
O6P V2 O6 P12 9.6(13) . .
O4P V2 O6 P12 -74(2) . .
O5P V2 O6 P12 -70.5(13) . .
K2 V2 O6 P12 -113.8(14) . .
K1 V2 O6 P12 139.7(15) . .
O2T V2 O6 K1 -32.2(4) . .
O9 V2 O6 K1 68.1(3) . .
O6P V2 O6 K1 -130.2(3) . .
O4P V2 O6 K1 145.9(15) . .
O5P V2 O6 K1 149.7(3) . .
K2 V2 O6 K1 106.5(3) . .
O2T V2 O6 K2 -138.6(4) . .
O9 V2 O6 K2 -38.4(3) . .
O6P V2 O6 K2 123.4(3) . .
O4P V2 O6 K2 39.4(17) . .
O5P V2 O6 K2 43.3(3) . .
K1 V2 O6 K2 -106.5(3) . .
O4A P4 O6P V2 153.8(7) . .
O4B P4 O6P V2 -94.9(8) . .
Co2 P4 O6P V2 31.0(8) . .
O2T V2 O6P P4 113.1(7) . .
O9 V2 O6P P4 -71.0(13) . .
O6 V2 O6P P4 -149.1(7) . .
O4P V2 O6P P4 17.6(7) . .
O5P V2 O6P P4 -65.3(7) . .
K2 V2 O6P P4 -100.7(7) . .
K1 V2 O6P P4 171.1(6) . .
O4P P6 O6A C1L 46(3) . .
O6B P6 O6A C1L -67(2) . .
Co2 P6 O6A C1L 173(2) . .
O4P P6 O6B C1K 18(2) . .
O6A P6 O6B C1K 132(2) . .
Co2 P6 O6B C1K -116(2) . .
O7A P7 O7P V3 -107.8(10) . .
O7B P7 O7P V3 142.7(10) . .
Co3 P7 O7P V3 17.1(9) . .
O7A P7 O7P K1 68.4(12) . .
O7B P7 O7P K1 -41.1(12) . .
Co3 P7 O7P K1 -166.7(5) . .
O3T V3 O7P P7 44(8) . .
O5T V3 O7P P7 -144.6(7) . .
O9P V3 O7P P7 -54.1(7) . .
O21 V3 O7P P7 128.9(7) . .
O8P V3 O7P P7 36.2(7) . .
K1 V3 O7P P7 177.4(9) . .
K3 V3 O7P P7 155.1(6) . .
O3T V3 O7P K1 -134(8) . .
O5T V3 O7P K1 38.0(3) . .
O9P V3 O7P K1 128.5(3) . .
O21 V3 O7P K1 -48.6(3) . .
O8P V3 O7P K1 -141.2(3) . .
K3 V3 O7P K1 -22.3(3) . .
O7P P7 O7A C1M -29(3) . .
O7B P7 O7A C1M 87(3) . .
Co3 P7 O7A C1M -160(2) . .
O7P P7 O7B C1N 9(3) . .
O7A P7 O7B C1N -107(2) . .
Co3 P7 O7B C1N 140(2) . .
O5T P10 O8 V1 172.0(6) . .
O9 P10 O8 V1 49.7(8) . .
C10P P10 O8 V1 -68.1(9) . .
K2 P10 O8 V1 65.1(7) . .
K3 P10 O8 V1 154.5(11) . .
K1 P10 O8 V1 130.8(6) . .
O5T P10 O8 K3 17.5(6) . .
O9 P10 O8 K3 -104.7(5) . .
C10P P10 O8 K3 137.4(6) . .
K2 P10 O8 K3 -89.4(4) . .
K1 P10 O8 K3 -23.7(5) . .
O1T V1 O8 P10 -15.6(8) . .
O12 V1 O8 P10 -113.0(8) . .
O2P V1 O8 P10 165.6(9) . .
O3P V1 O8 P10 79.6(8) . .
O1P V1 O8 P10 161.7(8) . .
K3 V1 O8 P10 -157.7(9) . .
K2 V1 O8 P10 -66.6(7) . .
O1T V1 O8 K3 142.1(4) . .
O12 V1 O8 K3 44.7(4) . .
O2P V1 O8 K3 -36.7(13) . .
O3P V1 O8 K3 -122.7(4) . .
O1P V1 O8 K3 -40.7(4) . .
K2 V1 O8 K3 91.1(2) . .
O8A P8 O8P V3 -101.4(10) . .
O8B P8 O8P V3 145.6(9) . .
Co3 P8 O8P V3 25.9(9) . .
O3T V3 O8P P8 117.9(8) . .
O5T V3 O8P P8 -65.3(14) . .
O9P V3 O8P P8 20.7(8) . .
O21 V3 O8P P8 -145.4(8) . .
O7P V3 O8P P8 -62.5(8) . .
K1 V3 O8P P8 -95.6(7) . .
K3 V3 O8P P8 174.2(6) . .
O8P P8 O8A C1O 8(4) . .
O8B P8 O8A C1O 125(3) . .
Co3 P8 O8A C1O -125(3) . .
O8P P8 O8B C1P 55.3(17) . .
O8A P8 O8B C1P -61.6(16) . .
Co3 P8 O8B C1P -176.3(13) . .
O8 P10 O9 V2 169.8(6) . .
O5T P10 O9 V2 47.3(7) . .
C10P P10 O9 V2 -71.6(8) . .
K2 P10 O9 V2 146.9(9) . .
K3 P10 O9 V2 126.8(5) . .
K1 P10 O9 V2 61.3(6) . .
O8 P10 O9 K2 22.9(5) . .
O5T P10 O9 K2 -99.6(4) . .
C10P P10 O9 K2 141.6(5) . .
K3 P10 O9 K2 -20.1(5) . .
K1 P10 O9 K2 -85.6(3) . .
O2T V2 O9 P10 -11.6(7) . .
O6P V2 O9 P10 172.6(8) . .
O6 V2 O9 P10 -108.6(7) . .
O4P V2 O9 P10 84.4(7) . .
O5P V2 O9 P10 166.9(7) . .
K2 V2 O9 P10 -150.8(8) . .
K1 V2 O9 P10 -62.5(6) . .
O2T V2 O9 K2 139.2(3) . .
O6P V2 O9 K2 -36.7(11) . .
O6 V2 O9 K2 42.2(3) . .
O4P V2 O9 K2 -124.8(3) . .
O5P V2 O9 K2 -42.3(3) . .
K1 V2 O9 K2 88.3(2) . .
O9A P9 O9P V3 -110.3(12) . .
O9B P9 O9P V3 141.9(10) . .
Co3 P9 O9P V3 17.9(9) . .
O3T V3 O9P P9 -143.1(8) . .
O5T V3 O9P P9 117.0(8) . .
O21 V3 O9P P9 46.0(18) . .
O8P V3 O9P P9 -46.3(8) . .
O7P V3 O9P P9 33.7(7) . .
K1 V3 O9P P9 74.5(8) . .
K3 V3 O9P P9 172.6(5) . .
O9P P9 O9A C1Q -2(3) . .
O9B P9 O9A C1Q 113(3) . .
Co3 P9 O9A C1Q -135(3) . .
O9P P9 O9B C1R 18(4) . .
O9A P9 O9B C1R -96(4) . .
Co3 P9 O9B C1R 149(3) . .
O11 P14 O10 V6 -49.7(8) . .
O12 P14 O10 V6 -170.5(6) . .
C14P P14 O10 V6 73.0(9) . .
K2 P14 O10 V6 -161.2(8) . .
K3 P14 O10 V6 -107.8(5) . .
O11 P14 O10 K2 111.4(4) . .
O12 P14 O10 K2 -9.3(5) . .
C14P P14 O10 K2 -125.9(6) . .
K3 P14 O10 K2 53.3(4) . .
O6T V6 O10 P14 -93.6(8) . .
O13 V6 O10 P14 8.5(8) . .
O22 V6 O10 P14 165.9(7) . .
O15 V6 O10 P14 104.2(19) . .
O17 V6 O10 P14 105.0(7) . .
O18 V6 O10 P14 71.1(8) 2_767 .
O6T V6 O10 K2 110.7(7) . .
O13 V6 O10 K2 -147.3(6) . .
O22 V6 O10 K2 10.1(6) . .
O15 V6 O10 K2 -52(2) . .
O17 V6 O10 K2 -50.7(6) . .
O18 V6 O10 K2 -84.6(6) 2_767 .
O12 P14 O11 V4 169.7(6) . .
O10 P14 O11 V4 50.6(8) . .
C14P P14 O11 V4 -67.8(11) . .
K2 P14 O11 V4 109.8(6) . .
K3 P14 O11 V4 163.0(9) . .
O12 P14 O11 K3 6.7(6) . .
O10 P14 O11 K3 -112.4(4) . .
C14P P14 O11 K3 129.2(8) . .
K2 P14 O11 K3 -53.2(4) . .
O4T V4 O11 P14 91.3(9) . .
O19 V4 O11 P14 -165.4(8) . .
O13 V4 O11 P14 -8.7(8) . .
O4 V4 O11 P14 -75(2) . .
O14 V4 O11 P14 -102.9(8) . .
O18 V4 O11 P14 -70.5(8) 2_767 .
O4T V4 O11 K3 -109.0(7) . .
O19 V4 O11 K3 -5.7(6) . .
O13 V4 O11 K3 151.0(6) . .
O4 V4 O11 K3 84.9(19) . .
O14 V4 O11 K3 56.7(6) . .
O18 V4 O11 K3 89.2(6) 2_767 .
O11 P14 O12 V1 102.6(17) . .
O10 P14 O12 V1 -135.8(16) . .
C14P P14 O12 V1 -22(2) . .
K2 P14 O12 V1 -145.0(19) . .
K3 P14 O12 V1 108.9(18) . .
O11 P14 O12 K2 -112.3(5) . .
O10 P14 O12 K2 9.2(5) . .
C14P P14 O12 K2 123.2(10) . .
K3 P14 O12 K2 -106.1(3) . .
O11 P14 O12 K3 -6.3(5) . .
O10 P14 O12 K3 115.2(4) . .
C14P P14 O12 K3 -130.8(10) . .
K2 P14 O12 K3 106.1(3) . .
O1T V1 O12 P14 112.0(17) . .
O8 V1 O12 P14 -149.7(18) . .
O2P V1 O12 P14 14.3(18) . .
O3P V1 O12 P14 -74(2) . .
O1P V1 O12 P14 -67.1(17) . .
K3 V1 O12 P14 -109.7(18) . .
K2 V1 O12 P14 144.9(19) . .
O1T V1 O12 K2 -32.9(4) . .
O8 V1 O12 K2 65.4(3) . .
O2P V1 O12 K2 -130.6(4) . .
O3P V1 O12 K2 140.7(14) . .
O1P V1 O12 K2 148.0(3) . .
K3 V1 O12 K2 105.4(3) . .
O1T V1 O12 K3 -138.3(3) . .
O8 V1 O12 K3 -40.0(3) . .
O2P V1 O12 K3 124.1(4) . .
O3P V1 O12 K3 35.4(16) . .
O1P V1 O12 K3 42.6(3) . .
K2 V1 O12 K3 -105.4(3) . .
O4T V4 O13 V6 -149.3(8) . .
O19 V4 O13 V6 32.8(15) . .
O4 V4 O13 V6 114.2(8) . .
O11 V4 O13 V6 -53.0(8) . .
O14 V4 O13 V6 36.6(9) . .
O18 V4 O13 V6 23.4(8) 2_767 .
O6T V6 O13 V4 149.2(8) . .
O22 V6 O13 V4 -28.1(16) . .
O15 V6 O13 V4 -113.4(8) . .
O10 V6 O13 V4 52.9(8) . .
O17 V6 O13 V4 -36.1(9) . .
O18 V6 O13 V4 -23.4(8) 2_767 .
O6T V6 O15 P11 -93.4(8) . 2_767
O13 V6 O15 P11 164.5(8) . 2_767
O22 V6 O15 P11 7.3(8) . 2_767
O10 V6 O15 P11 69(2) . 2_767
O17 V6 O15 P11 67.9(8) . 2_767
O18 V6 O15 P11 101.0(8) 2_767 2_767
O6T V6 O15 K1 110.6(6) . 2_767
O13 V6 O15 K1 8.5(6) . 2_767
O22 V6 O15 K1 -148.7(6) . 2_767
O10 V6 O15 K1 -87(2) . 2_767
O17 V6 O15 K1 -88.1(6) . 2_767
O18 V6 O15 K1 -55.0(6) 2_767 2_767
O4T V4 O19 V5 -150.3(8) . .
O13 V4 O19 V5 27.6(16) . .
O4 V4 O19 V5 -53.1(9) . .
O11 V4 O19 V5 112.9(8) . .
O14 V4 O19 V5 23.3(8) . .
O18 V4 O19 V5 36.0(9) 2_767 .
O7T V5 O19 V4 149.1(9) . .
O22 V5 O19 V4 -33.5(16) 2_767 .
O5 V5 O19 V4 53.9(9) . .
O20 V5 O19 V4 -114.7(9) . .
O17 V5 O19 V4 -37.3(9) 2_767 .
O14 V5 O19 V4 -23.4(8) . .
O21 P11 O20 V5 -171.0(6) . .
O15 P11 O20 V5 -51.2(8) 2_767 .
C11P P11 O20 V5 71.5(9) . .
K3 P11 O20 V5 -163.8(10) . .
K1 P11 O20 V5 -108.4(6) . .
O21 P11 O20 K3 -7.2(6) . .
O15 P11 O20 K3 112.6(5) 2_767 .
C11P P11 O20 K3 -124.7(7) . .
K1 P11 O20 K3 55.4(5) . .
O7T V5 O20 P11 -92.6(9) . .
O22 V5 O20 P11 9.5(9) 2_767 .
O5 V5 O20 P11 114.7(17) . .
O19 V5 O20 P11 168.0(8) . .
O17 V5 O20 P11 72.7(8) 2_767 .
O14 V5 O20 P11 107.8(8) . .
O7T V5 O20 K3 108.6(8) . .
O22 V5 O20 K3 -149.3(7) 2_767 .
O5 V5 O20 K3 -44(2) . .
O19 V5 O20 K3 9.2(7) . .
O17 V5 O20 K3 -86.1(7) 2_767 .
O14 V5 O20 K3 -51.0(7) . .
O15 P11 O21 V3 98.4(15) 2_767 .
O20 P11 O21 V3 -141.5(14) . .
C11P P11 O21 V3 -26.1(18) . .
K3 P11 O21 V3 -148.6(17) . .
K1 P11 O21 V3 105.5(15) . .
O15 P11 O21 K3 -113.0(4) 2_767 .
O20 P11 O21 K3 7.0(6) . .
C11P P11 O21 K3 122.5(8) . .
K1 P11 O21 K3 -105.9(3) . .
O15 P11 O21 K1 -7.1(5) 2_767 .
O20 P11 O21 K1 113.0(5) . .
C11P P11 O21 K1 -131.6(8) . .
K3 P11 O21 K1 105.9(3) . .
O3T V3 O21 P11 115.4(15) . .
O5T V3 O21 P11 -145.2(15) . .
O9P V3 O21 P11 -74(2) . .
O8P V3 O21 P11 18.3(15) . .
O7P V3 O21 P11 -61.4(15) . .
K1 V3 O21 P11 -106.2(15) . .
K3 V3 O21 P11 148.5(17) . .
O3T V3 O21 K3 -33.1(4) . .
O5T V3 O21 K3 66.3(3) . .
O9P V3 O21 K3 137.8(13) . .
O8P V3 O21 K3 -130.2(4) . .
O7P V3 O21 K3 150.1(3) . .
K1 V3 O21 K3 105.3(3) . .
O3T V3 O21 K1 -138.4(4) . .
O5T V3 O21 K1 -39.0(2) . .
O9P V3 O21 K1 32.5(14) . .
O8P V3 O21 K1 124.5(3) . .
O7P V3 O21 K1 44.8(3) . .
K3 V3 O21 K1 -105.3(3) . .
O6T V6 O22 V5 151.8(8) . 2_767
O13 V6 O22 V5 -30.8(16) . 2_767
O15 V6 O22 V5 55.2(8) . 2_767
O10 V6 O22 V5 -112.8(8) . 2_767
O17 V6 O22 V5 -21.7(8) . 2_767
O18 V6 O22 V5 -35.1(9) 2_767 2_767
P9 O9A C1Q C2Q -178(2) . .
P7 O7B C1N C2N -172(2) . .
P2 O2B C1D C2D -120(3) . .
P4 O4A C1G C2G 174(4) . .
P8 O8B C1P C2P -161(2) . .
P5 O5B C1J C2J -174.7(17) . .
P7 O7A C1M C2M 168(2) . .
P2 O2A C1C C2C -167.0(14) . .
P3 O3A C1E C2E -139.7(16) . .
P8 O8A C1O C2O -173(6) . .
P6 O6A C1L C2L 178(3) . .
P1 O1B C1B C2B 153(5) . .
P4 O4B C1H C2H -92.2(17) . .
P3 O3B C1F C2F 125(4) . .
P5 O5A C1I C2I -177(4) . .
P9 O9B C1R C2R 147(3) . .
C8 Co2 C6 C7 36.3(18) . .
C10 Co2 C6 C7 116(2) . .
P4 Co2 C6 C7 -10(2) . .
P6 Co2 C6 C7 -105.6(14) . .
P5 Co2 C6 C7 164.3(12) . .
C9 Co2 C6 C7 80.5(18) . .
C8 Co2 C6 C10 -80(2) . .
C7 Co2 C6 C10 -116(2) . .
P4 Co2 C6 C10 -126.4(18) . .
P6 Co2 C6 C10 138.0(17) . .
P5 Co2 C6 C10 47.8(19) . .
C9 Co2 C6 C10 -35.9(17) . .
C10 C6 C7 C8 -1(2) . .
Co2 C6 C7 C8 -62.8(16) . .
C10 C6 C7 Co2 62.3(12) . .
C10 Co2 C7 C8 83(2) . .
C6 Co2 C7 C8 121(2) . .
P4 Co2 C7 C8 -65(2) . .
P6 Co2 C7 C8 -160(2) . .
P5 Co2 C7 C8 82(3) . .
C9 Co2 C7 C8 41.9(18) . .
C8 Co2 C7 C6 -121(2) . .
C10 Co2 C7 C6 -37.3(15) . .
P4 Co2 C7 C6 174.5(12) . .
P6 Co2 C7 C6 79.6(14) . .
P5 Co2 C7 C6 -39(3) . .
C9 Co2 C7 C6 -78.8(16) . .
C6 C7 C8 C9 0(2) . .
Co2 C7 C8 C9 -60.5(17) . .
C6 C7 C8 Co2 60.1(13) . .
C10 Co2 C8 C7 -78.4(16) . .
C6 Co2 C8 C7 -37.3(14) . .
P4 Co2 C8 C7 120.4(18) . .
P6 Co2 C8 C7 31(3) . .
P5 Co2 C8 C7 -150.1(13) . .
C9 Co2 C8 C7 -112(3) . .
C7 Co2 C8 C9 112(3) . .
C10 Co2 C8 C9 33.4(19) . .
C6 Co2 C8 C9 75(2) . .
P4 Co2 C8 C9 -128(2) . .
P6 Co2 C8 C9 143(2) . .
P5 Co2 C8 C9 -38(3) . .
C7 C8 C9 C10 1(3) . .
Co2 C8 C9 C10 -58(2) . .
C7 C8 C9 Co2 59.1(15) . .
C7 Co2 C9 C8 -41.1(19) . .
C10 Co2 C9 C8 -123(3) . .
C6 Co2 C9 C8 -87(2) . .
P4 Co2 C9 C8 59(2) . .
P6 Co2 C9 C8 -102(3) . .
P5 Co2 C9 C8 153(2) . .
C8 Co2 C9 C10 123(3) . .
C7 Co2 C9 C10 82.2(19) . .
C6 Co2 C9 C10 36.4(15) . .
P4 Co2 C9 C10 -178.1(15) . .
P6 Co2 C9 C10 21(4) . .
P5 Co2 C9 C10 -84.0(19) . .
C8 C9 C10 C6 -2(3) . .
Co2 C9 C10 C6 -60.7(15) . .
C8 C9 C10 Co2 59(2) . .
C7 C6 C10 C9 1(2) . .
Co2 C6 C10 C9 62.1(18) . .
C7 C6 C10 Co2 -60.8(11) . .
C8 Co2 C10 C9 -36(2) . .
C7 Co2 C10 C9 -80(2) . .
C6 Co2 C10 C9 -120(3) . .
P4 Co2 C10 C9 4(3) . .
P6 Co2 C10 C9 -170(2) . .
P5 Co2 C10 C9 100(2) . .
C8 Co2 C10 C6 83.8(19) . .
C7 Co2 C10 C6 40.2(15) . .
P4 Co2 C10 C6 123.4(17) . .
P6 Co2 C10 C6 -50.1(17) . .
P5 Co2 C10 C6 -140.4(16) . .
C9 Co2 C10 C6 120(3) . .
C14 Co3 C11 C15 -35.2(16) . .
C12 Co3 C11 C15 -115(3) . .
C13 Co3 C11 C15 -79.2(17) . .
P9 Co3 C11 C15 129(2) . .
P8 Co3 C11 C15 -140.0(17) . .
P7 Co3 C11 C15 41(2) . .
C15 Co3 C11 C12 115(3) . .
C14 Co3 C11 C12 80.2(17) . .
C13 Co3 C11 C12 36.2(15) . .
P9 Co3 C11 C12 -115.6(18) . .
P8 Co3 C11 C12 -25(2) . .
P7 Co3 C11 C12 156.9(15) . .
C15 C11 C12 C13 -2(2) . .
Co3 C11 C12 C13 -60.5(14) . .
C15 C11 C12 Co3 58.2(14) . .
C15 Co3 C12 C13 79.8(16) . .
C14 Co3 C12 C13 35.6(14) . .
P9 Co3 C12 C13 -173.2(13) . .
P8 Co3 C12 C13 -77.4(15) . .
C11 Co3 C12 C13 119(3) . .
P7 Co3 C12 C13 47(4) . .
C15 Co3 C12 C11 -39.1(16) . .
C14 Co3 C12 C11 -83.3(19) . .
C13 Co3 C12 C11 -119(3) . .
P9 Co3 C12 C11 67.9(19) . .
P8 Co3 C12 C11 163.7(18) . .
P7 Co3 C12 C11 -72(4) . .
C11 C12 C13 C14 4(2) . .
Co3 C12 C13 C14 -57.0(12) . .
C11 C12 C13 Co3 60.9(15) . .
C15 Co3 C13 C12 -81.4(18) . .
C14 Co3 C13 C12 -124(2) . .
P9 Co3 C13 C12 11(2) . .
P8 Co3 C13 C12 106.9(16) . .
C11 Co3 C13 C12 -37.8(19) . .
P7 Co3 C13 C12 -163.4(15) . .
C15 Co3 C13 C14 42.6(13) . .
C12 Co3 C13 C14 124(2) . .
P9 Co3 C13 C14 134.6(10) . .
P8 Co3 C13 C14 -129.1(11) . .
C11 Co3 C13 C14 86.2(17) . .
P7 Co3 C13 C14 -39.4(14) . .
C12 C13 C14 C15 -3.5(18) . .
Co3 C13 C14 C15 -62.2(9) . .
C12 C13 C14 Co3 58.7(13) . .
C12 Co3 C14 C15 76.7(16) . .
C13 Co3 C14 C15 109.9(19) . .
P9 Co3 C14 C15 -1(2) . .
P8 Co3 C14 C15 169.1(15) . .
C11 Co3 C14 C15 34.2(19) . .
P7 Co3 C14 C15 -99.8(16) . .
C15 Co3 C14 C13 -109.9(19) . .
C12 Co3 C14 C13 -33.2(13) . .
P9 Co3 C14 C13 -110.5(15) . .
P8 Co3 C14 C13 59.1(12) . .
C11 Co3 C14 C13 -75.8(18) . .
P7 Co3 C14 C13 150.2(11) . .
C12 C11 C15 C14 0(2) . .
Co3 C11 C15 C14 60.6(14) . .
C12 C11 C15 Co3 -60.5(15) . .
C13 C14 C15 C11 2.0(19) . .
Co3 C14 C15 C11 -62.1(16) . .
C13 C14 C15 Co3 64.1(10) . .
C14 Co3 C15 C11 124(3) . .
C12 Co3 C15 C11 39.3(19) . .
C13 Co3 C15 C11 81(2) . .
P9 Co3 C15 C11 -56(2) . .
P8 Co3 C15 C11 101(3) . .
P7 Co3 C15 C11 -150(2) . .
C12 Co3 C15 C14 -84.6(14) . .
C13 Co3 C15 C14 -42.7(12) . .
P9 Co3 C15 C14 179.7(12) . .
P8 Co3 C15 C14 -23(3) . .
C11 Co3 C15 C14 -124(3) . .
P7 Co3 C15 C14 85.7(14) . .
P10 O5T K1 O7P -162.0(5) . .
V3 O5T K1 O7P 35.8(3) . .
P10 O5T K1 O15 123.5(4) . 2_767
V3 O5T K1 O15 -38.6(3) . 2_767
P10 O5T K1 O4 5.9(7) . 2_767
V3 O5T K1 O4 -156.2(4) . 2_767
P10 O5T K1 O6 -16.1(5) . .
V3 O5T K1 O6 -178.2(3) . .
P10 O5T K1 O21 128.1(5) . .
V3 O5T K1 O21 -34.0(2) . .
P10 O5T K1 C15P 56.6(5) . 2_767
V3 O5T K1 C15P -105.6(3) . 2_767
P10 O5T K1 O2W -120.0(18) . .
V3 O5T K1 O2W 77.9(18) . .
P10 O5T K1 O2T -64.0(4) . .
V3 O5T K1 O2T 133.8(3) . .
P10 O5T K1 P12 -4.9(5) . .
V3 O5T K1 P12 -167.0(2) . .
P10 O5T K1 P11 123.6(4) . .
V3 O5T K1 P11 -38.5(2) . .
P10 O5T K1 V3 162.1(6) . .
P7 O7P K1 O5T 152.2(9) . .
V3 O7P K1 O5T -30.6(2) . .
P7 O7P K1 O15 -93.5(8) . 2_767
V3 O7P K1 O15 83.7(3) . 2_767
P7 O7P K1 O4 -9.6(13) . 2_767
V3 O7P K1 O4 167.5(5) . 2_767
P7 O7P K1 O6 94.9(8) . .
V3 O7P K1 O6 -88.0(4) . .
P7 O7P K1 O21 -141.1(8) . .
V3 O7P K1 O21 36.0(2) . .
P7 O7P K1 C15P -152.2(7) . 2_767
V3 O7P K1 C15P 25.0(5) . 2_767
P7 O7P K1 O2W -7.6(12) . .
V3 O7P K1 O2W 169.5(9) . .
P7 O7P K1 O2T 86.7(8) . .
V3 O7P K1 O2T -96.1(3) . .
P7 O7P K1 P12 62.7(10) . .
V3 O7P K1 P12 -120.1(5) . .
P7 O7P K1 P11 -116.4(8) . .
V3 O7P K1 P11 60.7(2) . .
P7 O7P K1 V3 -177.1(10) . .
P12 O6 K1 O5T 156.6(4) . .
V2 O6 K1 O5T -39.8(3) . .
K2 O6 K1 O5T 56.7(3) . .
P12 O6 K1 O7P -154.9(4) . .
V2 O6 K1 O7P 8.7(6) . .
K2 O6 K1 O7P 105.2(4) . .
P12 O6 K1 O15 36.9(6) . 2_767
V2 O6 K1 O15 -159.4(3) . 2_767
K2 O6 K1 O15 -62.9(4) . 2_767
P12 O6 K1 O4 -6.1(3) . 2_767
V2 O6 K1 O4 157.6(4) . 2_767
K2 O6 K1 O4 -105.9(3) . 2_767
P12 O6 K1 O21 113.0(4) . .
V2 O6 K1 O21 -83.4(4) . .
K2 O6 K1 O21 13.1(4) . .
P12 O6 K1 C15P 71.7(4) . 2_767
V2 O6 K1 C15P -124.6(4) . 2_767
K2 O6 K1 C15P -28.1(3) . 2_767
P12 O6 K1 O2W -53.5(7) . .
V2 O6 K1 O2W 110.1(6) . .
K2 O6 K1 O2W -153.4(6) . .
P12 O6 K1 O2T -144.7(5) . .
V2 O6 K1 O2T 19.0(2) . .
K2 O6 K1 O2T 115.4(3) . .
V2 O6 K1 P12 163.7(6) . .
K2 O6 K1 P12 -99.9(4) . .
P12 O6 K1 P11 74.9(5) . .
V2 O6 K1 P11 -121.4(3) . .
K2 O6 K1 P11 -24.9(4) . .
P12 O6 K1 V3 155.3(3) . .
V2 O6 K1 V3 -41.0(4) . .
K2 O6 K1 V3 55.5(3) . .
P11 O21 K1 O5T -169.8(4) . .
V3 O21 K1 O5T 33.4(2) . .
K3 O21 K1 O5T -68.0(3) . .
P11 O21 K1 O7P 115.1(4) . .
V3 O21 K1 O7P -41.7(2) . .
K3 O21 K1 O7P -143.1(3) . .
P11 O21 K1 O15 4.6(3) . 2_767
V3 O21 K1 O15 -152.2(4) . 2_767
K3 O21 K1 O15 106.4(3) . 2_767
P11 O21 K1 O4 -38.5(5) . 2_767
V3 O21 K1 O4 164.7(3) . 2_767
K3 O21 K1 O4 63.3(4) . 2_767
P11 O21 K1 O6 -115.1(4) . .
V3 O21 K1 O6 88.1(4) . .
K3 O21 K1 O6 -13.3(4) . .
P11 O21 K1 C15P -73.6(4) . 2_767
V3 O21 K1 C15P 129.6(4) . 2_767
K3 O21 K1 C15P 28.2(3) . 2_767
P11 O21 K1 O2W 47.7(7) . .
V3 O21 K1 O2W -109.1(6) . .
K3 O21 K1 O2W 149.4(6) . .
P11 O21 K1 O2T 176.9(3) . .
V3 O21 K1 O2T 20.1(4) . .
K3 O21 K1 O2T -81.3(3) . .
P11 O21 K1 P12 -77.3(4) . .
V3 O21 K1 P12 125.9(2) . .
K3 O21 K1 P12 24.5(4) . .
V3 O21 K1 P11 -156.8(5) . .
K3 O21 K1 P11 101.8(4) . .
P11 O21 K1 V3 156.8(5) . .
K3 O21 K1 V3 -101.4(3) . .
V2 O2T K1 O5T 87.2(4) . .
V2 O2T K1 O7P 149.2(4) . .
V2 O2T K1 O15 147.7(17) . 2_767
V2 O2T K1 O4 -55.9(4) . 2_767
V2 O2T K1 O6 -24.0(3) . .
V2 O2T K1 O21 99.5(4) . .
V2 O2T K1 C15P 15.0(5) . 2_767
V2 O2T K1 O2W -118.0(6) . .
V2 O2T K1 P12 -39.3(3) . .
V2 O2T K1 P11 102.2(4) . .
V2 O2T K1 V3 110.5(3) . .
O6 P12 K1 O5T -26.1(4) . .
O5 P12 K1 O5T 68.7(5) 2_767 .
O4 P12 K1 O5T 164.7(5) 2_767 .
C12P P12 K1 O5T -114.1(8) . .
K2 P12 K1 O5T 27.8(2) . .
O6 P12 K1 O7P 53.2(7) . .
O5 P12 K1 O7P 148.0(6) 2_767 .
O4 P12 K1 O7P -116.0(7) 2_767 .
C12P P12 K1 O7P -34.8(10) . .
K2 P12 K1 O7P 107.1(5) . .
O6 P12 K1 O15 -152.7(4) . 2_767
O5 P12 K1 O15 -57.9(5) 2_767 2_767
O4 P12 K1 O15 38.1(5) 2_767 2_767
C12P P12 K1 O15 119.3(8) . 2_767
K2 P12 K1 O15 -98.8(2) . 2_767
O6 P12 K1 O4 169.2(6) . 2_767
O5 P12 K1 O4 -96.0(6) 2_767 2_767
C12P P12 K1 O4 81.2(9) . 2_767
K2 P12 K1 O4 -136.9(4) . 2_767
O5 P12 K1 O6 94.8(6) 2_767 .
O4 P12 K1 O6 -169.2(6) 2_767 .
C12P P12 K1 O6 -88.0(9) . .
K2 P12 K1 O6 53.9(4) . .
O6 P12 K1 O21 -94.9(5) . .
O5 P12 K1 O21 -0.1(5) 2_767 .
O4 P12 K1 O21 95.9(5) 2_767 .
C12P P12 K1 O21 177.1(8) . .
K2 P12 K1 O21 -41.0(3) . .
O6 P12 K1 C15P -98.7(5) . 2_767
O5 P12 K1 C15P -3.9(5) 2_767 2_767
O4 P12 K1 C15P 92.1(5) 2_767 2_767
C12P P12 K1 C15P 173.3(9) . 2_767
K2 P12 K1 C15P -44.8(3) . 2_767
O6 P12 K1 O2W 125.8(9) . .
O5 P12 K1 O2W -139.5(9) 2_767 .
O4 P12 K1 O2W -43.5(9) 2_767 .
C12P P12 K1 O2W 37.7(11) . .
K2 P12 K1 O2W 179.6(8) . .
O6 P12 K1 O2T 28.4(4) . .
O5 P12 K1 O2T 123.2(4) 2_767 .
O4 P12 K1 O2T -140.8(4) 2_767 .
C12P P12 K1 O2T -59.6(8) . .
K2 P12 K1 O2T 82.28(16) . .
O6 P12 K1 P11 -127.8(4) . .
O5 P12 K1 P11 -33.0(5) 2_767 .
O4 P12 K1 P11 63.0(4) 2_767 .
C12P P12 K1 P11 144.2(8) . .
K2 P12 K1 P11 -73.93(15) . .
O6 P12 K1 V3 -39.1(4) . .
O5 P12 K1 V3 55.6(5) 2_767 .
O4 P12 K1 V3 151.6(5) 2_767 .
C12P P12 K1 V3 -127.2(8) . .
K2 P12 K1 V3 14.7(2) . .
O21 P11 K1 O5T 8.7(4) . .
O15 P11 K1 O5T -179.7(4) 2_767 .
O20 P11 K1 O5T -83.8(4) . .
C11P P11 K1 O5T 96.3(9) . .
K3 P11 K1 O5T -42.84(17) . .
O21 P11 K1 O7P -54.8(4) . .
O15 P11 K1 O7P 116.8(4) 2_767 .
O20 P11 K1 O7P -147.3(4) . .
C11P P11 K1 O7P 32.8(9) . .
K3 P11 K1 O7P -106.31(18) . .
O21 P11 K1 O15 -171.6(6) . 2_767
O20 P11 K1 O15 95.9(6) . 2_767
C11P P11 K1 O15 -84.0(9) . 2_767
K3 P11 K1 O15 136.9(4) . 2_767
O21 P11 K1 O4 151.3(4) . 2_767
O15 P11 K1 O4 -37.1(4) 2_767 2_767
O20 P11 K1 O4 58.8(5) . 2_767
C11P P11 K1 O4 -121.1(9) . 2_767
K3 P11 K1 O4 99.8(2) . 2_767
O21 P11 K1 O6 93.2(5) . .
O15 P11 K1 O6 -95.2(5) 2_767 .
O20 P11 K1 O6 0.6(5) . .
C11P P11 K1 O6 -179.2(9) . .
K3 P11 K1 O6 41.6(3) . .
O15 P11 K1 O21 171.6(6) 2_767 .
O20 P11 K1 O21 -92.5(5) . .
C11P P11 K1 O21 87.6(9) . .
K3 P11 K1 O21 -51.5(4) . .
O21 P11 K1 C15P 96.5(4) . 2_767
O15 P11 K1 C15P -91.9(5) 2_767 2_767
O20 P11 K1 C15P 4.0(5) . 2_767
C11P P11 K1 C15P -175.9(9) . 2_767
K3 P11 K1 C15P 45.0(3) . 2_767
O21 P11 K1 O2W -142.2(6) . .
O15 P11 K1 O2W 29.4(6) 2_767 .
O20 P11 K1 O2W 125.2(6) . .
C11P P11 K1 O2W -54.6(9) . .
K3 P11 K1 O2W 166.3(4) . .
O21 P11 K1 O2T -5.1(5) . .
O15 P11 K1 O2T 166.5(5) 2_767 .
O20 P11 K1 O2T -97.6(5) . .
C11P P11 K1 O2T 82.5(9) . .
K3 P11 K1 O2T -56.6(3) . .
O21 P11 K1 P12 125.6(4) . .
O15 P11 K1 P12 -62.8(4) 2_767 .
O20 P11 K1 P12 33.0(4) . .
C11P P11 K1 P12 -146.8(8) . .
K3 P11 K1 P12 74.06(16) . .
O21 P11 K1 V3 -14.8(3) . .
O15 P11 K1 V3 156.8(4) 2_767 .
O20 P11 K1 V3 -107.4(4) . .
C11P P11 K1 V3 72.8(8) . .
K3 P11 K1 V3 -66.34(10) . .
O3T V3 K1 O5T -59.0(6) . .
O9P V3 K1 O5T 66.2(4) . .
O21 V3 K1 O5T -121.8(4) . .
O8P V3 K1 O5T 168.7(4) . .
O7P V3 K1 O5T 124.1(4) . .
K3 V3 K1 O5T -74.8(3) . .
O3T V3 K1 O7P 176.9(6) . .
O5T V3 K1 O7P -124.1(4) . .
O9P V3 K1 O7P -57.9(4) . .
O21 V3 K1 O7P 114.0(4) . .
O8P V3 K1 O7P 44.5(4) . .
K3 V3 K1 O7P 161.1(3) . .
O3T V3 K1 O15 84.6(5) . 2_767
O5T V3 K1 O15 143.6(3) . 2_767
O9P V3 K1 O15 -150.2(3) . 2_767
O21 V3 K1 O15 21.7(3) . 2_767
O8P V3 K1 O15 -47.8(3) . 2_767
O7P V3 K1 O15 -92.3(3) . 2_767
K3 V3 K1 O15 68.78(19) . 2_767
O3T V3 K1 O4 17.3(10) . 2_767
O5T V3 K1 O4 76.2(8) . 2_767
O9P V3 K1 O4 142.5(8) . 2_767
O21 V3 K1 O4 -45.6(8) . 2_767
O8P V3 K1 O4 -115.1(8) . 2_767
O7P V3 K1 O4 -159.6(8) . 2_767
K3 V3 K1 O4 1.5(8) . 2_767
O3T V3 K1 O6 -56.8(6) . .
O5T V3 K1 O6 2.2(3) . .
O9P V3 K1 O6 68.5(3) . .
O21 V3 K1 O6 -119.6(4) . .
O8P V3 K1 O6 170.9(3) . .
O7P V3 K1 O6 126.4(4) . .
K3 V3 K1 O6 -72.6(2) . .
O3T V3 K1 O21 62.9(6) . .
O5T V3 K1 O21 121.8(4) . .
O9P V3 K1 O21 -171.9(4) . .
O8P V3 K1 O21 -69.5(4) . .
O7P V3 K1 O21 -114.0(4) . .
K3 V3 K1 O21 47.0(3) . .
O3T V3 K1 C15P 15.5(6) . 2_767
O5T V3 K1 C15P 74.5(4) . 2_767
O9P V3 K1 C15P 140.7(3) . 2_767
O21 V3 K1 C15P -47.4(4) . 2_767
O8P V3 K1 C15P -116.9(4) . 2_767
O7P V3 K1 C15P -161.4(4) . 2_767
K3 V3 K1 C15P -0.3(2) . 2_767
O3T V3 K1 O2W 162.9(12) . .
O5T V3 K1 O2W -138.1(11) . .
O9P V3 K1 O2W -71.9(11) . .
O21 V3 K1 O2W 100.1(11) . .
O8P V3 K1 O2W 30.6(11) . .
O7P V3 K1 O2W -14.0(11) . .
K3 V3 K1 O2W 147.1(11) . .
O3T V3 K1 O2T -100.4(5) . .
O5T V3 K1 O2T -41.4(3) . .
O9P V3 K1 O2T 24.8(3) . .
O21 V3 K1 O2T -163.2(3) . .
O8P V3 K1 O2T 127.3(3) . .
O7P V3 K1 O2T 82.7(3) . .
K3 V3 K1 O2T -116.20(15) . .
O3T V3 K1 P12 -37.0(6) . .
O5T V3 K1 P12 21.9(3) . .
O9P V3 K1 P12 88.2(3) . .
O21 V3 K1 P12 -99.9(4) . .
O8P V3 K1 P12 -169.4(3) . .
O7P V3 K1 P12 146.1(4) . .
K3 V3 K1 P12 -52.8(2) . .
O3T V3 K1 P11 74.6(5) . .
O5T V3 K1 P11 133.6(3) . .
O9P V3 K1 P11 -160.2(3) . .
O21 V3 K1 P11 11.8(3) . .
O8P V3 K1 P11 -57.7(3) . .
O7P V3 K1 P11 -102.3(3) . .
K3 V3 K1 P11 58.81(9) . .
P10 O9 K2 O5P -163.6(5) . .
V2 O9 K2 O5P 38.6(3) . .
P10 O9 K2 O10 6.2(7) . .
V2 O9 K2 O10 -151.6(4) . .
P10 O9 K2 O5 120.6(4) . 2_767
V2 O9 K2 O5 -37.2(4) . 2_767
P10 O9 K2 O12 -17.7(5) . .
V2 O9 K2 O12 -175.5(3) . .
P10 O9 K2 O1W -110.4(14) . .
V2 O9 K2 O1W 91.8(14) . .
P10 O9 K2 O6 124.7(5) . .
V2 O9 K2 O6 -33.1(3) . .
P10 O9 K2 C15P 55.0(5) . 2_767
V2 O9 K2 C15P -102.8(3) . 2_767
P10 O9 K2 O1T -65.3(4) . .
V2 O9 K2 O1T 136.9(4) . .
P10 O9 K2 P14 -5.7(5) . .
V2 O9 K2 P14 -163.5(2) . .
P10 O9 K2 P12 120.8(4) . .
V2 O9 K2 P12 -37.0(2) . .
P10 O9 K2 V2 157.8(6) . .
P5 O5P K2 O9 152.5(9) . .
V2 O5P K2 O9 -32.7(3) . .
P5 O5P K2 O10 -11.5(14) . .
V2 O5P K2 O10 163.3(6) . .
P5 O5P K2 O5 -94.4(8) . 2_767
V2 O5P K2 O5 80.4(3) . 2_767
P5 O5P K2 O12 94.6(9) . .
V2 O5P K2 O12 -90.6(5) . .
P5 O5P K2 O1W -0.7(11) . .
V2 O5P K2 O1W 174.1(7) . .
P5 O5P K2 O6 -140.3(9) . .
V2 O5P K2 O6 34.4(3) . .
P5 O5P K2 C15P -152.3(7) . 2_767
V2 O5P K2 C15P 22.5(5) . 2_767
P5 O5P K2 O1T 86.6(8) . .
V2 O5P K2 O1T -98.6(3) . .
P5 O5P K2 P14 63.6(12) . .
V2 O5P K2 P14 -121.7(5) . .
P5 O5P K2 P12 -116.5(8) . .
V2 O5P K2 P12 58.3(2) . .
P5 O5P K2 V2 -174.8(11) . .
P14 O10 K2 O9 -24.7(7) . .
V6 O10 K2 O9 135.8(5) . .
P14 O10 K2 O5P 132.5(7) . .
V6 O10 K2 O5P -66.9(10) . .
P14 O10 K2 O5 -145.0(4) . 2_767
V6 O10 K2 O5 15.5(5) . 2_767
P14 O10 K2 O12 6.1(3) . .
V6 O10 K2 O12 166.7(7) . .
P14 O10 K2 O1W 120.2(9) . .
V6 O10 K2 O1W -79.2(10) . .
P14 O10 K2 O6 -113.3(4) . .
V6 O10 K2 O6 47.2(7) . .
P14 O10 K2 C15P -78.4(5) . 2_767
V6 O10 K2 C15P 82.1(5) . 2_767
P14 O10 K2 O1T 36.8(4) . .
V6 O10 K2 O1T -162.6(5) . .
V6 O10 K2 P14 160.6(8) . .
P14 O10 K2 P12 -130.2(4) . .
V6 O10 K2 P12 30.4(6) . .
P14 O10 K2 V2 -84.6(9) . .
V6 O10 K2 V2 76.0(11) . .
P14 O12 K2 O9 155.3(4) . .
V1 O12 K2 O9 -38.1(3) . .
K3 O12 K2 O9 56.6(3) . .
P14 O12 K2 O5P -156.9(4) . .
V1 O12 K2 O5P 9.7(6) . .
K3 O12 K2 O5P 104.4(4) . .
P14 O12 K2 O10 -6.1(3) . .
V1 O12 K2 O10 160.5(5) . .
K3 O12 K2 O10 -104.7(3) . .
P14 O12 K2 O5 35.6(6) . 2_767
V1 O12 K2 O5 -157.8(3) . 2_767
K3 O12 K2 O5 -63.1(4) . 2_767
P14 O12 K2 O1W -58.7(6) . .
V1 O12 K2 O1W 107.9(5) . .
K3 O12 K2 O1W -157.4(5) . .
P14 O12 K2 O6 109.1(4) . .
V1 O12 K2 O6 -84.3(4) . .
K3 O12 K2 O6 10.4(4) . .
P14 O12 K2 C15P 70.0(4) . 2_767
V1 O12 K2 C15P -123.4(4) . 2_767
K3 O12 K2 C15P -28.7(3) . 2_767
P14 O12 K2 O1T -146.9(5) . .
V1 O12 K2 O1T 19.7(3) . .
K3 O12 K2 O1T 114.4(3) . .
V1 O12 K2 P14 166.6(7) . .
K3 O12 K2 P14 -98.7(5) . .
P14 O12 K2 P12 71.7(5) . .
V1 O12 K2 P12 -121.7(3) . .
K3 O12 K2 P12 -27.0(4) . .
P14 O12 K2 V2 152.2(3) . .
V1 O12 K2 V2 -41.2(4) . .
K3 O12 K2 V2 53.6(3) . .
P12 O6 K2 O9 -171.0(5) . .
V2 O6 K2 O9 32.4(3) . .
K1 O6 K2 O9 -70.1(3) . .
P12 O6 K2 O5P 116.7(5) . .
V2 O6 K2 O5P -39.9(3) . .
K1 O6 K2 O5P -142.4(3) . .
P12 O6 K2 O10 -38.5(6) . .
V2 O6 K2 O10 164.9(3) . .
K1 O6 K2 O10 62.4(4) . .
P12 O6 K2 O5 4.0(4) . 2_767
V2 O6 K2 O5 -152.6(4) . 2_767
K1 O6 K2 O5 104.9(3) . 2_767
P12 O6 K2 O12 -112.5(4) . .
V2 O6 K2 O12 90.9(4) . .
K1 O6 K2 O12 -11.6(4) . .
P12 O6 K2 O1W 49.9(8) . .
V2 O6 K2 O1W -106.7(7) . .
K1 O6 K2 O1W 150.8(6) . .
P12 O6 K2 C15P -72.8(4) . 2_767
V2 O6 K2 C15P 130.5(4) . 2_767
K1 O6 K2 C15P 28.0(3) . 2_767
P12 O6 K2 O1T 177.9(4) . .
V2 O6 K2 O1T 21.3(4) . .
K1 O6 K2 O1T -81.2(3) . .
P12 O6 K2 P14 -74.7(5) . .
V2 O6 K2 P14 128.6(3) . .
K1 O6 K2 P14 26.1(4) . .
V2 O6 K2 P12 -156.6(6) . .
K1 O6 K2 P12 100.9(4) . .
P12 O6 K2 V2 156.6(6) . .
K1 O6 K2 V2 -102.5(4) . .
V1 O1T K2 O9 88.8(4) . .
V1 O1T K2 O5P 148.9(4) . .
V1 O1T K2 O10 -54.6(4) . .
V1 O1T K2 O5 141(2) . 2_767
V1 O1T K2 O12 -24.5(3) . .
V1 O1T K2 O1W -114.5(7) . .
V1 O1T K2 O6 99.0(4) . .
V1 O1T K2 C15P 15.2(4) . 2_767
V1 O1T K2 P14 -38.9(3) . .
V1 O1T K2 P12 100.8(5) . .
V1 O1T K2 V2 110.6(3) . .
O11 P14 K2 O9 67.0(5) . .
O12 P14 K2 O9 -27.9(5) . .
O10 P14 K2 O9 163.0(5) . .
C14P P14 K2 O9 -115.9(9) . .
K3 P14 K2 O9 27.2(2) . .
O11 P14 K2 O5P 145.4(7) . .
O12 P14 K2 O5P 50.5(8) . .
O10 P14 K2 O5P -118.5(7) . .
C14P P14 K2 O5P -37.4(11) . .
K3 P14 K2 O5P 105.7(6) . .
O11 P14 K2 O10 -96.0(6) . .
O12 P14 K2 O10 169.1(6) . .
C14P P14 K2 O10 81.1(10) . .
K3 P14 K2 O10 -135.8(4) . .
O11 P14 K2 O5 -58.2(5) . 2_767
O12 P14 K2 O5 -153.1(5) . 2_767
O10 P14 K2 O5 37.8(5) . 2_767
C14P P14 K2 O5 118.9(9) . 2_767
K3 P14 K2 O5 -98.0(2) . 2_767
O11 P14 K2 O12 94.9(6) . .
O10 P14 K2 O12 -169.1(6) . .
C14P P14 K2 O12 -87.9(9) . .
K3 P14 K2 O12 55.2(4) . .
O11 P14 K2 O1W -147.0(7) . .
O12 P14 K2 O1W 118.1(7) . .
O10 P14 K2 O1W -51.0(7) . .
C14P P14 K2 O1W 30.2(10) . .
K3 P14 K2 O1W 173.3(6) . .
O11 P14 K2 O6 -3.5(5) . .
O12 P14 K2 O6 -98.4(5) . .
O10 P14 K2 O6 92.5(5) . .
C14P P14 K2 O6 173.7(9) . .
K3 P14 K2 O6 -43.2(3) . .
O11 P14 K2 C15P -5.4(5) . 2_767
O12 P14 K2 C15P -100.4(5) . 2_767
O10 P14 K2 C15P 90.6(5) . 2_767
C14P P14 K2 C15P 171.7(9) . 2_767
K3 P14 K2 C15P -45.2(3) . 2_767
O11 P14 K2 O1T 121.8(4) . .
O12 P14 K2 O1T 26.8(4) . .
O10 P14 K2 O1T -142.2(5) . .
C14P P14 K2 O1T -61.1(9) . .
K3 P14 K2 O1T 82.01(18) . .
O11 P14 K2 P12 -34.6(4) . .
O12 P14 K2 P12 -129.5(4) . .
O10 P14 K2 P12 61.5(4) . .
C14P P14 K2 P12 142.6(8) . .
K3 P14 K2 P12 -74.29(15) . .
O11 P14 K2 V2 50.2(5) . .
O12 P14 K2 V2 -44.7(5) . .
O10 P14 K2 V2 146.3(5) . .
C14P P14 K2 V2 -132.6(9) . .
K3 P14 K2 V2 10.5(3) . .
O6 P12 K2 O9 7.7(4) . .
O5 P12 K2 O9 -179.6(5) 2_767 .
O4 P12 K2 O9 -85.1(4) 2_767 .
C12P P12 K2 O9 94.8(10) . .
K1 P12 K2 O9 -44.67(18) . .
O6 P12 K2 O5P -53.9(4) . .
O5 P12 K2 O5P 118.9(5) 2_767 .
O4 P12 K2 O5P -146.7(4) 2_767 .
C12P P12 K2 O5P 33.2(10) . .
K1 P12 K2 O5P -106.24(19) . .
O6 P12 K2 O10 150.5(4) . .
O5 P12 K2 O10 -36.8(5) 2_767 .
O4 P12 K2 O10 57.7(5) 2_767 .
C12P P12 K2 O10 -122.4(10) . .
K1 P12 K2 O10 98.1(2) . .
O6 P12 K2 O5 -172.7(6) . 2_767
O4 P12 K2 O5 94.5(6) 2_767 2_767
C12P P12 K2 O5 -85.6(11) . 2_767
K1 P12 K2 O5 134.9(5) . 2_767
O6 P12 K2 O12 95.1(5) . .
O5 P12 K2 O12 -92.1(5) 2_767 .
O4 P12 K2 O12 2.3(5) 2_767 .
C12P P12 K2 O12 -177.7(10) . .
K1 P12 K2 O12 42.8(3) . .
O6 P12 K2 O1W -143.2(7) . .
O5 P12 K2 O1W 29.5(7) 2_767 .
O4 P12 K2 O1W 124.0(6) 2_767 .
C12P P12 K2 O1W -56.1(11) . .
K1 P12 K2 O1W 164.4(5) . .
O5 P12 K2 O6 172.7(6) 2_767 .
O4 P12 K2 O6 -92.8(5) 2_767 .
C12P P12 K2 O6 87.1(11) . .
K1 P12 K2 O6 -52.4(4) . .
O6 P12 K2 C15P 96.9(5) . 2_767
O5 P12 K2 C15P -90.4(5) 2_767 2_767
O4 P12 K2 C15P 4.1(4) 2_767 2_767
C12P P12 K2 C15P -176.0(10) . 2_767
K1 P12 K2 C15P 44.5(3) . 2_767
O6 P12 K2 O1T -3.4(6) . .
O5 P12 K2 O1T 169.3(6) 2_767 .
O4 P12 K2 O1T -96.2(6) 2_767 .
C12P P12 K2 O1T 83.7(11) . .
K1 P12 K2 O1T -55.8(4) . .
O6 P12 K2 P14 126.1(4) . .
O5 P12 K2 P14 -61.1(5) 2_767 .
O4 P12 K2 P14 33.3(4) 2_767 .
C12P P12 K2 P14 -146.8(10) . .
K1 P12 K2 P14 73.76(15) . .
O6 P12 K2 V2 -15.0(4) . .
O5 P12 K2 V2 157.8(5) 2_767 .
O4 P12 K2 V2 -107.8(4) 2_767 .
C12P P12 K2 V2 72.2(10) . .
K1 P12 K2 V2 -67.32(9) . .
O2T V2 K2 O9 -60.7(5) . .
O6P V2 K2 O9 167.7(4) . .
O6 V2 K2 O9 -123.4(4) . .
O4P V2 K2 O9 66.0(4) . .
O5P V2 K2 O9 119.5(4) . .
K1 V2 K2 O9 -76.9(3) . .
O2T V2 K2 O5P 179.8(5) . .
O9 V2 K2 O5P -119.5(4) . .
O6P V2 K2 O5P 48.2(4) . .
O6 V2 K2 O5P 117.0(5) . .
O4P V2 K2 O5P -53.6(4) . .
K1 V2 K2 O5P 163.6(3) . .
O2T V2 K2 O10 22.4(10) . .
O9 V2 K2 O10 83.1(9) . .
O6P V2 K2 O10 -109.2(9) . .
O6 V2 K2 O10 -40.3(9) . .
O4P V2 K2 O10 149.0(9) . .
O5P V2 K2 O10 -157.4(9) . .
K1 V2 K2 O10 6.2(8) . .
O2T V2 K2 O5 84.0(5) . 2_767
O9 V2 K2 O5 144.6(4) . 2_767
O6P V2 K2 O5 -47.7(4) . 2_767
O6 V2 K2 O5 21.2(4) . 2_767
O4P V2 K2 O5 -149.4(3) . 2_767
O5P V2 K2 O5 -95.8(4) . 2_767
K1 V2 K2 O5 67.7(2) . 2_767
O2T V2 K2 O12 -55.1(5) . .
O9 V2 K2 O12 5.6(4) . .
O6P V2 K2 O12 173.3(4) . .
O6 V2 K2 O12 -117.8(4) . .
O4P V2 K2 O12 71.6(4) . .
O5P V2 K2 O12 125.1(4) . .
K1 V2 K2 O12 -71.3(2) . .
O2T V2 K2 O1W 171.4(10) . .
O9 V2 K2 O1W -127.9(10) . .
O6P V2 K2 O1W 39.8(10) . .
O6 V2 K2 O1W 108.7(10) . .
O4P V2 K2 O1W -61.9(10) . .
O5P V2 K2 O1W -8.3(10) . .
K1 V2 K2 O1W 155.2(9) . .
O2T V2 K2 O6 62.8(5) . .
O9 V2 K2 O6 123.4(4) . .
O6P V2 K2 O6 -68.9(4) . .
O4P V2 K2 O6 -170.6(4) . .
O5P V2 K2 O6 -117.0(4) . .
K1 V2 K2 O6 46.6(3) . .
O2T V2 K2 C15P 16.7(5) . 2_767
O9 V2 K2 C15P 77.3(4) . 2_767
O6P V2 K2 C15P -114.9(4) . 2_767
O6 V2 K2 C15P -46.1(4) . 2_767
O4P V2 K2 C15P 143.3(4) . 2_767
O5P V2 K2 C15P -163.1(4) . 2_767
K1 V2 K2 C15P 0.5(3) . 2_767
O2T V2 K2 O1T -99.6(5) . .
O9 V2 K2 O1T -39.0(3) . .
O6P V2 K2 O1T 128.7(3) . .
O6 V2 K2 O1T -162.4(4) . .
O4P V2 K2 O1T 27.0(3) . .
O5P V2 K2 O1T 80.6(4) . .
K1 V2 K2 O1T -115.86(19) . .
O2T V2 K2 P14 -32.4(5) . .
O9 V2 K2 P14 28.2(4) . .
O6P V2 K2 P14 -164.1(3) . .
O6 V2 K2 P14 -95.2(4) . .
O4P V2 K2 P14 94.2(4) . .
O5P V2 K2 P14 147.8(4) . .
K1 V2 K2 P14 -48.7(2) . .
O2T V2 K2 P12 74.5(4) . .
O9 V2 K2 P12 135.2(3) . .
O6P V2 K2 P12 -57.1(3) . .
O6 V2 K2 P12 11.8(3) . .
O4P V2 K2 P12 -158.8(3) . .
O5P V2 K2 P12 -105.3(3) . .
K1 V2 K2 P12 58.32(9) . .
P1 O1P K3 O8 151.8(10) . .
V1 O1P K3 O8 -31.8(3) . .
P1 O1P K3 O20 -14.2(16) . .
V1 O1P K3 O20 162.3(7) . .
P1 O1P K3 O21 92.6(9) . .
V1 O1P K3 O21 -91.0(5) . .
P1 O1P K3 O11 -97.1(9) . .
V1 O1P K3 O11 79.3(4) . .
P1 O1P K3 O12 -142.4(10) . .
V1 O1P K3 O12 34.0(3) . .
P1 O1P K3 C15P -155.1(8) . 2_767
V1 O1P K3 C15P 21.3(5) . 2_767
P1 O1P K3 O3T 85.4(9) . .
V1 O1P K3 O3T -98.2(3) . .
P1 O1P K3 O3W -3.0(13) . .
V1 O1P K3 O3W 173.4(9) . .
P1 O1P K3 P11 62.6(13) . .
V1 O1P K3 P11 -121.0(7) . .
P1 O1P K3 P14 -118.8(9) . .
V1 O1P K3 P14 57.7(3) . .
P1 O1P K3 V1 -176.4(11) . .
P10 O8 K3 O1P -159.3(6) . .
V1 O8 K3 O1P 37.3(4) . .
P10 O8 K3 O20 12.3(8) . .
V1 O8 K3 O20 -151.1(4) . .
P10 O8 K3 O21 -14.3(5) . .
V1 O8 K3 O21 -177.7(3) . .
P10 O8 K3 O11 122.8(5) . .
V1 O8 K3 O11 -40.6(4) . .
P10 O8 K3 O12 129.2(6) . .
V1 O8 K3 O12 -34.2(3) . .
P10 O8 K3 C15P 58.4(5) . 2_767
V1 O8 K3 C15P -105.0(4) . 2_767
P10 O8 K3 O3T -61.8(5) . .
V1 O8 K3 O3T 134.9(4) . .
P10 O8 K3 O3W -109.0(16) . .
V1 O8 K3 O3W 87.6(16) . .
P10 O8 K3 P11 -1.9(6) . .
V1 O8 K3 P11 -165.3(2) . .
P10 O8 K3 P14 123.9(5) . .
V1 O8 K3 P14 -39.4(3) . .
P10 O8 K3 V1 163.4(7) . .
P11 O20 K3 O1P 130.8(8) . .
V5 O20 K3 O1P -66.6(12) . .
P11 O20 K3 O8 -29.7(8) . .
V5 O20 K3 O8 132.8(5) . .
P11 O20 K3 O21 4.7(4) . .
V5 O20 K3 O21 167.3(8) . .
P11 O20 K3 O11 -146.4(5) . .
V5 O20 K3 O11 16.1(6) . .
P11 O20 K3 O12 -115.0(5) . .
V5 O20 K3 O12 47.5(8) . .
P11 O20 K3 C15P -80.2(5) . 2_767
V5 O20 K3 C15P 82.3(6) . 2_767
P11 O20 K3 O3T 33.7(5) . .
V5 O20 K3 O3T -163.7(6) . .
P11 O20 K3 O3W 118.4(11) . .
V5 O20 K3 O3W -79.1(12) . .
V5 O20 K3 P11 162.5(10) . .
P11 O20 K3 P14 -131.7(4) . .
V5 O20 K3 P14 30.9(7) . .
P11 O20 K3 V1 -86.5(8) . .
V5 O20 K3 V1 76.0(9) . .
P11 O21 K3 O1P -156.8(5) . .
V3 O21 K3 O1P 10.7(7) . .
K1 O21 K3 O1P 105.2(5) . .
P11 O21 K3 O8 153.9(4) . .
V3 O21 K3 O8 -38.7(4) . .
K1 O21 K3 O8 55.9(3) . .
P11 O21 K3 O20 -4.8(4) . .
V3 O21 K3 O20 162.7(5) . .
K1 O21 K3 O20 -102.8(4) . .
P11 O21 K3 O11 36.5(6) . .
V3 O21 K3 O11 -156.0(4) . .
K1 O21 K3 O11 -61.5(4) . .
P11 O21 K3 O12 109.7(5) . .
V3 O21 K3 O12 -82.8(4) . .
K1 O21 K3 O12 11.7(4) . .
P11 O21 K3 C15P 70.5(5) . 2_767
V3 O21 K3 C15P -122.0(4) . 2_767
K1 O21 K3 C15P -27.4(3) . 2_767
P11 O21 K3 O3T -147.8(6) . .
V3 O21 K3 O3T 19.7(3) . .
K1 O21 K3 O3T 114.2(3) . .
P11 O21 K3 O3W -59.5(7) . .
V3 O21 K3 O3W 108.0(7) . .
K1 O21 K3 O3W -157.5(6) . .
V3 O21 K3 P11 167.5(7) . .
K1 O21 K3 P11 -98.0(5) . .
P11 O21 K3 P14 72.1(5) . .
V3 O21 K3 P14 -120.4(3) . .
K1 O21 K3 P14 -25.9(4) . .
P11 O21 K3 V1 152.3(3) . .
V3 O21 K3 V1 -40.2(4) . .
K1 O21 K3 V1 54.3(3) . .
P14 O11 K3 O1P -57.0(5) . .
V4 O11 K3 O1P 138.7(5) . .
P14 O11 K3 O8 2.7(5) . .
V4 O11 K3 O8 -161.7(4) . .
P14 O11 K3 O20 145.7(5) . .
V4 O11 K3 O20 -18.7(5) . .
P14 O11 K3 O21 114.2(5) . .
V4 O11 K3 O21 -50.2(7) . .
P14 O11 K3 O12 -4.2(4) . .
V4 O11 K3 O12 -168.5(6) . .
P14 O11 K3 C15P 78.8(5) . 2_767
V4 O11 K3 C15P -85.5(5) . 2_767
P14 O11 K3 O3T -35(3) . .
V4 O11 K3 O3T 160(2) . .
P14 O11 K3 O3W -151.5(7) . .
V4 O11 K3 O3W 44.1(7) . .
P14 O11 K3 P11 130.4(4) . .
V4 O11 K3 P11 -33.9(6) . .
V4 O11 K3 P14 -164.3(8) . .
P14 O11 K3 V1 -18.3(4) . .
V4 O11 K3 V1 177.3(5) . .
P14 O12 K3 O1P 118.0(5) . .
V1 O12 K3 O1P -39.9(3) . .
K2 O12 K3 O1P -140.9(3) . .
P14 O12 K3 O8 -168.1(5) . .
V1 O12 K3 O8 34.0(3) . .
K2 O12 K3 O8 -67.0(3) . .
P14 O12 K3 O20 -38.0(6) . .
V1 O12 K3 O20 164.1(3) . .
K2 O12 K3 O20 63.1(4) . .
P14 O12 K3 O21 -111.9(4) . .
V1 O12 K3 O21 90.2(4) . .
K2 O12 K3 O21 -10.8(4) . .
P14 O12 K3 O11 4.1(4) . .
V1 O12 K3 O11 -153.8(5) . .
K2 O12 K3 O11 105.2(4) . .
P14 O12 K3 C15P -72.2(4) . 2_767
V1 O12 K3 C15P 129.9(4) . 2_767
K2 O12 K3 C15P 28.9(3) . 2_767
P14 O12 K3 O3T 179.9(4) . .
V1 O12 K3 O3T 22.0(4) . .
K2 O12 K3 O3T -79.0(3) . .
P14 O12 K3 O3W 52.9(9) . .
V1 O12 K3 O3W -105.0(8) . .
K2 O12 K3 O3W 154.0(7) . .
P14 O12 K3 P11 -74.4(5) . .
V1 O12 K3 P11 127.7(3) . .
K2 O12 K3 P11 26.7(4) . .
V1 O12 K3 P14 -157.9(6) . .
K2 O12 K3 P14 101.1(4) . .
P14 O12 K3 V1 157.9(6) . .
K2 O12 K3 V1 -101.0(3) . .
V3 O3T K3 O1P 148.8(5) . .
V3 O3T K3 O8 87.5(4) . .
V3 O3T K3 O20 -53.9(5) . .
V3 O3T K3 O21 -25.2(4) . .
V3 O3T K3 O11 127(2) . .
V3 O3T K3 O12 98.4(5) . .
V3 O3T K3 C15P 15.7(5) . 2_767
V3 O3T K3 O3W -116.4(7) . .
V3 O3T K3 P11 -39.2(4) . .
V3 O3T K3 P14 98.6(5) . .
V3 O3T K3 V1 110.3(4) . .
O21 P11 K3 O1P 49.5(9) . .
O15 P11 K3 O1P 143.9(8) 2_767 .
O20 P11 K3 O1P -121.9(9) . .
C11P P11 K3 O1P -39.2(11) . .
K1 P11 K3 O1P 105.3(8) . .
O21 P11 K3 O8 -29.3(5) . .
O15 P11 K3 O8 65.1(4) 2_767 .
O20 P11 K3 O8 159.3(6) . .
C11P P11 K3 O8 -118.0(8) . .
K1 P11 K3 O8 26.5(3) . .
O21 P11 K3 O20 171.4(7) . .
O15 P11 K3 O20 -94.2(6) 2_767 .
C11P P11 K3 O20 82.7(9) . .
K1 P11 K3 O20 -132.8(5) . .
O15 P11 K3 O21 94.4(6) 2_767 .
O20 P11 K3 O21 -171.4(7) . .
C11P P11 K3 O21 -88.7(9) . .
K1 P11 K3 O21 55.8(4) . .
O21 P11 K3 O11 -152.3(5) . .
O15 P11 K3 O11 -57.9(4) 2_767 .
O20 P11 K3 O11 36.3(6) . .
C11P P11 K3 O11 119.0(8) . .
K1 P11 K3 O11 -96.5(3) . .
O21 P11 K3 O12 -97.7(5) . .
O15 P11 K3 O12 -3.3(5) 2_767 .
O20 P11 K3 O12 90.9(6) . .
C11P P11 K3 O12 173.6(8) . .
K1 P11 K3 O12 -41.9(3) . .
O21 P11 K3 C15P -100.0(5) . 2_767
O15 P11 K3 C15P -5.6(4) 2_767 2_767
O20 P11 K3 C15P 88.6(6) . 2_767
C11P P11 K3 C15P 171.3(8) . 2_767
K1 P11 K3 C15P -44.2(3) . 2_767
O21 P11 K3 O3T 26.0(5) . .
O15 P11 K3 O3T 120.4(4) 2_767 .
O20 P11 K3 O3T -145.4(5) . .
C11P P11 K3 O3T -62.7(7) . .
K1 P11 K3 O3T 81.83(19) . .
O21 P11 K3 O3W 118.0(9) . .
O15 P11 K3 O3W -147.6(9) 2_767 .
O20 P11 K3 O3W -53.4(9) . .
C11P P11 K3 O3W 29.3(11) . .
K1 P11 K3 O3W 173.8(8) . .
O21 P11 K3 P14 -128.9(5) . .
O15 P11 K3 P14 -34.5(4) 2_767 .
O20 P11 K3 P14 59.7(5) . .
C11P P11 K3 P14 142.4(7) . .
K1 P11 K3 P14 -73.07(16) . .
O21 P11 K3 V1 -44.2(5) . .
O15 P11 K3 V1 50.2(5) 2_767 .
O20 P11 K3 V1 144.4(6) . .
C11P P11 K3 V1 -132.9(8) . .
K1 P11 K3 V1 11.6(3) . .
O11 P14 K3 O1P 119.7(5) . .
O12 P14 K3 O1P -52.8(5) . .
O10 P14 K3 O1P -145.3(5) . .
C14P P14 K3 O1P 33.6(9) . .
K2 P14 K3 O1P -104.9(3) . .
O11 P14 K3 O8 -177.4(5) . .
O12 P14 K3 O8 10.0(4) . .
O10 P14 K3 O8 -82.5(4) . .
C14P P14 K3 O8 96.5(8) . .
K2 P14 K3 O8 -42.04(19) . .
O11 P14 K3 O20 -36.8(5) . .
O12 P14 K3 O20 150.7(5) . .
O10 P14 K3 O20 58.1(5) . .
C14P P14 K3 O20 -122.9(8) . .
K2 P14 K3 O20 98.6(2) . .
O11 P14 K3 O21 -91.6(5) . .
O12 P14 K3 O21 95.8(5) . .
O10 P14 K3 O21 3.3(5) . .
C14P P14 K3 O21 -177.8(8) . .
K2 P14 K3 O21 43.7(3) . .
O12 P14 K3 O11 -172.6(6) . .
O10 P14 K3 O11 94.9(6) . .
C14P P14 K3 O11 -86.1(9) . .
K2 P14 K3 O11 135.4(5) . .
O11 P14 K3 O12 172.6(6) . .
O10 P14 K3 O12 -92.5(6) . .
C14P P14 K3 O12 86.4(9) . .
K2 P14 K3 O12 -52.1(4) . .
O11 P14 K3 C15P -90.0(5) . 2_767
O12 P14 K3 C15P 97.4(5) . 2_767
O10 P14 K3 C15P 4.9(5) . 2_767
C14P P14 K3 C15P -176.2(9) . 2_767
K2 P14 K3 C15P 45.3(3) . 2_767
O11 P14 K3 O3T 172.3(6) . .
O12 P14 K3 O3T -0.2(6) . .
O10 P14 K3 O3T -92.8(6) . .
C14P P14 K3 O3T 86.2(9) . .
K2 P14 K3 O3T -52.3(4) . .
O11 P14 K3 O3W 31.9(7) . .
O12 P14 K3 O3W -140.6(6) . .
O10 P14 K3 O3W 126.8(6) . .
C14P P14 K3 O3W -54.2(10) . .
K2 P14 K3 O3W 167.3(5) . .
O11 P14 K3 P11 -60.8(5) . .
O12 P14 K3 P11 126.6(4) . .
O10 P14 K3 P11 34.1(4) . .
C14P P14 K3 P11 -147.0(8) . .
K2 P14 K3 P11 74.53(17) . .
O11 P14 K3 V1 158.5(5) . .
O12 P14 K3 V1 -14.1(4) . .
O10 P14 K3 V1 -106.6(4) . .
C14P P14 K3 V1 72.3(8) . .
K2 P14 K3 V1 -66.16(10) . .
O1T V1 K3 O1P -178.1(5) . .
O12 V1 K3 O1P 117.4(5) . .
O8 V1 K3 O1P -121.7(5) . .
O2P V1 K3 O1P 47.5(5) . .
O3P V1 K3 O1P -54.4(5) . .
K2 V1 K3 O1P 164.8(4) . .
O1T V1 K3 O8 -56.4(5) . .
O12 V1 K3 O8 -120.9(5) . .
O2P V1 K3 O8 169.2(5) . .
O3P V1 K3 O8 67.3(5) . .
O1P V1 K3 O8 121.7(5) . .
K2 V1 K3 O8 -73.4(3) . .
O1T V1 K3 O20 23.9(8) . .
O12 V1 K3 O20 -40.7(7) . .
O8 V1 K3 O20 80.2(7) . .
O2P V1 K3 O20 -110.6(7) . .
O3P V1 K3 O20 147.6(7) . .
O1P V1 K3 O20 -158.0(8) . .
K2 V1 K3 O20 6.8(6) . .
O1T V1 K3 O21 -53.5(5) . .
O12 V1 K3 O21 -118.1(4) . .
O8 V1 K3 O21 2.8(4) . .
O2P V1 K3 O21 172.0(4) . .
O3P V1 K3 O21 70.2(4) . .
O1P V1 K3 O21 124.6(5) . .
K2 V1 K3 O21 -70.6(3) . .
O1T V1 K3 O11 84.8(5) . .
O12 V1 K3 O11 20.3(4) . .
O8 V1 K3 O11 141.2(4) . .
O2P V1 K3 O11 -49.6(4) . .
O3P V1 K3 O11 -151.5(4) . .
O1P V1 K3 O11 -97.1(4) . .
K2 V1 K3 O11 67.7(2) . .
O1T V1 K3 O12 64.5(5) . .
O8 V1 K3 O12 120.9(5) . .
O2P V1 K3 O12 -69.9(5) . .
O3P V1 K3 O12 -171.8(5) . .
O1P V1 K3 O12 -117.4(5) . .
K2 V1 K3 O12 47.5(3) . .
O1T V1 K3 C15P 18.0(5) . 2_767
O12 V1 K3 C15P -46.5(4) . 2_767
O8 V1 K3 C15P 74.4(4) . 2_767
O2P V1 K3 C15P -116.5(4) . 2_767
O3P V1 K3 C15P 141.7(4) . 2_767
O1P V1 K3 C15P -163.9(4) . 2_767
K2 V1 K3 C15P 0.9(2) . 2_767
O1T V1 K3 O3T -97.2(5) . .
O12 V1 K3 O3T -161.7(4) . .
O8 V1 K3 O3T -40.8(4) . .
O2P V1 K3 O3T 128.4(4) . .
O3P V1 K3 O3T 26.5(4) . .
O1P V1 K3 O3T 80.9(4) . .
K2 V1 K3 O3T -114.25(18) . .
O1T V1 K3 O3W 172.9(13) . .
O12 V1 K3 O3W 108.3(12) . .
O8 V1 K3 O3W -130.7(12) . .
O2P V1 K3 O3W 38.4(12) . .
O3P V1 K3 O3W -63.4(12) . .
O1P V1 K3 O3W -9.0(12) . .
K2 V1 K3 O3W 155.8(12) . .
O1T V1 K3 P11 -31.3(5) . .
O12 V1 K3 P11 -95.9(4) . .
O8 V1 K3 P11 25.0(4) . .
O2P V1 K3 P11 -165.8(4) . .
O3P V1 K3 P11 92.3(4) . .
O1P V1 K3 P11 146.7(5) . .
K2 V1 K3 P11 -48.4(3) . .
O1T V1 K3 P14 75.7(4) . .
O12 V1 K3 P14 11.2(3) . .
O8 V1 K3 P14 132.1(3) . .
O2P V1 K3 P14 -58.7(4) . .
O3P V1 K3 P14 -160.6(3) . .
O1P V1 K3 P14 -106.2(4) . .
K2 V1 K3 P14 58.69(10) . .
C5 Co1 C1 C2 -118.2(4) . .
C3 Co1 C1 C2 -37.0(3) . .
C4 Co1 C1 C2 -80.0(5) . .
P1 Co1 C1 C2 -29(3) . .
P2 Co1 C1 C2 174.4(12) . .
P3 Co1 C1 C2 80.3(11) . .
C2 Co1 C1 C5 118.2(5) . .
C3 Co1 C1 C5 81.3(5) . .
C4 Co1 C1 C5 38.2(3) . .
P1 Co1 C1 C5 90(3) . .
P2 Co1 C1 C5 -67.4(12) . .
P3 Co1 C1 C5 -161.5(12) . .
C2 Co1 C1 C3 37.0(3) . .
C5 Co1 C1 C3 -81.3(5) . .
C4 Co1 C1 C3 -43.1(3) . .
P1 Co1 C1 C3 8(3) . .
P2 Co1 C1 C3 -148.7(11) . .
P3 Co1 C1 C3 117.2(11) . .
C2 Co1 C1 C4 80.0(5) . .
C5 Co1 C1 C4 -38.2(3) . .
C3 Co1 C1 C4 43.1(3) . .
P1 Co1 C1 C4 51(3) . .
P2 Co1 C1 C4 -105.6(11) . .
P3 Co1 C1 C4 160.3(11) . .
C5 C1 C2 C3 0.0 . .
C4 C1 C2 C3 0.0 . .
Co1 C1 C2 C3 60.0(8) . .
C3 C1 C2 C5 -0.01(7) . .
C4 C1 C2 C5 0.0 . .
Co1 C1 C2 C5 59.9(8) . .
C5 C1 C2 C4 0.0 . .
C3 C1 C2 C4 0.0 . .
Co1 C1 C2 C4 59.9(8) . .
C5 C1 C2 Co1 -59.9(8) . .
C3 C1 C2 Co1 -60.0(8) . .
C4 C1 C2 Co1 -59.9(8) . .
C5 Co1 C2 C1 38.7(4) . .
C3 Co1 C2 C1 119.6(4) . .
C4 Co1 C2 C1 82.8(5) . .
P1 Co1 C2 C1 167.7(12) . .
P2 Co1 C2 C1 -10.7(19) . .
P3 Co1 C2 C1 -102.5(12) . .
C1 Co1 C2 C3 -119.6(4) . .
C5 Co1 C2 C3 -80.9(5) . .
C4 Co1 C2 C3 -36.8(3) . .
P1 Co1 C2 C3 48.1(10) . .
P2 Co1 C2 C3 -130(2) . .
P3 Co1 C2 C3 137.9(11) . .
C1 Co1 C2 C5 -38.7(4) . .
C3 Co1 C2 C5 80.9(5) . .
C4 Co1 C2 C5 44.1(3) . .
P1 Co1 C2 C5 129.0(11) . .
P2 Co1 C2 C5 -49.4(19) . .
P3 Co1 C2 C5 -141.2(12) . .
C1 Co1 C2 C4 -82.8(5) . .
C5 Co1 C2 C4 -44.1(3) . .
C3 Co1 C2 C4 36.8(3) . .
P1 Co1 C2 C4 84.8(10) . .
P2 Co1 C2 C4 -93.5(19) . .
P3 Co1 C2 C4 174.7(11) . .
C1 C2 C3 C4 0.0 . .
C5 C2 C3 C4 0.0 . .
Co1 C2 C3 C4 57.7(7) . .
C1 C2 C3 C5 0.0 . .
C4 C2 C3 C5 0.0 . .
Co1 C2 C3 C5 57.7(8) . .
C5 C2 C3 C1 0.0 . .
C4 C2 C3 C1 0.01(6) . .
Co1 C2 C3 C1 57.7(8) . .
C1 C2 C3 Co1 -57.7(8) . .
C5 C2 C3 Co1 -57.7(7) . .
C4 C2 C3 Co1 -57.7(8) . .
C2 C1 C3 C4 179.99(7) . .
C5 C1 C3 C4 0.0 . .
Co1 C1 C3 C4 76.3(8) . .
C5 C1 C3 C2 -180.0 . .
C4 C1 C3 C2 -180.0 . .
Co1 C1 C3 C2 -103.7(8) . .
C2 C1 C3 C5 179.99(5) . .
C4 C1 C3 C5 0.00(6) . .
Co1 C1 C3 C5 76.3(8) . .
C2 C1 C3 Co1 103.7(8) . .
C5 C1 C3 Co1 -76.3(8) . .
C4 C1 C3 Co1 -76.3(8) . .
C1 Co1 C3 C4 -82.7(5) . .
C2 Co1 C3 C4 -120.4(5) . .
C5 Co1 C3 C4 -37.9(3) . .
P1 Co1 C3 C4 100.5(11) . .
P2 Co1 C3 C4 9(2) . .
P3 Co1 C3 C4 -169.8(10) . .
C1 Co1 C3 C2 37.7(3) . .
C5 Co1 C3 C2 82.5(6) . .
C4 Co1 C3 C2 120.4(5) . .
P1 Co1 C3 C2 -139.1(12) . .
P2 Co1 C3 C2 130(3) . .
P3 Co1 C3 C2 -49.4(10) . .
C1 Co1 C3 C5 -44.8(4) . .
C2 Co1 C3 C5 -82.5(6) . .
C4 Co1 C3 C5 37.9(3) . .
P1 Co1 C3 C5 138.4(11) . .
P2 Co1 C3 C5 47(2) . .
P3 Co1 C3 C5 -132.0(10) . .
C2 Co1 C3 C1 -37.7(3) . .
C5 Co1 C3 C1 44.8(4) . .
C4 Co1 C3 C1 82.7(5) . .
P1 Co1 C3 C1 -176.8(12) . .
P2 Co1 C3 C1 92(3) . .
P3 Co1 C3 C1 -87.2(10) . .
C2 C3 C4 C5 0.0 . .
C1 C3 C4 C5 0.0 . .
Co1 C3 C4 C5 57.8(8) . .
C5 C3 C4 C2 -0.01(6) . .
C1 C3 C4 C2 0.0 . .
Co1 C3 C4 C2 57.8(8) . .
C2 C3 C4 C1 0.0 . .
C5 C3 C4 C1 0.0 . .
Co1 C3 C4 C1 57.8(8) . .
C2 C3 C4 Co1 -57.8(8) . .
C5 C3 C4 Co1 -57.8(8) . .
C1 C3 C4 Co1 -57.8(8) . .
C1 C2 C4 C3 180.0 . .
C5 C2 C4 C3 180.0 . .
Co1 C2 C4 C3 -105.4(10) . .
C1 C2 C4 C5 0.0 . .
C3 C2 C4 C5 -179.99(6) . .
Co1 C2 C4 C5 74.6(9) . .
C3 C2 C4 C1 -180.0 . .
C5 C2 C4 C1 0.00(6) . .
Co1 C2 C4 C1 74.6(9) . .
C1 C2 C4 Co1 -74.6(9) . .
C3 C2 C4 Co1 105.4(9) . .
C5 C2 C4 Co1 -74.6(9) . .
C2 C1 C4 C3 0.0 . .
C5 C1 C4 C3 180.00(7) . .
Co1 C1 C4 C3 -79.6(8) . .
C2 C1 C4 C5 180.0 . .
C3 C1 C4 C5 180.0 . .
Co1 C1 C4 C5 100.4(8) . .
C5 C1 C4 C2 180.0 . .
C3 C1 C4 C2 0.00(6) . .
Co1 C1 C4 C2 -79.6(8) . .
C2 C1 C4 Co1 79.6(8) . .
C5 C1 C4 Co1 -100.4(8) . .
C3 C1 C4 Co1 79.6(8) . .
C1 Co1 C4 C3 80.7(5) . .
C2 Co1 C4 C3 36.7(3) . .
C5 Co1 C4 C3 119.4(4) . .
P1 Co1 C4 C3 -81.4(13) . .
P2 Co1 C4 C3 -175.2(13) . .
P3 Co1 C4 C3 23(3) . .
C1 Co1 C4 C5 -38.7(3) . .
C2 Co1 C4 C5 -82.7(6) . .
C3 Co1 C4 C5 -119.4(5) . .
P1 Co1 C4 C5 159.2(13) . .
P2 Co1 C4 C5 65.4(13) . .
P3 Co1 C4 C5 -96(3) . .
C1 Co1 C4 C2 44.0(3) . .
C5 Co1 C4 C2 82.7(6) . .
C3 Co1 C4 C2 -36.7(3) . .
P1 Co1 C4 C2 -118.1(13) . .
P2 Co1 C4 C2 148.1(14) . .
P3 Co1 C4 C2 -14(2) . .
C2 Co1 C4 C1 -44.0(3) . .
C5 Co1 C4 C1 38.7(3) . .
C3 Co1 C4 C1 -80.7(5) . .
P1 Co1 C4 C1 -162.1(13) . .
P2 Co1 C4 C1 104.1(14) . .
P3 Co1 C4 C1 -58(3) . .
C3 C4 C5 C1 0.0 . .
C2 C4 C5 C1 0.0 . .
Co1 C4 C5 C1 60.2(7) . .
C2 C4 C5 C3 0.0 . .
C1 C4 C5 C3 0.00(6) . .
Co1 C4 C5 C3 60.2(7) . .
C3 C4 C5 C2 0.0 . .
C1 C4 C5 C2 0.00(6) . .
Co1 C4 C5 C2 60.2(7) . .
C3 C4 C5 Co1 -60.2(7) . .
C2 C4 C5 Co1 -60.2(7) . .
C1 C4 C5 Co1 -60.2(7) . .
C2 C1 C5 C4 0.0 . .
C3 C1 C5 C4 0.0 . .
Co1 C1 C5 C4 -61.6(8) . .
C2 C1 C5 C3 0.0 . .
C4 C1 C5 C3 0.0 . .
Co1 C1 C5 C3 -61.6(8) . .
C3 C1 C5 C2 0.0 . .
C4 C1 C5 C2 0.00(7) . .
Co1 C1 C5 C2 -61.6(8) . .
C2 C1 C5 Co1 61.6(8) . .
C3 C1 C5 Co1 61.6(8) . .
C4 C1 C5 Co1 61.6(8) . .
C2 C3 C5 C4 -180.0 . .
C1 C3 C5 C4 180.0 . .
Co1 C3 C5 C4 -103.4(9) . .
C4 C3 C5 C1 180.00(6) . .
C2 C3 C5 C1 0.0 . .
Co1 C3 C5 C1 76.6(9) . .
C4 C3 C5 C2 180.0 . .
C1 C3 C5 C2 0.00(7) . .
Co1 C3 C5 C2 76.6(9) . .
C4 C3 C5 Co1 103.4(9) . .
C2 C3 C5 Co1 -76.6(9) . .
C1 C3 C5 Co1 -76.6(9) . .
C1 C2 C5 C4 180.00(7) . .
C3 C2 C5 C4 0.0 . .
Co1 C2 C5 C4 -79.4(10) . .
C3 C2 C5 C1 -180.0 . .
C4 C2 C5 C1 180.0 . .
Co1 C2 C5 C1 100.6(9) . .
C1 C2 C5 C3 179.99(5) . .
C4 C2 C5 C3 0.00(6) . .
Co1 C2 C5 C3 -79.4(10) . .
C1 C2 C5 Co1 -100.6(9) . .
C3 C2 C5 Co1 79.4(10) . .
C4 C2 C5 Co1 79.4(10) . .
C1 Co1 C5 C4 118.2(4) . .
C2 Co1 C5 C4 80.1(5) . .
C3 Co1 C5 C4 37.1(3) . .
P1 Co1 C5 C4 -29.2(16) . .
P2 Co1 C5 C4 -121.9(14) . .
P3 Co1 C5 C4 145.3(16) . .
C2 Co1 C5 C1 -38.1(3) . .
C3 Co1 C5 C1 -81.1(4) . .
C4 Co1 C5 C1 -118.2(4) . .
P1 Co1 C5 C1 -147.4(17) . .
P2 Co1 C5 C1 119.9(14) . .
P3 Co1 C5 C1 27.1(15) . .
C1 Co1 C5 C3 81.1(4) . .
C2 Co1 C5 C3 43.0(3) . .
C4 Co1 C5 C3 -37.1(3) . .
P1 Co1 C5 C3 -66.2(16) . .
P2 Co1 C5 C3 -159.0(14) . .
P3 Co1 C5 C3 108.2(16) . .
C1 Co1 C5 C2 38.1(3) . .
C3 Co1 C5 C2 -43.0(3) . .
C4 Co1 C5 C2 -80.1(5) . .
P1 Co1 C5 C2 -109.3(17) . .
P2 Co1 C5 C2 158.0(14) . .
P3 Co1 C5 C2 65.2(15) . .
P6 O6B C1K C2K -160(2) . .
